data_1548314
loop_
_publ_author_name
'Hong-Ying Zang'
'Andreu Ruiz de la Oliva'
'Haralampos N. Miras'
'De-Liang Long'
'Roy T. McBurney'
'Leroy Cronin'

_publ_section_title
;
 Discovery of gigantic molecular nanostructures using a flow reaction
 array as a search engine
;
_journal_name_full 'Nature Communications'
_journal_page_first 3715
_journal_paper_doi 10.1038/ncomms4715
_journal_volume 5
_journal_year 2014
_chemical_formula_sum 'C36 H246 I K11.5 Mo48 N3 Na0.5 O220 S36'
_chemical_formula_weight 10589.68
_space_group_IT_number 14
_symmetry_cell_setting monoclinic
_symmetry_space_group_name_Hall '-P 2yn'
_symmetry_space_group_name_H-M 'P 1 21/n 1'
_atom_sites_solution_hydrogens none
_atom_sites_solution_primary direct
_atom_sites_solution_secondary difmap
_cell_angle_alpha 90.00
_cell_angle_beta 90.040(2)
_cell_angle_gamma 90.00
_cell_formula_units_Z 4
_cell_length_a 26.0429(7)
_cell_length_b 29.3416(8)
_cell_length_c 47.0393(13)
_cell_measurement_reflns_used 9669
_cell_measurement_temperature 150(2)
_cell_measurement_theta_max 24.6
_cell_measurement_theta_min 2.40
_cell_volume 35944.6(17)
_computing_cell_refinement Apex2
_computing_data_collection Apex2
_computing_data_reduction Apex2
_computing_molecular_graphics Diamond
_computing_publication_material WingX
_computing_structure_refinement 'SHELXL-97 (Sheldrick, 1997)'
_computing_structure_solution 'SHELXS-97 (Sheldrick, 1990)'
_diffrn_ambient_temperature 150(2)
_diffrn_measured_fraction_theta_full 0.986
_diffrn_measured_fraction_theta_max 0.986
_diffrn_measurement_device_type 'Bruker Apex II Quasar CCD'
_diffrn_measurement_method '\w & \p scans'
_diffrn_radiation_monochromator graphite
_diffrn_radiation_source 'fine-focus sealed tube'
_diffrn_radiation_type MoK\a
_diffrn_radiation_wavelength 0.71073
_diffrn_reflns_av_R_equivalents 0.0571
_diffrn_reflns_av_sigmaI/netI 0.0615
_diffrn_reflns_limit_h_max 31
_diffrn_reflns_limit_h_min -31
_diffrn_reflns_limit_k_max 35
_diffrn_reflns_limit_k_min -35
_diffrn_reflns_limit_l_max 57
_diffrn_reflns_limit_l_min -54
_diffrn_reflns_number 247177
_diffrn_reflns_theta_full 25.77
_diffrn_reflns_theta_max 25.77
_diffrn_reflns_theta_min 0.69
_diffrn_standards_decay_% none
_exptl_absorpt_coefficient_mu 2.123
_exptl_absorpt_correction_T_max 0.8832
_exptl_absorpt_correction_T_min 0.7847
_exptl_absorpt_correction_type empirical
_exptl_absorpt_process_details SADABS
_exptl_crystal_colour orange
_exptl_crystal_density_diffrn 1.957
_exptl_crystal_density_meas ?
_exptl_crystal_density_method 'not measured'
_exptl_crystal_description block
_exptl_crystal_F_000 20448
_exptl_crystal_size_max 0.12
_exptl_crystal_size_mid 0.08
_exptl_crystal_size_min 0.06
_refine_diff_density_max 1.82
_refine_diff_density_min -1.07
_refine_diff_density_rms 0.22
_refine_ls_extinction_coef 0.000048(4)
_refine_ls_extinction_expression Fc^*^=kFc[1+0.001xFc^2^\l^3^/sin(2\q)]^-1/4^
_refine_ls_extinction_method SHELXL
_refine_ls_goodness_of_fit_ref 1.039
_refine_ls_hydrogen_treatment none
_refine_ls_matrix_type full
_refine_ls_number_parameters 3140
_refine_ls_number_reflns 67948
_refine_ls_number_restraints 0
_refine_ls_restrained_S_all 1.039
_refine_ls_R_factor_all 0.0821
_refine_ls_R_factor_gt 0.0544
_refine_ls_shift/su_max 0.004
_refine_ls_shift/su_mean 0.000
_refine_ls_structure_factor_coef Fsqd
_refine_ls_weighting_details 'calc w=1/[\s^2^(Fo^2^)+(0.0764P)^2^+295.1684P] where P=(Fo^2^+2Fc^2^)/3'
_refine_ls_weighting_scheme calc
_refine_ls_wR_factor_gt 0.1398
_refine_ls_wR_factor_ref 0.1623
_reflns_number_gt 51763
_reflns_number_total 67948
_reflns_threshold_expression >2sigma(I)
_cod_data_source_file ncomms4715-s6.cif
_cod_data_source_block hz3541
_cod_depositor_comments
;
The following automatic conversions were performed:

'_symmetry_cell_setting' value 'Monoclinic' changed to 'monoclinic'
according to the built-in table from CIF Core dictionary named
'cif_core.dic' version 2.4.1 from 2010-06-29.

'_exptl_crystal_density_meas' value 'none' was changed to '?' - the
value is perceived as not measured.

Automatic conversion script
Id: cif_fix_values 5376 2017-05-30 11:51:03Z andrius 
;
_cod_original_sg_symbol_H-M P2(1)/n
_cod_original_formula_sum 'C36 H246 I K11.50 Mo48 N3 Na0.50 O220 S36'
_cod_database_code 1548314

loop_
_symmetry_equiv_pos_as_xyz
'x, y, z'
'-x+1/2, y+1/2, -z+1/2'
'-x, -y, -z'
'x-1/2, -y-1/2, z-1/2'

loop_
_atom_site_label
_atom_site_type_symbol
_atom_site_fract_x
_atom_site_fract_y
_atom_site_fract_z
_atom_site_U_iso_or_equiv
_atom_site_adp_type
_atom_site_occupancy
_atom_site_symmetry_multiplicity
_atom_site_calc_flag
_atom_site_refinement_flags
_atom_site_disorder_assembly
_atom_site_disorder_group
Mo1 Mo 0.65147(5) 0.55726(4) 0.11713(2) 0.0196(3) Uani 1 1 d . . .
Mo2 Mo 0.34802(5) 0.43897(4) 0.11615(2) 0.0203(3) Uani 1 1 d . . .
Mo3 Mo 0.91680(6) 0.67078(5) 0.18487(3) 0.0401(4) Uani 1 1 d . . .
Mo4 Mo 0.63410(5) 0.41864(4) 0.11463(2) 0.0200(3) Uani 1 1 d . . .
Mo5 Mo 0.36539(5) 0.57730(4) 0.11574(3) 0.0213(3) Uani 1 1 d . . .
Mo6 Mo 0.81762(6) 0.33916(4) 0.06969(3) 0.0232(3) Uani 1 1 d . . .
Mo7 Mo 0.18183(6) 0.65830(4) 0.07183(3) 0.0243(3) Uani 1 1 d . . .
Mo8 Mo 0.25247(5) 0.58346(4) 0.07346(2) 0.0204(3) Uani 1 1 d . . .
Mo9 Mo 0.74732(5) 0.41414(4) 0.07225(2) 0.0199(3) Uani 1 1 d . . .
Mo10 Mo 0.32005(6) 0.31703(4) 0.13940(3) 0.0280(3) Uani 1 1 d . . .
Mo11 Mo 0.14739(5) 0.39523(4) 0.07382(3) 0.0242(3) Uani 1 1 d . . .
Mo12 Mo 0.67926(6) 0.67826(4) 0.14214(3) 0.0254(3) Uani 1 1 d . . .
Mo13 Mo 0.87096(6) 0.26868(4) 0.11559(3) 0.0289(3) Uani 1 1 d . . .
Mo14 Mo 0.85263(5) 0.60195(4) 0.07548(3) 0.0238(3) Uani 1 1 d . . .
Mo15 Mo 0.34269(6) 0.50961(4) 0.17086(3) 0.0244(3) Uani 1 1 d . . .
Mo16 Mo 0.12804(6) 0.72703(4) 0.11848(3) 0.0312(3) Uani 1 1 d . . .
Mo17 Mo 0.65685(5) 0.48446(4) 0.17071(3) 0.0225(3) Uani 1 1 d . . .
Mo18 Mo 0.23526(5) 0.45363(4) 0.07479(2) 0.0206(3) Uani 1 1 d . . .
Mo19 Mo 0.76431(5) 0.54385(4) 0.07520(2) 0.0195(3) Uani 1 1 d . . .
Mo20 Mo 0.64695(6) 0.58930(4) 0.19744(3) 0.0251(3) Uani 1 1 d . . .
Mo21 Mo 0.62112(6) 0.38193(4) 0.19331(3) 0.0278(3) Uani 1 1 d . . .
Mo22 Mo 0.37787(6) 0.61155(5) 0.19504(3) 0.0307(3) Uani 1 1 d . . .
Mo23 Mo 0.35207(6) 0.40394(4) 0.19606(3) 0.0285(3) Uani 1 1 d . . .
Mo24 Mo 0.92070(6) 0.65582(5) 0.12437(3) 0.0346(3) Uani 1 1 d . . .
Mo25 Mo 0.07920(6) 0.33803(5) 0.12119(3) 0.0352(3) Uani 1 1 d . . .
Mo26 Mo 0.36680(6) 0.70239(4) 0.13858(3) 0.0289(3) Uani 1 1 d . . .
Mo27 Mo 0.63262(6) 0.29273(4) 0.13575(3) 0.0273(3) Uani 1 1 d . . .
Mo28 Mo 0.61202(6) 0.20021(4) 0.12168(3) 0.0312(3) Uani 1 1 d . . .
Mo29 Mo 0.38754(6) 0.79531(4) 0.12538(3) 0.0336(3) Uani 1 1 d . . .
Mo30 Mo 0.67911(6) 0.47920(4) 0.23739(3) 0.0290(3) Uani 1 1 d . . .
Mo31 Mo 0.67692(6) 0.77303(4) 0.12955(3) 0.0282(3) Uani 1 1 d . . .
Mo32 Mo 0.32227(6) 0.22274(4) 0.12576(3) 0.0327(3) Uani 1 1 d . . .
Mo33 Mo 0.40511(6) 0.14153(4) 0.11336(3) 0.0306(3) Uani 1 1 d . . .
Mo34 Mo 0.59427(6) 0.85454(4) 0.11725(3) 0.0297(3) Uani 1 1 d . . .
Mo35 Mo 0.31903(6) 0.51255(5) 0.23735(3) 0.0331(3) Uani 1 1 d . . .
Mo36 Mo 0.79826(6) 0.28788(5) 0.23010(3) 0.0325(3) Uani 1 1 d . . .
Mo37 Mo 0.71982(6) 0.35475(4) 0.24006(3) 0.0315(3) Uani 1 1 d . . .
Mo38 Mo 0.27890(7) 0.63712(5) 0.24186(3) 0.0375(4) Uani 1 1 d . . .
Mo39 Mo 0.86484(6) 0.24991(4) 0.17530(3) 0.0325(3) Uani 1 1 d . . .
Mo40 Mo 0.20019(7) 0.70433(5) 0.23270(3) 0.0376(4) Uani 1 1 d . . .
Mo41 Mo 0.24910(7) 0.39951(5) 0.24341(3) 0.0372(3) Uani 1 1 d . . .
Mo42 Mo 0.51402(6) 0.13303(4) 0.11162(3) 0.0307(3) Uani 1 1 d . . .
Mo43 Mo 0.13408(6) 0.74381(5) 0.17837(3) 0.0364(3) Uani 1 1 d . . .
Mo44 Mo 0.74901(7) 0.59160(4) 0.24564(3) 0.0343(3) Uani 1 1 d . . .
Mo45 Mo 0.48529(6) 0.86306(4) 0.11545(3) 0.0324(3) Uani 1 1 d . . .
Mo46 Mo 0.15773(7) 0.34666(6) 0.23503(3) 0.0445(4) Uani 1 1 d . . .
Mo47 Mo 0.84119(7) 0.64346(5) 0.23816(3) 0.0391(4) Uani 1 1 d . . .
Mo48 Mo 0.08305(6) 0.31982(5) 0.18118(3) 0.0443(4) Uani 1 1 d . . .
S1 S 0.04870(19) 0.38319(16) 0.15819(10) 0.0433(11) Uani 1 1 d . . .
S2 S 0.12734(19) 0.28403(14) 0.14522(10) 0.0430(11) Uani 1 1 d . . .
S3 S 0.16426(19) 0.42527(16) 0.23954(10) 0.0460(11) Uani 1 1 d . . .
S4 S 0.24206(18) 0.32536(14) 0.22779(9) 0.0388(10) Uani 1 1 d . . .
S5 S 0.28823(19) 0.71125(14) 0.22622(9) 0.0389(10) Uani 1 1 d . . .
S6 S 0.19066(19) 0.62551(14) 0.23740(9) 0.0407(10) Uani 1 1 d . . .
S7 S 0.18769(18) 0.77060(13) 0.14282(9) 0.0364(10) Uani 1 1 d . . .
S8 S 0.46113(19) 0.13181(13) 0.15092(9) 0.0348(9) Uani 1 1 d . . .
S9 S 0.33525(18) 0.25642(13) 0.16982(9) 0.0362(10) Uani 1 1 d . . .
S10 S 0.33130(17) 0.28425(12) 0.09506(8) 0.0302(9) Uani 1 1 d . . .
S11 S 0.60991(17) 0.23377(12) 0.16642(9) 0.0337(9) Uani 1 1 d . . .
S12 S 0.81128(18) 0.22438(13) 0.13928(9) 0.0350(9) Uani 1 1 d . . .
S13 S 0.91156(18) 0.30653(13) 0.15250(9) 0.0334(9) Uani 1 1 d . . .
S14 S 0.80726(18) 0.36637(13) 0.23556(9) 0.0353(10) Uani 1 1 d . . .
S15 S 0.71041(19) 0.28073(13) 0.22330(8) 0.0350(9) Uani 1 1 d . . .
S16 S 0.75731(18) 0.66658(13) 0.23082(9) 0.0373(10) Uani 1 1 d . . .
S17 S 0.8318(2) 0.56451(14) 0.24235(10) 0.0454(11) Uani 1 1 d . . .
S18 S 0.53809(19) 0.86442(13) 0.15518(8) 0.0331(9) Uani 1 1 d . . .
S19 S 0.87273(18) 0.70894(14) 0.14927(10) 0.0390(10) Uani 1 1 d . . .
S20 S 0.95026(19) 0.60844(15) 0.16050(10) 0.0434(11) Uani 1 1 d . . .
S21 S 0.38694(18) 0.73343(12) 0.09434(9) 0.0355(10) Uani 1 1 d . . .
S22 S 0.72855(15) 0.33655(11) 0.07116(8) 0.0247(8) Uani 1 1 d . . .
S23 S 0.27093(16) 0.66111(12) 0.07330(8) 0.0259(8) Uani 1 1 d . . .
S24 S 0.84832(15) 0.52493(11) 0.08536(8) 0.0246(8) Uani 1 1 d . . .
S25 S 0.15148(16) 0.47171(11) 0.08559(8) 0.0257(8) Uani 1 1 d . . .
S26 S 0.83414(16) 0.41410(12) 0.08182(8) 0.0265(8) Uani 1 1 d . . .
S27 S 0.76665(16) 0.62313(11) 0.07656(8) 0.0266(8) Uani 1 1 d . . .
S28 S 0.16555(16) 0.58272(12) 0.08309(8) 0.0255(8) Uani 1 1 d . . .
S29 S 0.23327(16) 0.37412(12) 0.07471(8) 0.0266(8) Uani 1 1 d . . .
S30 S 0.53927(19) 0.83742(13) 0.07969(9) 0.0356(9) Uani 1 1 d . . .
S31 S 0.45917(19) 0.15906(13) 0.07588(9) 0.0361(10) Uani 1 1 d . . .
S32 S 0.08697(18) 0.68786(14) 0.15504(9) 0.0359(10) Uani 1 1 d . . .
S33 S 0.66898(17) 0.71227(12) 0.09797(8) 0.0306(9) Uani 1 1 d . . .
S34 S 0.38971(18) 0.76069(12) 0.16973(9) 0.0353(9) Uani 1 1 d . . .
S35 S 0.61280(17) 0.26265(12) 0.09151(8) 0.0297(9) Uani 1 1 d . . .
S36 S 0.66294(18) 0.73781(12) 0.17314(8) 0.0332(9) Uani 1 1 d . . .
K1 K 0.50010(19) 0.49822(14) 0.11998(5) 0.0340(5) Uani 1 1 d . . .
K2 K 0.58625(14) 0.94680(9) 0.22930(6) 0.0254(7) Uani 1 1 d . . .
K3 K 0.73865(12) 0.34879(11) -0.00124(11) 0.0558(8) Uani 1 1 d . . .
K4 K -0.0063(2) 0.77030(16) 0.14759(12) 0.0664(13) Uani 1 1 d . . .
K5' K 0.4669(8) 1.1006(7) 0.2259(4) 0.061(5) Uiso 0.20 1 d P . .
K5 K 0.4163(4) 1.0489(3) 0.22905(16) 0.048(2) Uani 0.50 1 d P . .
K6 K 0.0042(2) 0.22262(18) 0.14324(13) 0.0757(15) Uani 1 1 d . . .
K7 K 0.6770(3) 0.3313(2) 0.33621(15) 0.101(2) Uani 1 1 d . . .
K8 K 0.3199(4) 0.6623(3) 0.3390(2) 0.070(3) Uani 0.50 1 d P . .
K9 K 0.30443(8) 0.51035(8) 0.00015(9) 0.0302(5) Uani 1 1 d . . .
K10 K 0.0993(3) 0.7128(2) 0.0022(2) 0.0609(19) Uani 0.50 1 d P . .
K11 K 0.2224(3) 0.3842(2) -0.0004(2) 0.0608(17) Uani 0.50 1 d P . .
K12 K 0.4479(3) 0.5098(3) -0.0000(4) 0.086(2) Uiso 0.50 1 d P . .
K13 K 0.9377(7) 0.6276(5) 0.3032(3) 0.066(4) Uiso 0.30 1 d P . .
I1 I 1.00001(6) 0.49767(4) 0.099614(17) 0.03818(18) Uani 1 1 d . . .
O1 O 0.9686(5) 0.7028(4) 0.1909(2) 0.045(3) Uani 1 1 d . . .
O2 O 0.2516(4) 0.5190(3) 0.09149(19) 0.020(2) Uani 1 1 d . . .
O3 O 0.6618(4) 0.6165(3) 0.12226(19) 0.023(2) Uani 1 1 d . . .
O4 O 0.6502(4) 0.5508(3) 0.16019(19) 0.022(2) Uani 1 1 d . . .
O5 O 0.1778(4) 0.7281(3) 0.0828(2) 0.026(2) Uani 1 1 d . . .
O6 O 0.7454(4) 0.4284(3) 0.03780(19) 0.022(2) Uani 1 1 d . . .
O7 O 0.3153(4) 0.4503(3) 0.08325(19) 0.024(2) Uani 1 1 d . . .
O8 O 0.4085(4) 0.2199(3) 0.1248(2) 0.029(2) Uani 1 1 d . . .
O9 O 0.6846(4) 0.5464(3) 0.08350(18) 0.022(2) Uani 1 1 d . . .
O10 O 0.5907(4) 0.7754(3) 0.1269(2) 0.028(2) Uani 1 1 d . . .
O11 O 0.7434(4) 0.5506(3) 0.12637(19) 0.020(2) Uani 1 1 d . . .
O12 O 0.7476(4) 0.4793(3) 0.0912(2) 0.027(2) Uani 1 1 d . . .
O13 O 0.6298(4) 0.3583(3) 0.11722(18) 0.024(2) Uani 1 1 d . . .
O14 O 0.3448(4) 0.5091(3) 0.12860(19) 0.023(2) Uani 1 1 d . . .
O15 O 0.3313(4) 0.5709(3) 0.0823(2) 0.027(2) Uani 1 1 d . . .
O16 O 0.6685(4) 0.4259(3) 0.08157(19) 0.018(2) Uani 1 1 d . . .
O17 O 0.6543(4) 0.4862(3) 0.1283(2) 0.023(2) Uani 1 1 d . . .
O18 O 0.7211(4) 0.4775(3) 0.1728(2) 0.026(2) Uani 1 1 d . . .
O19 O 0.3641(4) 0.5728(3) 0.15906(18) 0.024(2) Uani 1 1 d . . .
O20 O 0.2750(4) 0.5890(3) 0.12480(18) 0.021(2) Uani 1 1 d . . .
O21 O 0.7239(4) 0.4072(3) 0.1230(2) 0.022(2) Uani 1 1 d . . .
O22 O 0.5837(4) 0.6667(3) 0.1426(2) 0.026(2) Uani 1 1 d . . .
O23 O 0.8209(5) 0.2695(3) 0.0798(2) 0.029(2) Uani 1 1 d . . .
O24 O 0.4179(4) 0.3283(3) 0.1402(2) 0.026(2) Uani 1 1 d . . .
O25 O 0.7584(4) 0.5325(3) 0.04042(19) 0.026(2) Uani 1 1 d . . .
O26 O 0.4721(4) 0.7855(3) 0.1261(2) 0.025(2) Uani 1 1 d . . .
O27 O 0.5432(4) 0.3178(3) 0.1383(2) 0.025(2) Uani 1 1 d . . .
O28 O 0.2567(4) 0.4448(3) 0.12567(19) 0.024(2) Uani 1 1 d . . .
O29 O 0.3703(4) 0.6378(3) 0.1192(2) 0.028(2) Uani 1 1 d . . .
O30 O 0.3480(4) 0.4445(3) 0.15941(19) 0.026(2) Uani 1 1 d . . .
O31 O 0.6353(4) 0.4221(3) 0.1574(2) 0.028(2) Uani 1 1 d . . .
O32 O 0.8488(5) 0.6086(3) 0.1239(2) 0.031(2) Uani 1 1 d . . .
O33 O 0.2552(5) 0.5701(3) 0.0385(2) 0.027(2) Uani 1 1 d . . .
O34 O 0.6521(5) 0.5218(3) 0.2070(2) 0.031(2) Uani 1 1 d . . .
O35 O 0.1691(4) 0.6608(4) 0.0366(2) 0.036(3) Uani 1 1 d . . .
O36 O 0.8316(4) 0.3376(3) 0.03479(19) 0.027(2) Uani 1 1 d . . .
O37 O 0.4111(4) 0.4422(3) 0.1074(2) 0.031(2) Uani 1 1 d . . .
O38 O 0.1877(5) 0.6665(3) 0.1202(2) 0.032(3) Uani 1 1 d . . .
O39 O 0.1325(4) 0.3960(3) 0.0383(2) 0.029(2) Uani 1 1 d . . .
O40 O 0.3573(5) 0.5462(3) 0.2060(2) 0.032(3) Uani 1 1 d . . .
O41 O 0.8415(4) 0.6278(4) 0.1895(2) 0.033(3) Uani 1 1 d . . .
O42 O 0.3479(4) 0.4717(3) 0.20562(18) 0.025(2) Uani 1 1 d . . .
O43 O 0.3361(4) 0.3793(3) 0.1195(2) 0.028(2) Uani 1 1 d . . .
O44 O 0.2397(4) 0.4662(3) 0.0401(2) 0.029(2) Uani 1 1 d . . .
O45 O 0.8893(4) 0.3231(3) 0.0873(2) 0.027(2) Uani 1 1 d . . .
O46 O 0.7381(4) 0.5730(3) 0.19603(18) 0.022(2) Uani 1 1 d . . .
O47 O 0.5252(4) 0.2106(3) 0.1222(2) 0.028(2) Uani 1 1 d . . .
O48 O 0.6959(5) 0.2878(3) 0.1351(3) 0.042(3) Uani 1 1 d . . .
O49 O 0.4568(4) 0.6776(3) 0.1402(2) 0.026(2) Uani 1 1 d . . .
O50 O 0.5893(4) 0.5543(3) 0.1077(2) 0.028(2) Uani 1 1 d . . .
O51 O 0.1089(5) 0.6743(3) 0.0897(2) 0.032(3) Uani 1 1 d . . .
O52 O 0.5675(4) 0.4944(4) 0.1709(2) 0.038(3) Uani 1 1 d . . .
O53 O 0.1531(4) 0.3849(3) 0.1224(2) 0.025(2) Uani 1 1 d . . .
O54 O 0.7134(4) 0.3799(3) 0.19182(19) 0.025(2) Uani 1 1 d . . .
O55 O 0.2859(4) 0.6125(3) 0.19350(19) 0.025(2) Uani 1 1 d . . .
O56 O 0.3340(4) 0.3559(3) 0.1748(2) 0.031(2) Uani 1 1 d . . .
O57 O 0.2785(4) 0.5157(3) 0.1727(2) 0.026(2) Uani 1 1 d . . .
O58 O 0.6417(4) 0.4459(3) 0.20494(19) 0.028(2) Uani 1 1 d . . .
O59 O 0.2620(5) 0.4210(3) 0.1942(2) 0.031(3) Uani 1 1 d . . .
O60 O 0.4249(4) 0.5619(3) 0.1069(2) 0.029(2) Uani 1 1 d . . .
O61 O 0.3733(5) 0.6609(3) 0.1742(2) 0.035(3) Uani 1 1 d . . .
O62 O 0.0278(5) 0.3090(4) 0.1117(3) 0.047(3) Uani 1 1 d . . .
O63 O 0.9157(5) 0.2306(3) 0.1059(2) 0.037(3) Uani 1 1 d . . .
O64 O 0.1974(4) 0.6888(3) 0.1845(2) 0.030(2) Uani 1 1 d . . .
O65 O 0.8674(5) 0.6032(4) 0.0413(2) 0.036(3) Uani 1 1 d . . .
O66 O 0.9275(5) 0.6018(3) 0.0942(2) 0.032(3) Uani 1 1 d . . .
O67 O 0.8747(4) 0.6687(3) 0.0883(2) 0.032(2) Uani 1 1 d . . .
O68 O 0.3022(4) 0.7071(3) 0.1385(2) 0.034(3) Uani 1 1 d . . .
O69 O 0.8000(4) 0.3055(4) 0.1823(2) 0.034(3) Uani 1 1 d . . .
O70 O 0.3565(5) 0.6294(4) 0.2294(2) 0.037(3) Uani 1 1 d . . .
O71 O 0.6509(5) 0.8356(3) 0.1463(2) 0.037(3) Uani 1 1 d . . .
O72 O 0.6634(5) 0.6371(3) 0.1769(2) 0.032(3) Uani 1 1 d . . .
O73 O 0.6548(5) 0.8187(3) 0.0971(2) 0.031(2) Uani 1 1 d . . .
O74 O 0.4305(5) 0.4994(4) 0.1704(2) 0.038(3) Uani 1 1 d . . .
O75 O 0.8109(4) 0.3297(3) 0.1188(2) 0.026(2) Uani 1 1 d . . .
O76 O 0.8745(4) 0.2830(3) 0.2145(2) 0.033(3) Uani 1 1 d . . .
O77 O 0.1256(4) 0.3282(3) 0.0844(2) 0.033(3) Uani 1 1 d . . .
O78 O 0.5838(5) 0.5968(4) 0.2022(2) 0.041(3) Uani 1 1 d . . .
O79 O 0.4423(5) 0.6049(4) 0.1990(3) 0.049(3) Uani 1 1 d . . .
O80 O 0.5566(5) 0.3885(4) 0.1968(2) 0.038(3) Uani 1 1 d . . .
O81 O 0.6425(5) 0.3633(4) 0.2280(2) 0.039(3) Uani 1 1 d . . .
O82 O 0.7240(5) 0.5225(3) 0.2449(2) 0.040(3) Uani 1 1 d . . .
O83 O 0.8084(5) 0.2271(3) 0.2053(2) 0.039(3) Uani 1 1 d . . .
O84 O 0.0848(5) 0.7658(4) 0.1080(3) 0.043(3) Uani 1 1 d . . .
O85 O 0.6279(4) 0.3330(3) 0.1715(2) 0.028(2) Uani 1 1 d . . .
O86 O 0.3483(5) 0.1608(3) 0.1439(3) 0.041(3) Uani 1 1 d . . .
O87 O 0.5776(5) 0.1420(3) 0.1395(2) 0.035(3) Uani 1 1 d . . .
O88 O 0.6139(5) 0.9077(3) 0.1097(3) 0.041(3) Uani 1 1 d . . .
O89 O 0.0725(4) 0.3940(3) 0.0922(2) 0.033(3) Uani 1 1 d . . .
O90 O 0.3609(6) 0.5095(5) 0.2641(2) 0.058(4) Uani 1 1 d . . .
O91 O 0.6724(4) 0.6006(3) 0.2321(2) 0.033(3) Uani 1 1 d . . .
O92 O 0.7157(5) 0.4283(4) 0.2425(2) 0.038(3) Uani 1 1 d . . .
O93 O 0.3255(5) 0.3930(3) 0.23195(19) 0.035(3) Uani 1 1 d . . .
O94 O 0.5728(5) 0.4346(3) 0.1060(2) 0.031(3) Uani 1 1 d . . .
O95 O 0.4786(5) 0.9190(3) 0.1078(2) 0.040(3) Uani 1 1 d . . .
O96 O 0.1250(5) 0.7077(4) 0.2172(2) 0.043(3) Uani 1 1 d . . .
O97 O 0.9081(5) 0.2080(4) 0.1779(2) 0.045(3) Uani 1 1 d . . .
O98 O 0.8660(5) 0.7014(4) 0.2145(2) 0.040(3) Uani 1 1 d . . .
O99 O 0.3462(5) 0.1786(3) 0.0921(2) 0.041(3) Uani 1 1 d . . .
O100 O 0.1553(5) 0.3642(4) 0.1871(2) 0.039(3) Uani 1 1 d . . .
O101 O 0.2589(5) 0.2111(4) 0.1259(3) 0.054(4) Uani 1 1 d . . .
O102 O 0.9741(5) 0.6858(4) 0.1147(3) 0.049(3) Uani 1 1 d . . .
O103 O 0.7395(6) 0.5977(4) 0.2805(2) 0.045(3) Uani 1 1 d . . .
O104 O 0.7425(4) 0.6747(4) 0.1436(3) 0.039(3) Uani 1 1 d . . .
O105 O 0.6345(6) 0.4831(4) 0.2643(3) 0.054(3) Uani 1 1 d . . .
O106 O 0.2865(5) 0.5647(4) 0.2429(2) 0.038(3) Uani 1 1 d . . .
O107 O 0.1896(5) 0.7644(3) 0.2084(2) 0.035(3) Uani 1 1 d . . .
O108 O 0.2708(5) 0.4705(4) 0.2434(2) 0.040(3) Uani 1 1 d . . .
O109 O 0.0824(5) 0.3563(5) 0.2212(3) 0.055(4) Uani 1 1 d . . .
O110 O 0.3885(5) 0.0876(3) 0.1062(3) 0.043(3) Uani 1 1 d . . .
O111 O 0.7113(5) 0.3476(4) 0.2748(2) 0.042(3) Uani 1 1 d . . .
O112 O 0.4164(5) 0.3973(4) 0.2003(2) 0.043(3) Uani 1 1 d . . .
O113 O 0.0901(5) 0.7847(4) 0.1824(3) 0.049(3) Uani 1 1 d . . .
O114 O 0.5222(5) 0.0773(4) 0.1034(3) 0.047(3) Uani 1 1 d . . .
O115 O 0.1358(5) 0.2898(4) 0.2104(3) 0.053(3) Uani 1 1 d . . .
O116 O 0.7405(5) 0.7842(4) 0.1307(3) 0.042(3) Uani 1 1 d . . .
O117 O 0.2562(5) 0.3226(4) 0.1414(3) 0.047(3) Uani 1 1 d . . .
O118 O 0.9172(6) 0.6352(4) 0.2228(3) 0.058(4) Uani 1 1 d . . .
O119 O 0.2884(6) 0.6427(4) 0.2776(2) 0.047(3) Uani 1 1 d . . .
O120 O 0.2575(5) 0.3923(4) 0.2789(2) 0.048(3) Uani 1 1 d . . .
O121 O 0.0300(5) 0.2862(5) 0.1855(3) 0.054(4) Uani 1 1 d . . .
O122 O 0.8529(5) 0.6611(4) 0.2719(3) 0.051(3) Uani 1 1 d . . .
O123 O 0.3276(5) 0.8161(4) 0.1239(3) 0.046(3) Uani 1 1 d . . .
O124 O 0.5765(5) 0.1610(3) 0.0899(3) 0.043(3) Uani 1 1 d . . .
O125 O 0.4234(5) 0.8549(4) 0.1430(3) 0.044(3) Uani 1 1 d . . .
O126 O 0.1918(6) 0.7223(4) 0.2663(3) 0.062(4) Uani 1 1 d . . .
O127 O 0.8084(5) 0.2697(4) 0.2632(2) 0.043(3) Uani 1 1 d . . .
O128 O 0.6725(5) 0.1794(3) 0.1195(3) 0.048(3) Uani 1 1 d . . .
O129 O 0.4208(5) 0.8354(3) 0.0918(2) 0.038(3) Uani 1 1 d . . .
O130 O 0.1458(5) 0.3290(4) 0.2683(2) 0.053(3) Uani 1 1 d . . .
O131 O 0.6249(10) 0.4143(7) 0.3183(5) 0.046(6) Uiso 0.50 1 d P . .
O132 O 0.5143(7) 0.5785(4) 0.1530(2) 0.057(4) Uani 1 1 d . . .
O133 O 0.4833(6) 0.4175(4) 0.1524(3) 0.051(4) Uani 1 1 d . . .
O134 O 0.5642(8) 0.2004(5) 0.0388(3) 0.082(6) Uani 1 1 d . . .
O135 O 0.0406(7) 0.2068(6) 0.0907(4) 0.088(5) Uani 1 1 d . . .
O136 O -0.0370(12) 0.7897(8) 0.0954(5) 0.056(7) Uani 0.50 1 d P . .
O137 O 0.6290(6) 0.8362(5) 0.2037(3) 0.065(4) Uani 1 1 d . . .
O138 O 0.2032(7) 0.2866(7) -0.0031(6) 0.057(6) Uani 0.50 1 d P . .
O139 O 0.3211(5) 0.4155(4) -0.0024(4) 0.079(4) Uani 1 1 d . . .
O140 O 0.5830(6) 0.3039(5) 0.3113(3) 0.083(4) Uani 1 1 d . . .
O141 O 0.7119(5) 0.2561(4) 0.3063(3) 0.050(3) Uani 1 1 d . . .
O142 O 0.6451(8) 0.3097(6) 0.3934(5) 0.111(7) Uani 1 1 d . . .
O143 O 0.3564(12) 0.6839(7) 0.3961(7) 0.069(9) Uani 0.50 1 d P . .
O144 O 0.3646(14) 0.5789(9) 0.3224(5) 0.088(12) Uani 0.50 1 d P . .
O145 O 0.4254(12) 0.6790(9) 0.3194(6) 0.071(8) Uiso 0.50 1 d P . .
O146 O 0.1249(11) 0.7807(6) 0.0420(4) 0.136(9) Uani 1 1 d . . .
O147 O 0.3748(5) 0.5065(4) -0.0447(3) 0.045(3) Uani 1 1 d . . .
O148 O 0.3784(6) 0.5050(4) 0.0447(2) 0.049(3) Uani 1 1 d . . .
O149 O 0.3516(4) 0.5943(4) 0.0003(4) 0.078(3) Uani 1 1 d . . .
O150 O 0.2763(6) 0.8085(4) 0.1878(3) 0.049(3) Uani 1 1 d . . .
O151 O 0.7244(5) 0.1856(4) 0.1848(2) 0.042(3) Uani 1 1 d . . .
O152 O 0.7347(7) 0.2201(5) 0.0759(4) 0.078(5) Uani 1 1 d . . .
O153 O 0.2619(5) 0.7764(4) 0.0791(3) 0.059(4) Uani 1 1 d . . .
O154 O 0.6525(6) 0.7856(5) 0.0452(3) 0.014(3) Uiso 0.50 1 d P . .
O155 O 0.8043(5) 0.7336(4) 0.0916(3) 0.054(3) Uani 1 1 d . . .
O156 O 0.3514(7) 0.2119(5) 0.0411(3) 0.082(5) Uani 1 1 d . . .
O157 O 0.1968(6) 0.2639(4) 0.0859(4) 0.077(5) Uani 1 1 d . . .
O158 O 0.2506(5) 0.8787(4) 0.1536(3) 0.059(3) Uani 1 1 d . . .
O159 O 0.3646(6) 0.3761(5) -0.0483(3) 0.060(4) Uani 1 1 d . . .
O160 O 0.3616(8) 0.3746(6) 0.0464(4) 0.095(6) Uani 1 1 d . . .
O161 O 0.7533(8) 0.1131(4) 0.1497(4) 0.098(6) Uani 1 1 d . . .
O162 O 0.9493(7) 0.3484(5) 0.2184(3) 0.067(4) Uani 1 1 d . . .
O163 O 0.5014(8) 0.4949(7) 0.2149(2) 0.071(4) Uani 1 1 d . . .
O164 O 0.0535(6) 0.6438(5) 0.2223(3) 0.067(4) Uani 1 1 d . . .
O165 O 0.5044(11) 0.4984(6) 0.0631(2) 0.083(4) Uani 1 1 d . . .
O166 O 0.3930(7) 0.6388(5) 0.0463(3) 0.079(5) Uani 1 1 d . . .
O167 O -0.0583(7) 0.7179(5) 0.0520(3) 0.074(5) Uani 1 1 d . . .
O168 O 0.6190(6) 1.0098(5) 0.1033(3) 0.075(4) Uiso 1 1 d . . .
O169 O 0.0594(9) 0.2761(7) 0.0490(5) 0.037(5) Uani 0.50 1 d P . .
O171 O 0.4368(8) 0.8656(5) 0.1995(3) 0.067(5) Uani 0.80 1 d P . .
O172 O 0.9487(7) 0.3881(5) 0.1069(4) 0.085(5) Uiso 1 1 d . . .
O173 O 0.3966(11) 0.2889(7) 0.0280(4) 0.144(10) Uani 1 1 d . . .
O174 O 0.9662(5) 0.5460(5) 0.2337(3) 0.067(4) Uani 1 1 d . . .
O175 O 0.4590(9) 0.4159(6) 0.0497(4) 0.031(5) Uiso 0.50 1 d P . .
O176 O 0.5242(8) 0.3529(5) 0.0772(3) 0.084(5) Uani 1 1 d . . .
O177 O 0.4815(10) 0.6436(6) 0.0810(3) 0.111(8) Uani 1 1 d . . .
O179 O 0.5994(6) 0.7089(5) 0.0305(3) 0.019(4) Uiso 0.50 1 d P . .
O180 O 0.4598(9) 0.4177(7) -0.0511(4) 0.110(6) Uiso 1 1 d . . .
O181 O 0.6294(7) 0.6564(6) 0.2725(4) 0.089(5) Uiso 1 1 d . . .
O182 O 0.4050(8) 0.1644(7) -0.0022(7) 0.057(5) Uiso 0.50 1 d P . .
O183 O 0.3712(10) 0.3519(7) 0.2765(5) 0.044(5) Uiso 0.50 1 d P . .
O184 O 0.5744(5) 0.3775(5) 0.2733(2) 0.072(4) Uani 1 1 d . . .
O185 O 0.2784(8) 0.1110(7) 0.0740(5) 0.135(9) Uani 1 1 d . . .
O186 O 0.2446(7) 0.2339(7) 0.0403(4) 0.099(6) Uani 1 1 d . . .
O187 O 0.1002(7) 0.2579(6) 0.0000(7) 0.059(5) Uiso 0.50 1 d P . .
O188 O 0.5008(8) 0.2772(7) 0.0472(4) 0.040(5) Uiso 0.50 1 d P . .
O189 O 0.2880(5) 0.7337(5) 0.3096(3) 0.056(4) Uani 1 1 d . . .
O190 O 0.3518(6) 0.9052(5) 0.0763(4) 0.098(5) Uani 1 1 d . . .
O191 O 0.2489(10) 0.8682(7) 0.0927(5) 0.057(7) Uani 0.50 1 d P . .
O192 O 0.9625(5) 0.5931(5) 0.0080(3) 0.090(5) Uiso 1 1 d . . .
O193 O 0.4493(10) 0.0145(8) 0.1446(5) 0.050(6) Uiso 0.50 1 d P . .
O194 O 0.5479(10) 0.9836(6) 0.1436(7) 0.189(14) Uani 1 1 d . . .
O195 O 0.5114(11) 0.7219(9) 0.0546(6) 0.021(6) Uiso 0.30 1 d P . .
O196 O 0.4728(14) 0.4021(12) 0.0006(14) 0.063(9) Uiso 0.30 1 d P . .
O197 O 0.6265(14) 0.0867(12) 0.0658(7) 0.045(9) Uiso 0.30 1 d P . .
O198 O 0.0153(13) 0.8615(11) 0.1546(7) 0.038(8) Uiso 0.30 1 d P . .
O199 O 0.0401(6) 0.6987(5) -0.0451(3) 0.083(4) Uiso 1 1 d . . .
O200 O -0.1095(8) 0.1342(7) 0.1261(4) 0.043(5) Uiso 0.50 1 d P . .
O201 O 0.6428(7) 0.2998(6) 0.0053(5) 0.051(5) Uiso 0.50 1 d P . .
O202 O 0.2364(6) 0.6051(5) 0.3449(5) 0.114(7) Uani 1 1 d . . .
O203 O 0.0283(10) 0.6599(9) 0.0387(5) 0.087(7) Uiso 0.60 1 d P . .
O204 O 0.7681(12) 0.2569(10) -0.0080(7) 0.073(9) Uiso 0.40 1 d P . .
O205 O 0.9981(6) 0.6150(7) -0.0435(3) 0.082(6) Uani 0.80 1 d P . .
O206 O 0.3440(10) 0.9224(8) 0.1503(5) 0.058(6) Uiso 0.50 1 d P . .
O207 O 0.5527(8) 0.3085(7) -0.0022(7) 0.068(6) Uiso 0.50 1 d P . .
O208 O 0.6528(9) 1.0722(7) 0.1395(5) 0.050(6) Uiso 0.50 1 d P . .
O209 O 0.5444(9) 0.9898(7) 0.0917(5) 0.140(7) Uiso 1 1 d . . .
O210 O 0.4350(8) 0.7983(5) 0.0425(3) 0.087(6) Uani 1 1 d . . .
O211 O 0.3936(13) -0.0100(10) 0.1015(7) 0.028(7) Uiso 0.30 1 d P . .
O212 O 0.3244(15) 0.7862(11) 0.0348(7) 0.085(10) Uiso 0.50 1 d P . .
O213 O 0.6759(19) 0.2128(14) 0.0313(9) 0.037(10) Uiso 0.25 1 d P . .
O214 O 0.4906(13) 0.2609(11) 0.2275(7) 0.084(10) Uiso 0.50 1 d P . .
O215 O 0.4978(7) 0.2999(6) 0.2105(4) 0.039(5) Uiso 0.50 1 d P . .
O216 O 0.4969(13) 0.7369(11) 0.2285(7) 0.083(9) Uiso 0.50 1 d P . .
O217 O 0.3643(12) -0.0191(9) 0.1087(6) 0.071(8) Uiso 0.50 1 d P . .
O218 O 0.4851(7) 0.4222(6) 0.2493(4) 0.038(4) Uiso 0.50 1 d P . .
O219 O 0.4489(12) 0.0517(10) 0.0502(6) 0.076(8) Uiso 0.50 1 d P . .
O220 O 0.9726(8) 0.2288(7) 0.2400(4) 0.075(5) Uiso 0.70 1 d P . .
O221 O 0.3653(8) 0.1543(5) 0.1985(3) 0.091(6) Uani 1 1 d . . .
O222 O 0.565(2) 0.9402(17) 0.0500(11) 0.040(13) Uiso 0.20 1 d P . .
O223 O 0.0543(7) 0.6045(6) 0.1123(4) 0.089(5) Uiso 1 1 d . . .
O224 O 0.0397(9) 0.6094(7) 0.0872(5) 0.105(7) Uiso 0.80 1 d P . .
O225 O 0.3717(10) 0.1552(9) -0.0025(9) 0.086(8) Uiso 0.50 1 d P . .
O226 O 0.7925(14) 0.4489(11) 0.2895(7) 0.091(10) Uiso 0.50 1 d P . .
O227 O 0.6020(8) 0.3606(6) 0.0456(4) 0.090(5) Uiso 1 1 d . . .
O228 O 0.4757(11) 0.3087(11) -0.0025(10) 0.053(8) Uiso 0.30 1 d P . .
O229 O 0.7261(12) 0.8851(9) 0.0827(6) 0.061(7) Uiso 0.50 1 d P . .
O230 O 0.2338(13) 0.5816(12) 0.3092(7) 0.044(8) Uiso 0.30 1 d P . .
O231 O 0.1549(11) 0.9031(10) 0.1717(6) 0.080(8) Uiso 0.50 1 d P . .
O232 O 0.0308(9) 0.4377(7) 0.2284(4) 0.112(6) Uiso 1 1 d . . .
O233 O -0.0294(16) 0.1363(13) 0.1455(9) 0.041(10) Uiso 0.25 1 d P . .
O234 O 0.5636(9) 0.6448(8) 0.0777(5) 0.061(6) Uiso 0.50 1 d P . .
O235 O 0.7604(17) 0.7576(13) 0.0427(8) 0.101(12) Uiso 0.50 1 d P . .
O236 O 0.5159(14) 0.0649(13) -0.0020(13) 0.116(12) Uiso 0.40 1 d P . .
O237 O 0.2982(17) 0.0249(15) 0.0770(9) 0.135(14) Uiso 0.50 1 d P . .
O238 O 0.7735(10) 0.1340(9) 0.0928(6) 0.121(9) Uiso 0.80 1 d P . .
O239 O 0.6692(12) 0.9580(11) 0.0555(7) 0.092(9) Uiso 0.50 1 d P . .
O240 O 0.0387(13) 0.8266(11) 0.0541(7) 0.100(10) Uiso 0.50 1 d P . .
O241 O 0.5052(6) 0.1560(6) -0.0009(6) 0.116(5) Uiso 1 1 d . . .
O242 O 0.5366(10) 0.1395(9) -0.0046(7) 0.081(8) Uiso 0.50 1 d P . .
O243 O 0.5602(10) 0.5312(8) 0.2949(5) 0.066(7) Uiso 0.50 1 d P . .
O244 O 0.7981(15) 0.8561(13) 0.0481(8) 0.118(12) Uiso 0.50 1 d P . .
O245 O 0.7126(18) 0.9734(16) 0.1259(10) 0.112(14) Uiso 0.40 1 d P . .
O246 O -0.0470(12) 0.9234(10) 0.1393(6) 0.083(8) Uiso 0.50 1 d P . .
O247 O 0.1279(12) 0.7789(9) -0.0376(6) 0.068(8) Uiso 0.50 1 d P . .
O248 O 0.447(2) 0.3906(18) 0.2957(11) 0.096(16) Uiso 0.30 1 d P . .
O249 O 0.5963(11) 1.0389(10) 0.1854(6) 0.083(8) Uiso 0.50 1 d P . .
O250 O 0.5025(8) 0.3958(7) -0.0008(8) 0.080(6) Uiso 0.60 1 d P . .
O251 O 0.117(3) 0.119(2) 0.0429(14) 0.075(19) Uiso 0.20 1 d P . .
O252 O 0.184(2) -0.0026(19) 0.1081(13) 0.059(15) Uiso 0.20 1 d P . .
O254 O 0.174(2) 0.835(2) 0.0053(16) 0.076(18) Uiso 0.20 1 d P . .
O255 O 0.647(3) 0.923(2) 0.0194(14) 0.076(19) Uiso 0.20 1 d P . .
O256 O 0.177(2) 0.997(2) 0.1694(13) 0.066(17) Uiso 0.20 1 d P . .
O257 O 0.2215(16) 0.5560(13) 0.2940(8) 0.108(12) Uiso 0.50 1 d P . .
O258 O 0.505(3) 0.499(2) 0.3348(10) 0.055(14) Uiso 0.20 1 d P . .
O259 O 0.0440(11) 0.4527(9) 0.2851(6) 0.075(7) Uiso 0.50 1 d P . .
O260 O 0.734(3) 0.089(2) 0.0538(15) 0.079(19) Uiso 0.20 1 d P . .
O261 O 0.9786(10) 0.3233(9) 0.2729(5) 0.069(7) Uiso 0.50 1 d P . .
O262 O 0.7718(16) 0.5227(14) 0.3173(9) 0.128(13) Uiso 0.50 1 d P . .
O263 O 0.122(3) 0.916(3) 0.0085(17) 0.10(3) Uiso 0.20 1 d P . .
O264 O 0.608(2) 0.0661(18) 0.0100(11) 0.099(17) Uiso 0.30 1 d P . .
N1 N 0.8988(3) 0.4700(3) -0.0003(3) 0.0265(18) Uani 1 1 d . . .
N2 N 0.1125(6) 0.5311(5) 0.1781(4) 0.060(5) Uani 1 1 d . . .
N3 N 0.8829(8) 0.4613(6) 0.1782(5) 0.084(7) Uani 1 1 d . . .
C1 C 0.2324(5) 0.4128(4) 0.1737(3) 0.020(3) Uani 1 1 d . . .
C2 C 0.2293(6) 0.4232(5) 0.1438(3) 0.025(3) Uani 1 1 d . . .
C3 C 0.1829(6) 0.3970(4) 0.1413(3) 0.025(3) Uani 1 1 d . . .
C4 C 0.1846(6) 0.3872(5) 0.1704(3) 0.030(3) Uani 1 1 d . . .
C5 C 0.2543(6) 0.6133(4) 0.1430(3) 0.022(3) Uani 1 1 d . . .
C6 C 0.2567(6) 0.6246(4) 0.1720(3) 0.023(3) Uani 1 1 d . . .
C7 C 0.2194(6) 0.6597(5) 0.1693(3) 0.027(3) Uani 1 1 d . . .
C8 C 0.2154(6) 0.6490(5) 0.1399(3) 0.031(4) Uani 1 1 d . . .
C9 C 0.4943(6) 0.7035(4) 0.1375(3) 0.023(3) Uani 1 1 d . . .
C10 C 0.5010(6) 0.7508(5) 0.1309(3) 0.024(3) Uani 1 1 d . . .
C11 C 0.5547(6) 0.7470(5) 0.1308(3) 0.024(3) Uiso 1 1 d . . .
C12 C 0.5506(6) 0.6978(4) 0.1386(3) 0.023(3) Uani 1 1 d . . .
C13 C 0.4433(6) 0.2495(4) 0.1285(3) 0.025(3) Uani 1 1 d . . .
C14 C 0.4462(5) 0.2968(4) 0.1349(3) 0.019(3) Uani 1 1 d . . .
C15 C 0.5067(7) 0.2917(5) 0.1335(3) 0.029(3) Uani 1 1 d . . .
C16 C 0.4976(7) 0.2437(4) 0.1271(3) 0.025(3) Uani 1 1 d . . .
C17 C 0.7389(5) 0.3687(5) 0.1711(3) 0.023(3) Uani 1 1 d . . .
C18 C 0.7799(6) 0.3354(5) 0.1672(3) 0.027(3) Uani 1 1 d . . .
C19 C 0.7855(6) 0.3461(4) 0.1379(3) 0.020(3) Uani 1 1 d . . .
C20 C 0.7455(6) 0.3804(4) 0.1405(3) 0.021(3) Uani 1 1 d . . .
C21 C 0.7692(6) 0.5709(4) 0.1439(3) 0.024(3) Uani 1 1 d . . .
C22 C 0.8172(6) 0.5965(5) 0.1430(3) 0.024(3) Uani 1 1 d . . .
C23 C 0.8152(6) 0.6056(4) 0.1739(3) 0.021(3) Uani 1 1 d . . .
C24 C 0.7676(7) 0.5797(5) 0.1762(3) 0.028(4) Uani 1 1 d . . .
C25 C 0.8519(5) 0.5003(5) -0.0008(7) 0.063(4) Uani 1 1 d . . .
C26 C 0.8821(6) 0.4216(5) 0.0016(6) 0.062(4) Uani 1 1 d . . .
C27 C 0.9316(8) 0.4816(7) -0.0266(3) 0.048(5) Uani 1 1 d . . .
C28 C 0.9286(8) 0.4783(6) 0.0261(4) 0.051(5) Uani 1 1 d . . .
C30 C 0.1000(15) 0.5746(12) 0.1679(8) 0.055(9) Uiso 0.50 1 d P . .
C31 C 0.1701(9) 0.5241(8) 0.1837(7) 0.096(9) Uani 1 1 d . . .
C32 C 0.0931(8) 0.4872(8) 0.1707(5) 0.081(6) Uani 1 1 d . . .
C33 C 0.9408(16) 0.4760(14) 0.1800(8) 0.068(10) Uiso 0.50 1 d P . .
C34 C 0.8882(12) 0.4137(10) 0.1730(6) 0.036(7) Uiso 0.50 1 d P . .
C35 C 0.8292(18) 0.4668(14) 0.1930(9) 0.060(10) Uiso 0.50 1 d P . .
C36 C 0.8615(18) 0.4792(15) 0.1454(10) 0.082(12) Uiso 0.50 1 d P . .

loop_
_atom_site_aniso_label
_atom_site_aniso_U_11
_atom_site_aniso_U_22
_atom_site_aniso_U_33
_atom_site_aniso_U_23
_atom_site_aniso_U_13
_atom_site_aniso_U_12
Mo1 0.0176(7) 0.0233(5) 0.0178(6) -0.0008(5) -0.0027(5) 0.0018(5)
Mo2 0.0184(7) 0.0255(6) 0.0171(6) 0.0039(5) 0.0000(5) 0.0022(5)
Mo3 0.0266(8) 0.0477(8) 0.0461(8) -0.0241(7) -0.0077(6) -0.0006(6)
Mo4 0.0175(7) 0.0241(5) 0.0185(6) -0.0007(5) -0.0018(5) -0.0014(5)
Mo5 0.0181(7) 0.0249(6) 0.0210(6) 0.0010(5) -0.0013(5) -0.0001(5)
Mo6 0.0245(8) 0.0246(6) 0.0204(6) 0.0031(5) 0.0036(5) 0.0030(5)
Mo7 0.0237(8) 0.0247(6) 0.0245(6) -0.0026(5) -0.0053(6) 0.0036(5)
Mo8 0.0206(7) 0.0235(5) 0.0170(6) -0.0006(5) -0.0021(5) 0.0022(5)
Mo9 0.0211(7) 0.0210(5) 0.0177(6) 0.0002(4) -0.0003(5) 0.0021(5)
Mo10 0.0259(8) 0.0264(6) 0.0316(7) 0.0068(5) 0.0034(6) 0.0024(5)
Mo11 0.0219(8) 0.0256(6) 0.0251(6) 0.0012(5) -0.0043(6) -0.0011(5)
Mo12 0.0260(8) 0.0224(6) 0.0278(6) -0.0028(5) -0.0050(6) 0.0024(5)
Mo13 0.0252(8) 0.0282(6) 0.0334(7) 0.0094(5) 0.0021(6) 0.0039(5)
Mo14 0.0220(8) 0.0236(6) 0.0259(6) -0.0018(5) 0.0022(6) -0.0022(5)
Mo15 0.0249(8) 0.0321(6) 0.0161(6) 0.0015(5) -0.0020(5) 0.0015(5)
Mo16 0.0271(8) 0.0303(6) 0.0361(7) -0.0101(5) -0.0035(6) 0.0043(5)
Mo17 0.0227(7) 0.0273(6) 0.0174(6) -0.0005(5) 0.0002(5) 0.0007(5)
Mo18 0.0197(7) 0.0247(6) 0.0173(6) 0.0023(5) -0.0031(5) 0.0003(5)
Mo19 0.0192(7) 0.0217(5) 0.0176(6) 0.0009(5) -0.0015(5) 0.0001(5)
Mo20 0.0275(8) 0.0291(6) 0.0188(6) -0.0047(5) -0.0012(5) 0.0089(5)
Mo21 0.0259(8) 0.0336(6) 0.0239(6) 0.0030(5) 0.0028(6) -0.0071(5)
Mo22 0.0264(8) 0.0402(7) 0.0256(7) -0.0044(5) -0.0085(6) -0.0060(6)
Mo23 0.0282(8) 0.0371(7) 0.0202(6) 0.0071(5) -0.0003(6) 0.0074(6)
Mo24 0.0221(8) 0.0342(7) 0.0474(8) -0.0154(6) -0.0017(6) -0.0012(5)
Mo25 0.0224(8) 0.0380(7) 0.0451(8) 0.0171(6) -0.0027(6) -0.0024(6)
Mo26 0.0215(7) 0.0277(6) 0.0375(7) -0.0045(5) -0.0018(6) -0.0015(5)
Mo27 0.0246(8) 0.0245(6) 0.0329(7) 0.0025(5) -0.0017(6) -0.0026(5)
Mo28 0.0251(8) 0.0238(6) 0.0448(8) 0.0029(5) -0.0008(6) 0.0028(5)
Mo29 0.0273(8) 0.0257(6) 0.0476(8) -0.0031(6) -0.0029(6) 0.0038(5)
Mo30 0.0348(8) 0.0375(7) 0.0148(6) 0.0012(5) 0.0002(6) 0.0035(6)
Mo31 0.0247(8) 0.0232(6) 0.0366(7) -0.0023(5) -0.0029(6) -0.0033(5)
Mo32 0.0253(8) 0.0271(6) 0.0457(8) 0.0073(6) 0.0017(6) -0.0035(5)
Mo33 0.0304(8) 0.0234(6) 0.0379(7) 0.0012(5) -0.0023(6) -0.0047(5)
Mo34 0.0350(8) 0.0194(5) 0.0349(7) 0.0014(5) -0.0023(6) -0.0033(5)
Mo35 0.0366(8) 0.0470(7) 0.0158(6) 0.0003(5) -0.0034(6) 0.0049(6)
Mo36 0.0384(9) 0.0344(7) 0.0246(6) 0.0147(5) -0.0042(6) -0.0017(6)
Mo37 0.0394(9) 0.0361(7) 0.0189(6) 0.0089(5) -0.0003(6) -0.0020(6)
Mo38 0.0436(10) 0.0472(8) 0.0217(7) -0.0119(6) -0.0024(6) -0.0026(7)
Mo39 0.0296(8) 0.0336(7) 0.0342(7) 0.0147(5) -0.0022(6) 0.0042(6)
Mo40 0.0420(9) 0.0439(8) 0.0268(7) -0.0180(6) 0.0026(6) -0.0013(6)
Mo41 0.0383(9) 0.0489(8) 0.0245(7) 0.0141(6) 0.0071(6) 0.0079(7)
Mo42 0.0323(8) 0.0217(6) 0.0382(7) -0.0007(5) -0.0014(6) -0.0007(5)
Mo43 0.0322(9) 0.0369(7) 0.0400(8) -0.0169(6) 0.0015(6) 0.0042(6)
Mo44 0.0415(9) 0.0362(7) 0.0251(7) -0.0107(5) -0.0113(6) 0.0068(6)
Mo45 0.0357(9) 0.0210(6) 0.0404(7) 0.0019(5) -0.0061(6) 0.0022(5)
Mo46 0.0342(9) 0.0644(9) 0.0348(8) 0.0276(7) 0.0087(6) 0.0041(7)
Mo47 0.0370(9) 0.0465(8) 0.0337(7) -0.0197(6) -0.0131(6) 0.0049(6)
Mo48 0.0243(8) 0.0589(9) 0.0498(9) 0.0298(7) 0.0029(7) -0.0017(7)
S1 0.032(3) 0.055(3) 0.042(2) 0.0220(19) 0.006(2) 0.0045(19)
S2 0.029(2) 0.041(2) 0.059(3) 0.0243(19) -0.006(2) -0.0011(18)
S3 0.035(3) 0.063(3) 0.040(2) 0.014(2) 0.0135(19) 0.013(2)
S4 0.034(2) 0.046(2) 0.037(2) 0.0164(17) 0.0021(18) 0.0036(18)
S5 0.042(3) 0.042(2) 0.033(2) -0.0106(17) -0.0091(18) -0.0007(18)
S6 0.044(3) 0.045(2) 0.033(2) -0.0150(18) 0.0047(19) -0.0057(19)
S7 0.033(3) 0.037(2) 0.039(2) -0.0149(17) -0.0035(18) -0.0014(17)
S8 0.039(3) 0.0291(19) 0.037(2) 0.0056(16) -0.0017(18) -0.0005(17)
S9 0.045(3) 0.0301(18) 0.033(2) 0.0134(16) 0.0121(18) 0.0043(17)
S10 0.031(2) 0.0263(17) 0.034(2) 0.0009(15) -0.0049(17) 0.0014(16)
S11 0.032(2) 0.0278(18) 0.041(2) 0.0113(16) -0.0094(18) -0.0024(16)
S12 0.035(3) 0.0327(19) 0.038(2) 0.0085(16) 0.0016(18) -0.0018(16)
S13 0.028(2) 0.0353(19) 0.037(2) 0.0105(16) -0.0016(18) -0.0001(17)
S14 0.039(3) 0.0333(19) 0.033(2) 0.0113(16) -0.0126(18) -0.0031(16)
S15 0.041(3) 0.0342(19) 0.0296(19) 0.0006(15) 0.0057(17) -0.0086(17)
S16 0.036(3) 0.038(2) 0.038(2) -0.0136(17) -0.0054(18) 0.0057(17)
S17 0.047(3) 0.042(2) 0.047(2) -0.0131(18) -0.019(2) 0.0106(19)
S18 0.037(2) 0.0296(18) 0.033(2) -0.0004(15) -0.0005(17) -0.0030(16)
S19 0.027(2) 0.038(2) 0.051(2) -0.0231(18) 0.0022(19) -0.0029(17)
S20 0.029(3) 0.050(2) 0.051(3) -0.021(2) -0.007(2) 0.0060(19)
S21 0.037(3) 0.0272(18) 0.043(2) 0.0011(16) -0.0098(19) 0.0003(17)
S22 0.024(2) 0.0237(16) 0.0266(18) 0.0006(14) -0.0014(16) 0.0021(14)
S23 0.024(2) 0.0269(17) 0.0272(19) 0.0001(14) -0.0019(16) 0.0025(15)
S24 0.021(2) 0.0233(16) 0.0296(19) -0.0006(14) 0.0007(16) -0.0005(14)
S25 0.022(2) 0.0250(16) 0.0301(19) 0.0007(14) -0.0013(16) 0.0016(15)
S26 0.021(2) 0.0245(17) 0.034(2) -0.0000(15) 0.0032(16) 0.0026(14)
S27 0.026(2) 0.0208(16) 0.033(2) 0.0014(14) -0.0002(17) -0.0003(14)
S28 0.020(2) 0.0252(17) 0.0310(19) -0.0026(14) -0.0020(16) -0.0001(14)
S29 0.021(2) 0.0259(16) 0.032(2) -0.0005(15) -0.0019(16) 0.0006(14)
S30 0.041(3) 0.035(2) 0.031(2) 0.0041(16) -0.0023(18) -0.0008(18)
S31 0.040(3) 0.0325(19) 0.035(2) -0.0001(16) -0.0024(18) -0.0043(17)
S32 0.027(2) 0.043(2) 0.038(2) -0.0123(17) 0.0023(18) -0.0013(18)
S33 0.035(3) 0.0288(18) 0.0280(19) -0.0018(15) 0.0002(17) -0.0013(16)
S34 0.036(3) 0.0289(18) 0.041(2) -0.0086(16) 0.0025(18) -0.0038(17)
S35 0.031(2) 0.0255(17) 0.033(2) -0.0009(15) -0.0022(17) -0.0025(15)
S36 0.044(3) 0.0247(17) 0.0312(19) -0.0024(15) -0.0100(18) 0.0018(16)
K1 0.0289(11) 0.0371(14) 0.0359(13) 0.0055(18) -0.001(2) 0.0031(10)
K2 0.035(2) 0.0197(13) 0.0212(15) -0.0074(11) -0.0090(14) 0.0104(13)
K3 0.0612(18) 0.065(2) 0.0415(17) 0.002(2) -0.008(3) 0.0037(15)
K4 0.048(3) 0.057(3) 0.094(4) -0.018(2) 0.002(3) 0.005(2)
K5 0.057(6) 0.050(4) 0.039(4) -0.003(3) 0.010(4) 0.016(4)
K6 0.061(4) 0.074(3) 0.092(4) 0.019(3) 0.010(3) 0.001(3)
K7 0.080(5) 0.106(5) 0.117(5) 0.029(4) -0.009(4) 0.028(4)
K8 0.055(6) 0.067(6) 0.089(7) -0.014(5) 0.012(5) 0.024(5)
K9 0.0315(11) 0.0381(13) 0.0211(11) -0.0024(16) -0.0025(19) 0.0039(10)
K10 0.086(5) 0.062(4) 0.036(4) -0.008(4) -0.013(5) 0.041(4)
K11 0.077(4) 0.072(4) 0.034(3) 0.002(5) 0.011(6) 0.013(3)
I1 0.0293(4) 0.0360(4) 0.0492(4) 0.0004(6) -0.0005(7) 0.0003(3)
O1 0.023(6) 0.062(7) 0.052(7) -0.026(6) -0.003(5) -0.003(5)
O2 0.025(6) 0.022(4) 0.015(5) 0.002(4) 0.002(4) -0.003(4)
O3 0.028(6) 0.022(4) 0.019(5) -0.005(4) 0.001(4) 0.005(4)
O4 0.015(5) 0.028(5) 0.024(5) -0.008(4) -0.001(4) 0.003(4)
O5 0.024(6) 0.018(4) 0.038(6) -0.002(4) -0.001(5) 0.001(4)
O6 0.028(6) 0.019(4) 0.020(5) 0.002(4) 0.006(5) 0.004(4)
O7 0.031(7) 0.023(5) 0.018(5) 0.000(4) -0.006(5) 0.004(4)
O8 0.024(6) 0.022(5) 0.042(6) 0.007(4) 0.001(5) -0.005(4)
O9 0.020(6) 0.030(5) 0.017(5) -0.005(4) -0.005(4) -0.004(4)
O10 0.027(7) 0.021(5) 0.036(6) 0.008(4) -0.006(5) -0.006(4)
O11 0.017(6) 0.023(4) 0.019(5) -0.005(4) -0.003(4) 0.001(4)
O12 0.025(6) 0.025(5) 0.030(6) 0.000(4) 0.002(5) 0.001(4)
O13 0.032(7) 0.026(5) 0.015(4) 0.007(4) -0.004(4) -0.006(4)
O14 0.025(6) 0.030(5) 0.014(5) -0.002(4) -0.002(4) -0.005(4)
O15 0.028(7) 0.027(5) 0.025(5) -0.002(4) -0.003(5) 0.000(4)
O16 0.010(5) 0.023(4) 0.020(5) -0.005(4) -0.005(4) 0.007(4)
O17 0.018(6) 0.031(5) 0.019(5) -0.010(4) -0.003(4) 0.008(4)
O18 0.014(5) 0.036(5) 0.028(5) -0.004(4) 0.001(4) -0.004(4)
O19 0.020(6) 0.044(5) 0.009(4) 0.004(4) 0.003(4) -0.001(4)
O20 0.030(6) 0.025(5) 0.008(4) -0.003(4) 0.002(4) -0.009(4)
O21 0.013(5) 0.025(4) 0.028(5) -0.001(4) 0.000(4) 0.005(4)
O22 0.027(6) 0.018(4) 0.033(5) 0.004(4) -0.008(5) 0.004(4)
O23 0.036(7) 0.030(5) 0.022(5) 0.006(4) -0.001(5) 0.007(5)
O24 0.028(6) 0.025(5) 0.025(5) 0.004(4) -0.006(5) -0.003(4)
O25 0.031(7) 0.034(5) 0.013(5) -0.003(4) 0.002(4) -0.003(5)
O26 0.027(6) 0.021(5) 0.027(5) 0.005(4) 0.001(4) -0.002(4)
O27 0.025(6) 0.020(4) 0.029(5) 0.005(4) 0.001(5) -0.007(4)
O28 0.021(6) 0.035(5) 0.015(5) 0.005(4) 0.001(4) 0.002(4)
O29 0.019(6) 0.023(5) 0.043(6) 0.004(4) -0.004(5) 0.000(4)
O30 0.033(7) 0.026(5) 0.020(5) 0.008(4) 0.005(5) -0.002(4)
O31 0.025(6) 0.023(5) 0.037(6) 0.006(4) 0.005(5) -0.002(4)
O32 0.027(6) 0.031(5) 0.035(6) -0.009(4) -0.009(5) 0.006(4)
O33 0.036(7) 0.024(5) 0.021(5) -0.003(4) 0.002(5) 0.011(5)
O34 0.033(7) 0.034(5) 0.027(5) 0.005(4) -0.006(5) -0.009(5)
O35 0.022(7) 0.050(6) 0.037(6) 0.000(5) -0.002(5) 0.014(5)
O36 0.042(8) 0.021(5) 0.016(5) 0.003(4) 0.010(5) 0.002(4)
O37 0.020(6) 0.047(6) 0.025(5) 0.002(4) 0.006(5) 0.001(5)
O38 0.031(7) 0.029(5) 0.036(6) -0.000(4) -0.005(5) 0.008(5)
O39 0.029(7) 0.036(5) 0.022(5) 0.003(4) -0.014(5) -0.007(5)
O40 0.032(7) 0.036(5) 0.027(5) -0.006(4) -0.012(5) -0.002(5)
O41 0.020(6) 0.046(6) 0.034(6) -0.017(5) -0.006(5) -0.005(5)
O42 0.026(6) 0.035(5) 0.012(4) 0.006(4) -0.002(4) 0.017(4)
O43 0.025(6) 0.035(5) 0.025(5) 0.000(4) -0.002(4) -0.002(4)
O44 0.032(7) 0.031(5) 0.025(5) 0.003(4) 0.003(5) 0.002(5)
O45 0.018(6) 0.025(5) 0.038(6) 0.003(4) 0.010(5) 0.001(4)
O46 0.014(5) 0.041(5) 0.012(5) -0.003(4) -0.001(4) 0.003(4)
O47 0.022(6) 0.019(4) 0.042(6) 0.001(4) 0.003(5) 0.002(4)
O48 0.043(8) 0.024(5) 0.059(7) 0.008(5) -0.002(6) -0.007(5)
O49 0.022(6) 0.020(5) 0.037(6) -0.002(4) 0.002(5) 0.003(4)
O50 0.026(7) 0.030(5) 0.026(5) 0.001(4) 0.000(5) 0.003(4)
O51 0.030(7) 0.033(5) 0.033(6) -0.015(4) -0.006(5) 0.011(5)
O52 0.019(6) 0.059(7) 0.037(6) -0.006(5) -0.005(5) 0.008(5)
O53 0.014(5) 0.037(5) 0.025(5) 0.012(4) -0.005(4) -0.003(4)
O54 0.036(7) 0.019(4) 0.019(5) 0.003(4) 0.003(5) -0.003(4)
O55 0.023(6) 0.038(5) 0.015(5) -0.005(4) -0.005(4) 0.000(4)
O56 0.033(7) 0.029(5) 0.030(5) 0.012(4) 0.004(5) 0.002(4)
O57 0.031(6) 0.028(5) 0.018(5) 0.001(4) 0.004(4) -0.002(4)
O58 0.019(6) 0.048(6) 0.016(5) -0.008(4) 0.000(4) 0.004(4)
O59 0.045(8) 0.026(5) 0.022(5) 0.006(4) 0.008(5) 0.006(5)
O60 0.013(6) 0.043(6) 0.030(6) 0.003(4) 0.006(4) 0.000(4)
O61 0.037(7) 0.025(5) 0.043(6) -0.006(4) -0.001(5) -0.004(5)
O62 0.035(8) 0.044(6) 0.063(8) 0.019(6) -0.019(6) -0.007(5)
O63 0.040(8) 0.030(5) 0.042(6) 0.005(5) 0.017(6) 0.015(5)
O64 0.019(6) 0.033(5) 0.038(6) -0.008(5) 0.000(5) -0.002(4)
O65 0.035(7) 0.044(6) 0.029(6) 0.005(5) -0.001(5) -0.003(5)
O66 0.030(7) 0.032(5) 0.033(6) -0.011(4) 0.013(5) -0.006(5)
O67 0.026(6) 0.031(5) 0.038(6) -0.003(4) 0.012(5) -0.003(4)
O68 0.007(5) 0.038(6) 0.057(7) 0.005(5) -0.001(5) -0.000(4)
O69 0.027(6) 0.046(6) 0.029(5) 0.028(5) 0.001(5) 0.015(5)
O70 0.029(7) 0.059(7) 0.025(5) -0.010(5) -0.015(5) -0.009(5)
O71 0.033(7) 0.029(5) 0.048(6) -0.007(5) -0.015(6) -0.009(5)
O72 0.049(8) 0.025(5) 0.021(5) -0.004(4) -0.002(5) 0.009(5)
O73 0.036(7) 0.034(5) 0.022(5) 0.004(4) 0.006(4) -0.005(5)
O74 0.024(7) 0.073(8) 0.016(5) -0.001(5) -0.001(5) -0.005(5)
O75 0.021(6) 0.032(5) 0.024(5) 0.011(4) -0.004(5) -0.000(4)
O76 0.025(6) 0.041(6) 0.033(5) 0.020(4) -0.010(5) 0.011(5)
O77 0.026(7) 0.027(5) 0.046(6) 0.006(4) 0.006(5) -0.009(4)
O78 0.037(8) 0.062(7) 0.024(5) 0.002(5) 0.011(5) 0.013(6)
O79 0.041(8) 0.066(8) 0.042(7) 0.001(6) -0.016(6) -0.016(6)
O80 0.021(6) 0.055(7) 0.039(6) 0.003(5) 0.017(5) -0.007(5)
O81 0.050(8) 0.046(6) 0.022(5) 0.018(4) 0.005(5) -0.015(5)
O82 0.060(9) 0.032(5) 0.027(6) -0.000(4) -0.016(5) 0.011(5)
O83 0.045(8) 0.037(6) 0.034(6) 0.021(5) 0.011(5) 0.014(5)
O84 0.038(8) 0.040(6) 0.052(7) -0.013(5) -0.000(6) 0.009(5)
O85 0.030(6) 0.034(5) 0.021(5) 0.006(4) 0.005(4) 0.000(4)
O86 0.036(8) 0.024(5) 0.064(8) 0.020(5) 0.006(6) 0.007(5)
O87 0.033(7) 0.020(5) 0.052(7) 0.015(4) -0.010(5) 0.009(4)
O88 0.039(7) 0.025(5) 0.059(7) 0.007(5) 0.001(6) -0.002(5)
O89 0.024(7) 0.034(5) 0.041(6) 0.012(5) 0.001(5) -0.001(5)
O90 0.051(9) 0.108(10) 0.015(5) -0.002(6) -0.013(6) 0.001(7)
O91 0.027(6) 0.042(6) 0.032(6) -0.017(5) 0.000(5) 0.003(5)
O92 0.040(7) 0.048(6) 0.026(6) 0.007(5) 0.003(5) 0.004(5)
O93 0.054(8) 0.039(5) 0.012(5) 0.007(4) 0.009(5) 0.007(5)
O94 0.034(7) 0.034(5) 0.024(5) -0.008(4) 0.001(5) 0.000(5)
O95 0.046(8) 0.022(5) 0.052(7) 0.011(5) -0.013(6) 0.006(5)
O96 0.046(8) 0.043(6) 0.040(6) -0.011(5) 0.009(6) -0.003(5)
O97 0.043(8) 0.044(6) 0.047(7) 0.016(5) 0.009(6) 0.015(5)
O98 0.046(8) 0.045(6) 0.027(5) -0.024(5) -0.003(5) 0.001(5)
O99 0.037(7) 0.031(5) 0.054(7) -0.001(5) -0.015(6) -0.006(5)
O100 0.032(7) 0.053(6) 0.032(6) 0.026(5) 0.003(5) 0.004(5)
O101 0.026(7) 0.040(6) 0.096(10) 0.000(6) -0.002(7) -0.001(5)
O102 0.023(7) 0.050(7) 0.074(8) -0.029(6) -0.010(6) -0.001(5)
O103 0.061(9) 0.046(6) 0.027(6) -0.009(5) -0.019(6) -0.002(6)
O104 0.018(6) 0.046(6) 0.054(7) 0.002(5) -0.016(5) 0.002(5)
O105 0.058(9) 0.075(8) 0.029(6) 0.001(6) 0.007(6) 0.008(7)
O106 0.049(8) 0.040(6) 0.024(5) 0.002(4) 0.011(5) 0.008(5)
O107 0.035(7) 0.035(5) 0.035(6) -0.018(4) 0.009(5) -0.011(5)
O108 0.035(7) 0.056(7) 0.030(6) 0.006(5) 0.013(5) -0.000(5)
O109 0.022(7) 0.095(9) 0.047(7) 0.044(7) 0.003(5) -0.005(6)
O110 0.042(8) 0.032(5) 0.056(7) 0.010(5) 0.001(6) -0.005(5)
O111 0.066(9) 0.046(6) 0.014(5) 0.008(4) 0.000(5) 0.000(6)
O112 0.031(7) 0.052(7) 0.045(7) 0.009(5) 0.002(6) 0.019(5)
O113 0.046(8) 0.047(6) 0.053(7) -0.020(5) 0.008(6) 0.005(6)
O114 0.048(8) 0.031(6) 0.061(8) -0.002(5) -0.006(6) 0.007(5)
O115 0.029(7) 0.057(7) 0.074(8) 0.032(6) 0.001(6) -0.011(6)
O116 0.036(7) 0.034(5) 0.056(7) -0.004(5) -0.000(6) -0.014(5)
O117 0.042(9) 0.040(6) 0.059(8) 0.007(6) -0.005(6) 0.012(6)
O118 0.051(9) 0.066(8) 0.057(8) -0.038(6) -0.035(7) 0.017(6)
O119 0.075(10) 0.041(6) 0.026(6) -0.004(5) -0.007(6) -0.002(6)
O120 0.046(8) 0.068(8) 0.031(6) 0.020(5) 0.000(5) -0.001(6)
O121 0.029(7) 0.082(9) 0.051(7) 0.037(6) -0.004(5) -0.011(6)
O122 0.046(8) 0.065(7) 0.042(6) -0.021(6) -0.016(6) 0.010(6)
O123 0.032(7) 0.048(6) 0.059(7) -0.007(6) 0.000(6) 0.012(5)
O124 0.044(8) 0.030(5) 0.053(7) -0.004(5) 0.013(6) -0.008(5)
O125 0.040(8) 0.030(5) 0.062(8) -0.001(5) 0.002(6) -0.014(5)
O126 0.079(11) 0.061(8) 0.045(7) -0.019(6) 0.002(7) 0.013(7)
O127 0.059(9) 0.049(6) 0.022(5) 0.022(5) -0.010(5) -0.002(6)
O128 0.029(7) 0.031(5) 0.082(9) 0.005(6) 0.003(6) 0.003(5)
O129 0.033(7) 0.031(5) 0.049(7) 0.004(5) -0.011(6) 0.006(5)
O130 0.047(8) 0.070(8) 0.041(7) 0.039(6) 0.007(6) -0.001(6)
O132 0.087(12) 0.052(8) 0.032(7) -0.007(6) -0.012(7) 0.003(7)
O133 0.053(9) 0.049(7) 0.052(8) 0.016(6) -0.000(7) 0.001(6)
O134 0.133(17) 0.057(9) 0.056(9) 0.011(7) -0.012(10) -0.028(10)
O135 0.079(13) 0.087(11) 0.099(12) -0.030(9) 0.023(10) -0.020(9)
O136 0.066(19) 0.057(15) 0.044(13) -0.023(11) 0.006(13) -0.032(13)
O137 0.076(10) 0.065(8) 0.054(8) -0.010(6) -0.013(7) 0.025(7)
O138 0.053(11) 0.086(15) 0.032(12) -0.008(13) 0.009(13) -0.016(10)
O139 0.102(9) 0.063(7) 0.074(8) 0.003(9) -0.010(11) 0.028(6)
O140 0.060(9) 0.098(11) 0.091(11) 0.032(9) 0.002(8) -0.006(8)
O141 0.046(8) 0.053(7) 0.051(7) 0.008(6) 0.004(6) -0.003(6)
O142 0.069(13) 0.069(10) 0.19(2) -0.010(12) -0.017(13) 0.001(9)
O143 0.053(18) 0.012(10) 0.14(3) -0.010(13) -0.029(18) 0.015(10)
O144 0.14(3) 0.077(18) 0.049(15) -0.009(13) 0.011(16) 0.08(2)
O146 0.24(3) 0.091(12) 0.081(12) 0.031(9) -0.065(14) 0.035(14)
O147 0.031(7) 0.060(7) 0.042(7) -0.001(6) -0.004(6) 0.014(6)
O148 0.057(10) 0.066(8) 0.024(6) 0.002(5) -0.006(6) 0.007(7)
O149 0.070(7) 0.080(8) 0.083(8) -0.020(10) 0.010(12) -0.033(6)
O150 0.052(9) 0.051(7) 0.043(7) -0.017(5) -0.000(6) 0.002(6)
O151 0.023(6) 0.060(7) 0.041(6) 0.009(5) 0.009(5) 0.012(5)
O152 0.054(11) 0.065(9) 0.115(13) -0.019(8) 0.036(9) -0.025(7)
O153 0.027(7) 0.043(7) 0.108(11) 0.007(7) -0.013(7) -0.012(5)
O155 0.043(8) 0.054(7) 0.065(8) -0.014(6) -0.008(6) 0.011(6)
O156 0.136(14) 0.066(8) 0.044(7) 0.013(6) 0.022(8) 0.046(9)
O157 0.038(9) 0.041(7) 0.151(15) -0.003(8) -0.039(9) 0.023(6)
O158 0.038(7) 0.049(7) 0.089(10) -0.017(6) 0.001(7) 0.006(6)
O159 0.049(9) 0.083(9) 0.048(7) 0.018(7) -0.003(7) 0.006(7)
O160 0.104(16) 0.080(11) 0.100(13) 0.027(9) 0.047(12) 0.003(10)
O161 0.123(16) 0.035(7) 0.136(15) -0.008(8) 0.043(12) 0.007(8)
O162 0.070(11) 0.075(9) 0.056(8) -0.010(7) 0.007(7) -0.012(8)
O163 0.053(6) 0.113(11) 0.047(6) -0.011(9) -0.011(9) 0.020(7)
O164 0.035(8) 0.075(9) 0.093(11) -0.023(8) -0.004(7) -0.012(6)
O165 0.135(13) 0.053(7) 0.062(7) -0.000(8) -0.015(12) -0.009(7)
O166 0.086(11) 0.093(10) 0.057(8) -0.019(7) 0.029(7) -0.038(8)
O167 0.059(11) 0.095(11) 0.067(9) 0.024(8) 0.012(8) -0.008(8)
O169 0.022(12) 0.044(12) 0.047(13) -0.017(10) -0.006(10) -0.001(9)
O171 0.099(13) 0.069(10) 0.032(7) -0.026(7) 0.014(8) -0.052(9)
O173 0.24(3) 0.100(13) 0.089(13) -0.022(10) 0.048(14) -0.081(15)
O174 0.042(7) 0.108(11) 0.051(7) -0.010(7) -0.013(6) -0.018(7)
O176 0.106(15) 0.073(10) 0.071(10) 0.012(8) -0.013(10) -0.011(9)
O177 0.16(2) 0.110(14) 0.059(10) -0.017(9) 0.045(11) -0.071(14)
O184 0.051(7) 0.124(11) 0.042(7) 0.034(7) 0.029(6) 0.020(7)
O185 0.081(13) 0.111(14) 0.21(2) -0.021(14) -0.072(14) -0.045(10)
O186 0.076(11) 0.129(14) 0.092(12) -0.025(10) -0.035(9) 0.021(10)
O189 0.043(8) 0.076(9) 0.050(7) -0.024(6) 0.003(6) -0.009(6)
O190 0.063(10) 0.088(11) 0.144(15) 0.027(10) -0.024(10) 0.032(8)
O191 0.065(16) 0.042(12) 0.063(14) 0.020(11) -0.009(12) 0.040(12)
O194 0.123(18) 0.038(9) 0.40(4) -0.055(15) -0.04(2) -0.008(9)
O202 0.055(9) 0.069(10) 0.22(2) 0.011(11) 0.039(11) 0.027(7)
O205 0.061(10) 0.142(17) 0.042(8) 0.012(10) -0.008(8) 0.039(11)
O210 0.134(18) 0.080(10) 0.047(8) -0.014(7) 0.002(9) -0.056(11)
O221 0.140(17) 0.098(11) 0.034(7) 0.026(7) 0.036(9) 0.052(11)
N1 0.026(4) 0.028(5) 0.026(4) -0.008(6) 0.003(7) -0.002(4)
N2 0.023(8) 0.042(8) 0.114(14) -0.018(8) -0.008(8) 0.003(6)
N3 0.074(14) 0.057(10) 0.120(16) 0.052(11) -0.042(12) -0.030(9)
C1 0.016(7) 0.023(6) 0.020(7) -0.001(5) -0.002(6) 0.006(5)
C2 0.034(10) 0.029(7) 0.012(6) -0.003(5) 0.007(6) 0.008(6)
C3 0.022(9) 0.023(7) 0.032(8) 0.006(6) 0.009(7) 0.002(6)
C4 0.026(9) 0.035(8) 0.031(8) 0.004(6) 0.010(7) 0.005(6)
C5 0.014(7) 0.030(7) 0.023(7) 0.000(6) 0.002(6) -0.003(6)
C6 0.021(8) 0.023(6) 0.025(7) -0.008(5) 0.006(6) 0.003(6)
C7 0.029(9) 0.039(8) 0.013(6) -0.009(6) -0.001(6) -0.009(7)
C8 0.015(8) 0.045(8) 0.035(8) 0.001(7) -0.006(7) -0.014(6)
C9 0.035(9) 0.015(6) 0.019(6) 0.002(5) -0.006(6) 0.006(6)
C10 0.014(7) 0.027(7) 0.030(7) 0.001(6) -0.003(6) -0.001(6)
C12 0.039(9) 0.018(6) 0.011(6) 0.002(5) 0.001(6) -0.009(6)
C13 0.026(7) 0.021(6) 0.028(7) 0.010(5) -0.002(5) -0.005(5)
C14 0.011(7) 0.022(6) 0.025(7) 0.003(5) -0.005(5) 0.004(5)
C15 0.036(10) 0.026(7) 0.024(7) 0.003(6) 0.005(6) -0.007(6)
C16 0.037(9) 0.019(6) 0.017(6) 0.002(5) 0.001(6) 0.000(6)
C17 0.007(7) 0.034(7) 0.026(7) 0.008(6) 0.004(6) -0.007(5)
C18 0.019(8) 0.035(8) 0.028(8) 0.012(6) -0.003(6) 0.006(6)
C19 0.030(9) 0.016(6) 0.014(6) 0.007(5) 0.002(6) 0.014(6)
C20 0.026(8) 0.018(6) 0.021(7) 0.006(5) -0.002(6) -0.007(6)
C21 0.025(9) 0.023(6) 0.024(7) -0.002(6) 0.006(6) -0.002(6)
C22 0.019(8) 0.032(7) 0.022(7) -0.004(6) -0.010(6) 0.012(6)
C23 0.024(8) 0.024(6) 0.015(6) -0.005(5) -0.005(6) 0.001(6)
C24 0.042(10) 0.027(7) 0.014(7) -0.002(5) -0.014(7) 0.013(6)
C25 0.035(7) 0.067(10) 0.086(11) -0.002(14) 0.016(15) 0.021(7)
C26 0.072(10) 0.040(8) 0.074(11) -0.015(11) 0.011(15) -0.019(7)
C27 0.043(12) 0.083(13) 0.018(8) 0.005(8) -0.003(7) -0.005(10)
C28 0.041(12) 0.060(11) 0.051(11) 0.017(9) -0.034(9) -0.019(9)
C31 0.060(14) 0.067(14) 0.16(3) -0.018(15) -0.034(16) -0.003(11)
C32 0.050(12) 0.087(15) 0.106(17) -0.008(13) -0.028(11) -0.011(11)

loop_
_atom_type_symbol
_atom_type_description
_atom_type_scat_dispersion_real
_atom_type_scat_dispersion_imag
_atom_type_scat_source
Mo Mo -1.6832 0.6857 'International Tables Vol C Tables 4.2.6.8 and 6.1.1.4'
S S 0.1246 0.1234 'International Tables Vol C Tables 4.2.6.8 and 6.1.1.4'
K K 0.2009 0.2494 'International Tables Vol C Tables 4.2.6.8 and 6.1.1.4'
Na Na 0.0362 0.0249 'International Tables Vol C Tables 4.2.6.8 and 6.1.1.4'
I I -0.4742 1.8119 'International Tables Vol C Tables 4.2.6.8 and 6.1.1.4'
O O 0.0106 0.0060 'International Tables Vol C Tables 4.2.6.8 and 6.1.1.4'
N N 0.0061 0.0033 'International Tables Vol C Tables 4.2.6.8 and 6.1.1.4'
C C 0.0033 0.0016 'International Tables Vol C Tables 4.2.6.8 and 6.1.1.4'
H H 0.0000 0.0000 'International Tables Vol C Tables 4.2.6.8 and 6.1.1.4'

loop_
_geom_angle_atom_site_label_1
_geom_angle_atom_site_label_2
_geom_angle_atom_site_label_3
_geom_angle
_geom_angle_site_symmetry_1
_geom_angle_site_symmetry_3
O50 Mo1 O3 103.4(5) . .
O50 Mo1 O9 102.6(5) . .
O3 Mo1 O9 102.5(4) . .
O50 Mo1 O4 103.9(5) . .
O3 Mo1 O4 87.6(4) . .
O9 Mo1 O4 148.5(4) . .
O50 Mo1 O17 92.7(4) . .
O3 Mo1 O17 155.6(4) . .
O9 Mo1 O17 91.5(4) . .
O4 Mo1 O17 70.6(3) . .
O50 Mo1 O11 171.0(4) . .
O3 Mo1 O11 84.6(4) . .
O9 Mo1 O11 71.2(4) . .
O4 Mo1 O11 80.3(4) . .
O17 Mo1 O11 81.1(3) . .
O37 Mo2 O43 104.2(5) . .
O37 Mo2 O7 103.9(5) . .
O43 Mo2 O7 100.1(4) . .
O37 Mo2 O30 103.8(5) . .
O43 Mo2 O30 89.4(4) . .
O7 Mo2 O30 147.4(5) . .
O37 Mo2 O14 93.0(5) . .
O43 Mo2 O14 155.7(4) . .
O7 Mo2 O14 92.2(4) . .
O30 Mo2 O14 69.6(4) . .
O37 Mo2 O28 172.0(4) . .
O43 Mo2 O28 83.2(4) . .
O7 Mo2 O28 71.4(4) . .
O30 Mo2 O28 79.0(4) . .
O14 Mo2 O28 80.9(4) . .
O1 Mo3 O118 97.8(6) . .
O1 Mo3 O98 98.9(5) . .
O118 Mo3 O98 69.4(5) . .
O1 Mo3 S19 104.5(5) . .
O118 Mo3 S19 150.4(4) . .
O98 Mo3 S19 87.8(3) . .
O1 Mo3 S20 102.9(4) . .
O118 Mo3 S20 91.5(4) . .
O98 Mo3 S20 152.8(3) . .
S19 Mo3 S20 102.07(16) . .
O1 Mo3 O41 164.7(5) . .
O118 Mo3 O41 69.6(5) . .
O98 Mo3 O41 69.2(4) . .
S19 Mo3 O41 85.0(3) . .
S20 Mo3 O41 86.4(3) . .
O1 Mo3 Mo24 102.9(4) . .
O118 Mo3 Mo24 140.8(3) . .
O98 Mo3 Mo24 137.4(3) . .
S19 Mo3 Mo24 51.52(11) . .
S20 Mo3 Mo24 51.72(13) . .
O41 Mo3 Mo24 92.3(3) . .
O1 Mo3 K4 41.3(4) . 1_655
O118 Mo3 K4 139.0(4) . 1_655
O98 Mo3 K4 107.2(3) . 1_655
S19 Mo3 K4 64.75(14) . 1_655
S20 Mo3 K4 99.91(16) . 1_655
O41 Mo3 K4 149.7(3) . 1_655
Mo24 Mo3 K4 69.88(9) . 1_655
O94 Mo4 O13 103.3(5) . .
O94 Mo4 O16 103.0(4) . .
O13 Mo4 O16 102.0(4) . .
O94 Mo4 O31 103.7(5) . .
O13 Mo4 O31 89.0(4) . .
O16 Mo4 O31 147.8(4) . .
O94 Mo4 O17 92.7(4) . .
O13 Mo4 O17 156.0(4) . .
O16 Mo4 O17 91.6(4) . .
O31 Mo4 O17 69.6(4) . .
O94 Mo4 O21 170.9(4) . .
O13 Mo4 O21 84.9(4) . .
O16 Mo4 O21 71.0(4) . .
O31 Mo4 O21 80.1(4) . .
O17 Mo4 O21 80.8(3) . .
O60 Mo5 O29 103.0(5) . .
O60 Mo5 O15 102.1(5) . .
O29 Mo5 O15 102.5(4) . .
O60 Mo5 O19 104.3(5) . .
O29 Mo5 O19 88.6(4) . .
O15 Mo5 O19 148.1(5) . .
O60 Mo5 O14 92.9(4) . .
O29 Mo5 O14 155.9(4) . .
O15 Mo5 O14 91.4(4) . .
O19 Mo5 O14 69.9(4) . .
O60 Mo5 O20 171.2(4) . .
O29 Mo5 O20 84.9(4) . .
O15 Mo5 O20 72.0(4) . .
O19 Mo5 O20 79.4(4) . .
O14 Mo5 O20 80.8(4) . .
O36 Mo6 O45 100.7(5) . .
O36 Mo6 O23 100.7(4) . .
O45 Mo6 O23 69.9(4) . .
O36 Mo6 S26 103.1(3) . .
O45 Mo6 S26 87.1(3) . .
O23 Mo6 S26 149.5(3) . .
O36 Mo6 S22 104.2(4) . .
O45 Mo6 S22 150.5(3) . .
O23 Mo6 S22 90.1(3) . .
S26 Mo6 S22 102.11(14) . .
O36 Mo6 O75 168.3(4) . .
O45 Mo6 O75 69.5(4) . .
O23 Mo6 O75 70.3(3) . .
S26 Mo6 O75 83.3(3) . .
S22 Mo6 O75 83.7(3) . .
O36 Mo6 Mo9 101.6(3) . .
O45 Mo6 Mo9 136.5(3) . .
O23 Mo6 Mo9 139.8(3) . .
S26 Mo6 Mo9 51.54(11) . .
S22 Mo6 Mo9 52.09(9) . .
O75 Mo6 Mo9 90.1(2) . .
O36 Mo6 K3 44.5(4) . .
O45 Mo6 K3 144.9(3) . .
O23 Mo6 K3 106.5(3) . .
S26 Mo6 K3 103.80(12) . .
S22 Mo6 K3 60.35(11) . .
O75 Mo6 K3 144.1(3) . .
Mo9 Mo6 K3 69.28(6) . .
O35 Mo7 O5 100.7(5) . .
O35 Mo7 O51 101.7(5) . .
O5 Mo7 O51 69.3(4) . .
O35 Mo7 O38 168.7(4) . .
O5 Mo7 O38 70.1(4) . .
O51 Mo7 O38 69.2(4) . .
O35 Mo7 S28 103.3(4) . .
O5 Mo7 S28 149.5(3) . .
O51 Mo7 S28 87.6(3) . .
O38 Mo7 S28 83.5(3) . .
O35 Mo7 S23 102.9(4) . .
O5 Mo7 S23 90.5(3) . .
O51 Mo7 S23 150.6(3) . .
O38 Mo7 S23 84.3(3) . .
S28 Mo7 S23 102.11(14) . .
O35 Mo7 Mo8 100.6(4) . .
O5 Mo7 Mo8 140.2(3) . .
O51 Mo7 Mo8 137.0(3) . .
O38 Mo7 Mo8 90.7(3) . .
S28 Mo7 Mo8 51.58(11) . .
S23 Mo7 Mo8 52.06(9) . .
O35 Mo7 K3 43.6(4) . 3_665
O5 Mo7 K3 106.5(3) . 3_665
O51 Mo7 K3 144.9(3) . 3_665
O38 Mo7 K3 144.2(3) . 3_665
S28 Mo7 K3 103.86(11) . 3_665
S23 Mo7 K3 59.93(11) . 3_665
Mo8 Mo7 K3 69.05(6) . 3_665
O33 Mo8 O2 100.7(4) . .
O33 Mo8 O15 96.3(5) . .
O2 Mo8 O15 76.8(4) . .
O33 Mo8 S28 103.3(4) . .
O2 Mo8 S28 84.3(3) . .
O15 Mo8 S28 155.0(3) . .
O33 Mo8 S23 102.4(3) . .
O2 Mo8 S23 153.7(3) . .
O15 Mo8 S23 88.4(3) . .
S28 Mo8 S23 102.26(14) . .
O33 Mo8 O20 161.4(4) . .
O2 Mo8 O20 70.4(3) . .
O15 Mo8 O20 66.1(4) . .
S28 Mo8 O20 92.3(3) . .
S23 Mo8 O20 83.7(2) . .
O33 Mo8 Mo7 100.3(3) . .
O2 Mo8 Mo7 134.7(3) . .
O15 Mo8 Mo7 139.3(3) . .
S28 Mo8 Mo7 51.90(9) . .
S23 Mo8 Mo7 51.88(11) . .
O20 Mo8 Mo7 97.3(2) . .
O33 Mo8 K3 43.7(3) . 3_665
O2 Mo8 K3 144.4(3) . 3_665
O15 Mo8 K3 101.5(3) . 3_665
S28 Mo8 K3 103.42(11) . 3_665
S23 Mo8 K3 59.46(11) . 3_665
O20 Mo8 K3 142.1(2) . 3_665
Mo7 Mo8 K3 68.21(6) . 3_665
O6 Mo9 O12 100.5(4) . .
O6 Mo9 O16 97.5(4) . .
O12 Mo9 O16 76.6(4) . .
O6 Mo9 S26 102.6(4) . .
O12 Mo9 S26 85.1(3) . .
O16 Mo9 S26 155.0(2) . .
O6 Mo9 S22 102.6(3) . .
O12 Mo9 S22 153.6(3) . .
O16 Mo9 S22 87.7(3) . .
S26 Mo9 S22 102.10(14) . .
O6 Mo9 O21 161.4(4) . .
O12 Mo9 O21 70.5(3) . .
O16 Mo9 O21 64.9(3) . .
S26 Mo9 O21 93.0(3) . .
S22 Mo9 O21 83.7(2) . .
O6 Mo9 Mo6 99.8(3) . .
O12 Mo9 Mo6 135.4(3) . .
O16 Mo9 Mo6 138.6(2) . .
S26 Mo9 Mo6 51.76(9) . .
S22 Mo9 Mo6 51.87(10) . .
O21 Mo9 Mo6 97.8(2) . .
O6 Mo9 K3 43.5(3) . .
O12 Mo9 K3 143.9(3) . .
O16 Mo9 K3 101.8(2) . .
S26 Mo9 K3 103.04(11) . .
S22 Mo9 K3 59.70(11) . .
O21 Mo9 K3 142.1(2) . .
Mo6 Mo9 K3 68.12(6) . .
O117 Mo10 O56 94.4(5) . .
O117 Mo10 O43 97.9(5) . .
O56 Mo10 O43 80.9(4) . .
O117 Mo10 S10 102.5(5) . .
O56 Mo10 S10 160.0(3) . .
O43 Mo10 S10 86.3(3) . .
O117 Mo10 S9 102.1(4) . .
O56 Mo10 S9 84.0(3) . .
O43 Mo10 S9 155.7(3) . .
S10 Mo10 S9 102.47(14) . .
O117 Mo10 Mo32 97.4(4) . .
O56 Mo10 Mo32 136.2(3) . .
O43 Mo10 Mo32 138.1(3) . .
S10 Mo10 Mo32 52.37(10) . .
S9 Mo10 Mo32 52.29(11) . .
O39 Mo11 O77 100.5(4) . .
O39 Mo11 O89 100.9(5) . .
O77 Mo11 O89 69.0(4) . .
O39 Mo11 O53 168.4(4) . .
O77 Mo11 O53 70.2(4) . .
O89 Mo11 O53 69.8(4) . .
O39 Mo11 S25 103.4(3) . .
O77 Mo11 S25 149.4(3) . .
O89 Mo11 S25 87.8(3) . .
O53 Mo11 S25 83.5(3) . .
O39 Mo11 S29 103.8(4) . .
O77 Mo11 S29 90.4(3) . .
O89 Mo11 S29 150.3(3) . .
O53 Mo11 S29 83.5(3) . .
S25 Mo11 S29 102.14(14) . .
O39 Mo11 Mo18 100.9(4) . .
O77 Mo11 Mo18 140.5(3) . .
O89 Mo11 Mo18 137.3(3) . .
O53 Mo11 Mo18 90.7(2) . .
S25 Mo11 Mo18 51.55(11) . .
S29 Mo11 Mo18 52.30(9) . .
O39 Mo11 K11 42.6(4) . .
O77 Mo11 K11 105.2(3) . .
O89 Mo11 K11 142.8(3) . .
O53 Mo11 K11 145.0(3) . .
S25 Mo11 K11 105.29(14) . .
S29 Mo11 K11 61.63(15) . .
Mo18 Mo11 K11 70.87(12) . .
O104 Mo12 O72 97.5(5) . .
O104 Mo12 O3 100.4(5) . .
O72 Mo12 O3 78.7(4) . .
O104 Mo12 S36 101.9(4) . .
O72 Mo12 S36 84.6(3) . .
O3 Mo12 S36 153.7(3) . .
O104 Mo12 S33 100.2(4) . .
O72 Mo12 S33 158.9(3) . .
O3 Mo12 S33 87.0(3) . .
S36 Mo12 S33 102.60(14) . .
O104 Mo12 O22 168.3(4) . .
O72 Mo12 O22 73.6(4) . .
O3 Mo12 O22 70.8(4) . .
S36 Mo12 O22 85.1(2) . .
S33 Mo12 O22 87.2(2) . .
O104 Mo12 Mo31 95.2(4) . .
O72 Mo12 Mo31 136.8(3) . .
O3 Mo12 Mo31 138.6(3) . .
S36 Mo12 Mo31 52.35(10) . .
S33 Mo12 Mo31 52.45(10) . .
O22 Mo12 Mo31 96.5(2) . .
O63 Mo13 O23 102.6(5) . .
O63 Mo13 O45 100.0(5) . .
O23 Mo13 O45 68.6(4) . .
O63 Mo13 S12 102.9(4) . .
O23 Mo13 S12 88.6(3) . .
O45 Mo13 S12 150.7(3) . .
O63 Mo13 S13 101.9(5) . .
O23 Mo13 S13 150.0(3) . .
O45 Mo13 S13 90.3(3) . .
S12 Mo13 S13 102.42(16) . .
O63 Mo13 O75 166.9(4) . .
O23 Mo13 O75 68.9(4) . .
O45 Mo13 O75 68.0(4) . .
S12 Mo13 O75 87.1(3) . .
S13 Mo13 O75 83.8(3) . .
O63 Mo13 Mo39 100.2(4) . .
O23 Mo13 Mo39 137.9(3) . .
O45 Mo13 Mo39 140.1(3) . .
S12 Mo13 Mo39 51.84(12) . .
S13 Mo13 Mo39 51.93(11) . .
O75 Mo13 Mo39 92.6(2) . .
O63 Mo13 K6 41.4(4) . 1_655
O23 Mo13 K6 143.4(3) . 1_655
O45 Mo13 K6 105.3(3) . 1_655
S12 Mo13 K6 103.90(14) . 1_655
S13 Mo13 K6 61.05(14) . 1_655
O75 Mo13 K6 144.5(3) . 1_655
Mo39 Mo13 K6 70.17(9) . 1_655
O65 Mo14 O67 101.1(5) . .
O65 Mo14 O66 100.8(5) . .
O67 Mo14 O66 68.9(4) . .
O65 Mo14 O32 167.5(5) . .
O67 Mo14 O32 69.7(4) . .
O66 Mo14 O32 68.3(4) . .
O65 Mo14 S24 103.2(4) . .
O67 Mo14 S24 148.9(3) . .
O66 Mo14 S24 87.7(3) . .
O32 Mo14 S24 83.1(3) . .
O65 Mo14 S27 103.9(5) . .
O67 Mo14 S27 90.5(3) . .
O66 Mo14 S27 150.4(3) . .
O32 Mo14 S27 85.0(3) . .
S24 Mo14 S27 102.13(14) . .
O65 Mo14 Mo19 101.3(4) . .
O67 Mo14 Mo19 140.0(3) . .
O66 Mo14 Mo19 137.1(3) . .
O32 Mo14 Mo19 91.1(3) . .
S24 Mo14 Mo19 51.63(11) . .
S27 Mo14 Mo19 52.07(9) . .
O65 Mo14 K11 42.6(5) . 3_665
O67 Mo14 K11 106.5(3) . 3_665
O66 Mo14 K11 142.9(3) . 3_665
O32 Mo14 K11 146.8(3) . 3_665
S24 Mo14 K11 104.47(14) . 3_665
S27 Mo14 K11 61.86(14) . 3_665
Mo19 Mo14 K11 70.66(11) . 3_665
O57 Mo15 O42 94.9(4) . .
O57 Mo15 O14 94.5(5) . .
O42 Mo15 O14 144.9(4) . .
O57 Mo15 O30 100.6(5) . .
O42 Mo15 O30 71.3(4) . .
O14 Mo15 O30 73.8(4) . .
O57 Mo15 O40 95.1(5) . .
O42 Mo15 O40 66.9(4) . .
O14 Mo15 O40 145.3(4) . .
O30 Mo15 O40 136.3(4) . .
O57 Mo15 O19 101.0(4) . .
O42 Mo15 O19 136.5(4) . .
O14 Mo15 O19 74.0(4) . .
O30 Mo15 O19 142.2(4) . .
O40 Mo15 O19 71.5(4) . .
O57 Mo15 O74 177.3(4) . .
O42 Mo15 O74 82.4(4) . .
O14 Mo15 O74 87.8(4) . .
O30 Mo15 O74 78.7(4) . .
O40 Mo15 O74 83.7(4) . .
O19 Mo15 O74 81.0(4) . .
O57 Mo15 Mo35 75.8(3) . .
O42 Mo15 Mo35 38.7(3) . .
O14 Mo15 Mo35 170.3(3) . .
O30 Mo15 Mo35 107.8(3) . .
O40 Mo15 Mo35 38.2(3) . .
O19 Mo15 Mo35 107.4(3) . .
O74 Mo15 Mo35 101.8(3) . .
O84 Mo16 O51 98.7(5) . .
O84 Mo16 O5 99.6(5) . .
O51 Mo16 O5 69.3(4) . .
O84 Mo16 S7 102.8(4) . .
O51 Mo16 S7 151.4(3) . .
O5 Mo16 S7 88.5(3) . .
O84 Mo16 S32 104.1(5) . .
O51 Mo16 S32 90.2(3) . .
O5 Mo16 S32 150.8(3) . .
S7 Mo16 S32 102.45(16) . .
O84 Mo16 O38 164.4(5) . .
O51 Mo16 O38 68.1(4) . .
O5 Mo16 O38 68.6(4) . .
S7 Mo16 O38 87.5(3) . .
S32 Mo16 O38 84.6(3) . .
O84 Mo16 Mo43 102.1(4) . .
O51 Mo16 Mo43 140.2(3) . .
O5 Mo16 Mo43 138.0(3) . .
S7 Mo16 Mo43 51.83(12) . .
S32 Mo16 Mo43 51.94(11) . .
O38 Mo16 Mo43 93.4(3) . .
O84 Mo16 K4 44.9(4) . .
O51 Mo16 K4 104.4(3) . .
O5 Mo16 K4 143.9(3) . .
S7 Mo16 K4 104.14(14) . .
S32 Mo16 K4 59.83(14) . .
O38 Mo16 K4 144.1(3) . .
Mo43 Mo16 K4 69.71(9) . .
O18 Mo17 O17 95.4(5) . .
O18 Mo17 O58 94.5(5) . .
O17 Mo17 O58 144.0(4) . .
O18 Mo17 O31 100.6(5) . .
O17 Mo17 O31 72.7(4) . .
O58 Mo17 O31 71.5(4) . .
O18 Mo17 O4 102.5(4) . .
O17 Mo17 O4 74.2(4) . .
O58 Mo17 O4 136.4(4) . .
O31 Mo17 O4 141.0(4) . .
O18 Mo17 O34 94.4(5) . .
O17 Mo17 O34 145.5(4) . .
O58 Mo17 O34 67.5(4) . .
O31 Mo17 O34 137.2(4) . .
O4 Mo17 O34 71.4(4) . .
O18 Mo17 O52 176.4(4) . .
O17 Mo17 O52 88.2(4) . .
O58 Mo17 O52 82.6(4) . .
O31 Mo17 O52 80.6(4) . .
O4 Mo17 O52 78.2(4) . .
O34 Mo17 O52 82.4(4) . .
O18 Mo17 Mo30 75.9(3) . .
O17 Mo17 Mo30 171.3(3) . .
O58 Mo17 Mo30 38.8(3) . .
O31 Mo17 Mo30 108.2(3) . .
O4 Mo17 Mo30 107.6(3) . .
O34 Mo17 Mo30 38.0(3) . .
O52 Mo17 Mo30 100.5(3) . .
O44 Mo18 O2 98.5(4) . .
O44 Mo18 O7 97.1(5) . .
O2 Mo18 O7 77.0(4) . .
O44 Mo18 S25 103.3(4) . .
O2 Mo18 S25 84.3(3) . .
O7 Mo18 S25 154.1(3) . .
O44 Mo18 S29 102.7(3) . .
O2 Mo18 S29 155.7(3) . .
O7 Mo18 S29 88.6(3) . .
S25 Mo18 S29 102.10(14) . .
O44 Mo18 O28 161.7(5) . .
O2 Mo18 O28 72.0(3) . .
O7 Mo18 O28 65.9(4) . .
S25 Mo18 O28 91.4(3) . .
S29 Mo18 O28 84.4(2) . .
O44 Mo18 Mo11 99.9(4) . .
O2 Mo18 Mo11 135.3(3) . .
O7 Mo18 Mo11 139.5(2) . .
S25 Mo18 Mo11 51.91(9) . .
S29 Mo18 Mo11 51.90(11) . .
O28 Mo18 Mo11 97.7(2) . .
O44 Mo18 K11 43.5(4) . .
O2 Mo18 K11 142.0(3) . .
O7 Mo18 K11 102.6(3) . .
S25 Mo18 K11 103.20(14) . .
S29 Mo18 K11 59.98(15) . .
O28 Mo18 K11 143.4(2) . .
Mo11 Mo18 K11 67.88(11) . .
O25 Mo19 O12 98.8(4) . .
O25 Mo19 O9 95.6(5) . .
O12 Mo19 O9 76.1(4) . .
O25 Mo19 S24 103.9(4) . .
O12 Mo19 S24 84.5(3) . .
O9 Mo19 S24 154.4(3) . .
O25 Mo19 S27 103.1(3) . .
O12 Mo19 S27 154.6(3) . .
O9 Mo19 S27 89.1(3) . .
S24 Mo19 S27 102.12(14) . .
O25 Mo19 O11 160.8(4) . .
O12 Mo19 O11 71.1(3) . .
O9 Mo19 O11 66.5(3) . .
S24 Mo19 O11 91.5(3) . .
S27 Mo19 O11 84.2(2) . .
O25 Mo19 Mo14 101.3(4) . .
O12 Mo19 Mo14 135.0(3) . .
O9 Mo19 Mo14 140.1(2) . .
S24 Mo19 Mo14 51.73(9) . .
S27 Mo19 Mo14 51.96(11) . .
O11 Mo19 Mo14 97.2(2) . .
O25 Mo19 K11 43.6(3) . 3_665
O12 Mo19 K11 142.4(3) . 3_665
O9 Mo19 K11 102.9(3) . 3_665
S24 Mo19 K11 102.73(14) . 3_665
S27 Mo19 K11 60.58(15) . 3_665
O11 Mo19 K11 143.9(2) . 3_665
Mo14 Mo19 K11 68.32(12) . 3_665
O78 Mo20 O72 102.0(5) . .
O78 Mo20 O91 102.6(5) . .
O72 Mo20 O91 105.3(5) . .
O78 Mo20 O34 99.3(5) . .
O72 Mo20 O34 151.9(5) . .
O91 Mo20 O34 87.4(4) . .
O78 Mo20 O4 102.9(5) . .
O72 Mo20 O4 87.7(4) . .
O91 Mo20 O4 148.2(4) . .
O34 Mo20 O4 69.9(4) . .
O78 Mo20 O46 172.8(4) . .
O72 Mo20 O46 84.5(5) . .
O91 Mo20 O46 72.5(4) . .
O34 Mo20 O46 75.5(4) . .
O4 Mo20 O46 80.2(4) . .
O80 Mo21 O85 104.3(5) . .
O80 Mo21 O81 104.5(6) . .
O85 Mo21 O81 104.3(5) . .
O80 Mo21 O58 97.5(5) . .
O85 Mo21 O58 151.5(4) . .
O81 Mo21 O58 87.4(4) . .
O80 Mo21 O31 100.9(5) . .
O85 Mo21 O31 88.3(4) . .
O81 Mo21 O31 147.7(5) . .
O58 Mo21 O31 69.6(4) . .
O80 Mo21 O54 173.5(5) . .
O85 Mo21 O54 82.1(4) . .
O81 Mo21 O54 73.3(5) . .
O58 Mo21 O54 76.5(4) . .
O31 Mo21 O54 79.3(4) . .
O79 Mo22 O61 102.8(6) . .
O79 Mo22 O70 104.1(6) . .
O61 Mo22 O70 104.0(5) . .
O79 Mo22 O40 97.1(5) . .
O61 Mo22 O40 153.3(5) . .
O70 Mo22 O40 88.0(5) . .
O79 Mo22 O19 101.4(5) . .
O61 Mo22 O19 89.2(4) . .
O70 Mo22 O19 147.7(5) . .
O40 Mo22 O19 69.4(4) . .
O79 Mo22 O55 172.5(5) . .
O61 Mo22 O55 84.7(5) . .
O70 Mo22 O55 73.2(4) . .
O40 Mo22 O55 76.0(4) . .
O19 Mo22 O55 78.9(4) . .
O112 Mo23 O56 103.5(5) . .
O112 Mo23 O93 104.0(6) . .
O56 Mo23 O93 106.0(5) . .
O112 Mo23 O42 97.9(5) . .
O56 Mo23 O42 151.1(4) . .
O93 Mo23 O42 87.0(4) . .
O112 Mo23 O30 102.2(5) . .
O56 Mo23 O30 88.5(4) . .
O93 Mo23 O30 145.9(5) . .
O42 Mo23 O30 68.0(4) . .
O112 Mo23 O59 172.9(5) . .
O56 Mo23 O59 83.6(4) . .
O93 Mo23 O59 72.8(5) . .
O42 Mo23 O59 75.7(4) . .
O30 Mo23 O59 78.6(4) . .
O102 Mo24 O67 98.9(5) . .
O102 Mo24 O66 97.9(5) . .
O67 Mo24 O66 69.2(4) . .
O102 Mo24 S19 103.2(4) . .
O67 Mo24 S19 88.9(3) . .
O66 Mo24 S19 151.7(4) . .
O102 Mo24 S20 103.6(5) . .
O67 Mo24 S20 151.9(3) . .
O66 Mo24 S20 90.9(3) . .
S19 Mo24 S20 102.18(17) . .
O102 Mo24 O32 163.5(5) . .
O67 Mo24 O32 69.1(4) . .
O66 Mo24 O32 67.6(4) . .
S19 Mo24 O32 88.4(3) . .
S20 Mo24 O32 85.2(3) . .
O102 Mo24 Mo3 102.4(4) . .
O67 Mo24 Mo3 138.3(3) . .
O66 Mo24 Mo3 140.6(3) . .
S19 Mo24 Mo3 51.58(13) . .
S20 Mo24 Mo3 51.78(11) . .
O32 Mo24 Mo3 94.0(3) . .
O102 Mo24 K4 41.9(4) . 1_655
O67 Mo24 K4 109.7(3) . 1_655
O66 Mo24 K4 139.8(3) . 1_655
S19 Mo24 K4 63.54(14) . 1_655
S20 Mo24 K4 98.33(14) . 1_655
O32 Mo24 K4 151.8(3) . 1_655
Mo3 Mo24 K4 67.69(9) . 1_655
O62 Mo25 O77 99.9(6) . .
O62 Mo25 O89 99.1(5) . .
O77 Mo25 O89 68.5(4) . .
O62 Mo25 S2 102.6(4) . .
O77 Mo25 S2 89.8(3) . .
O89 Mo25 S2 151.6(3) . .
O62 Mo25 S1 102.7(5) . .
O77 Mo25 S1 151.4(3) . .
O89 Mo25 S1 90.7(3) . .
S2 Mo25 S1 102.10(18) . .
O62 Mo25 O53 165.3(5) . .
O77 Mo25 O53 68.7(4) . .
O89 Mo25 O53 68.6(4) . .
S2 Mo25 O53 86.9(3) . .
S1 Mo25 O53 85.9(3) . .
O62 Mo25 Mo48 101.4(4) . .
O77 Mo25 Mo48 138.8(3) . .
O89 Mo25 Mo48 140.4(3) . .
S2 Mo25 Mo48 51.30(13) . .
S1 Mo25 Mo48 51.92(11) . .
O53 Mo25 Mo48 93.2(2) . .
O62 Mo25 K6 41.0(4) . .
O77 Mo25 K6 111.7(3) . .
O89 Mo25 K6 140.0(3) . .
S2 Mo25 K6 64.09(15) . .
S1 Mo25 K6 96.88(15) . .
O53 Mo25 K6 150.9(2) . .
Mo48 Mo25 K6 66.98(10) . .
O68 Mo26 O61 97.6(5) . .
O68 Mo26 O29 96.6(5) . .
O61 Mo26 O29 79.6(4) . .
O68 Mo26 S34 101.3(4) . .
O61 Mo26 S34 84.4(3) . .
O29 Mo26 S34 157.3(3) . .
O68 Mo26 S21 100.9(4) . .
O61 Mo26 S21 158.5(4) . .
O29 Mo26 S21 87.4(3) . .
S34 Mo26 S21 102.53(15) . .
O68 Mo26 O49 167.4(4) . .
O61 Mo26 O49 74.0(4) . .
O29 Mo26 O49 72.8(4) . .
S34 Mo26 O49 87.4(3) . .
S21 Mo26 O49 85.8(3) . .
O68 Mo26 Mo29 96.3(4) . .
O61 Mo26 Mo29 136.1(3) . .
O29 Mo26 Mo29 139.4(3) . .
S34 Mo26 Mo29 52.10(11) . .
S21 Mo26 Mo29 52.31(10) . .
O49 Mo26 Mo29 96.3(2) . .
O48 Mo27 O85 97.2(5) . .
O48 Mo27 O13 96.2(5) . .
O85 Mo27 O13 79.2(4) . .
O48 Mo27 S35 99.9(4) . .
O85 Mo27 S35 159.8(3) . .
O13 Mo27 S35 88.2(3) . .
O48 Mo27 S11 101.5(4) . .
O85 Mo27 S11 84.6(3) . .
O13 Mo27 S11 157.3(3) . .
S35 Mo27 S11 102.51(14) . .
O48 Mo27 O27 167.4(4) . .
O85 Mo27 O27 74.4(4) . .
O13 Mo27 O27 73.3(4) . .
S35 Mo27 O27 86.9(3) . .
S11 Mo27 O27 87.2(2) . .
O48 Mo27 Mo28 95.7(4) . .
O85 Mo27 Mo28 136.6(3) . .
O13 Mo27 Mo28 140.0(2) . .
S35 Mo27 Mo28 52.12(10) . .
S11 Mo27 Mo28 52.23(11) . .
O27 Mo27 Mo28 96.8(2) . .
O128 Mo28 O124 99.7(6) . .
O128 Mo28 O87 97.4(5) . .
O124 Mo28 O87 69.6(4) . .
O128 Mo28 O47 166.3(4) . .
O124 Mo28 O47 69.3(4) . .
O87 Mo28 O47 71.4(4) . .
O128 Mo28 S35 103.9(4) . .
O124 Mo28 S35 90.1(3) . .
O87 Mo28 S35 152.8(3) . .
O47 Mo28 S35 84.8(3) . .
O128 Mo28 S11 103.2(5) . .
O124 Mo28 S11 150.0(4) . .
O87 Mo28 S11 88.5(3) . .
O47 Mo28 S11 84.8(3) . .
S35 Mo28 S11 102.70(14) . .
O128 Mo28 Mo27 100.5(4) . .
O124 Mo28 Mo27 140.5(3) . .
O87 Mo28 Mo27 139.7(3) . .
O47 Mo28 Mo27 93.2(2) . .
S35 Mo28 Mo27 52.15(10) . .
S11 Mo28 Mo27 52.39(10) . .
O123 Mo29 O125 97.1(5) . .
O123 Mo29 O129 98.4(5) . .
O125 Mo29 O129 70.3(4) . .
O123 Mo29 O26 166.1(5) . .
O125 Mo29 O26 70.7(4) . .
O129 Mo29 O26 71.5(4) . .
O123 Mo29 S34 102.6(5) . .
O125 Mo29 S34 90.0(3) . .
O129 Mo29 S34 152.8(3) . .
O26 Mo29 S34 84.6(3) . .
O123 Mo29 S21 104.6(4) . .
O125 Mo29 S21 151.5(4) . .
O129 Mo29 S21 88.2(3) . .
O26 Mo29 S21 85.1(3) . .
S34 Mo29 S21 102.84(14) . .
O123 Mo29 Mo26 100.4(4) . .
O125 Mo29 Mo26 141.1(3) . .
O129 Mo29 Mo26 139.4(3) . .
O26 Mo29 Mo26 93.5(2) . .
S34 Mo29 Mo26 52.38(10) . .
S21 Mo29 Mo26 52.37(11) . .
O105 Mo30 O82 104.7(6) . .
O105 Mo30 O92 108.5(6) . .
O82 Mo30 O92 102.8(5) . .
O105 Mo30 O34 104.1(6) . .
O82 Mo30 O34 85.8(4) . .
O92 Mo30 O34 142.7(5) . .
O105 Mo30 O58 104.9(6) . .
O82 Mo30 O58 143.6(5) . .
O92 Mo30 O58 87.4(5) . .
O34 Mo30 O58 66.8(4) . .
O105 Mo30 Mo17 126.6(5) . .
O82 Mo30 Mo17 106.4(3) . .
O92 Mo30 Mo17 105.6(3) . .
O34 Mo30 Mo17 38.2(3) . .
O58 Mo30 Mo17 37.7(3) . .
O116 Mo31 O71 97.8(5) . .
O116 Mo31 O73 99.6(5) . .
O71 Mo31 O73 68.2(4) . .
O116 Mo31 O10 167.0(4) . .
O71 Mo31 O10 70.9(4) . .
O73 Mo31 O10 70.6(4) . .
O116 Mo31 S36 102.3(4) . .
O71 Mo31 S36 90.4(3) . .
O73 Mo31 S36 151.2(3) . .
O10 Mo31 S36 84.5(3) . .
O116 Mo31 S33 104.7(4) . .
O71 Mo31 S33 151.1(3) . .
O73 Mo31 S33 90.1(3) . .
O10 Mo31 S33 84.3(3) . .
S36 Mo31 S33 102.03(14) . .
O116 Mo31 Mo12 99.3(4) . .
O71 Mo31 Mo12 141.3(3) . .
O73 Mo31 Mo12 141.0(3) . .
O10 Mo31 Mo12 93.6(2) . .
S36 Mo31 Mo12 52.06(10) . .
S33 Mo31 Mo12 52.15(10) . .
O101 Mo32 O86 97.9(5) . .
O101 Mo32 O99 99.5(6) . .
O86 Mo32 O99 71.7(4) . .
O101 Mo32 O8 166.1(5) . .
O86 Mo32 O8 70.0(4) . .
O99 Mo32 O8 70.8(4) . .
O101 Mo32 S9 103.1(5) . .
O86 Mo32 S9 87.6(4) . .
O99 Mo32 S9 151.2(3) . .
O8 Mo32 S9 83.6(3) . .
O101 Mo32 S10 105.0(5) . .
O86 Mo32 S10 152.2(4) . .
O99 Mo32 S10 88.9(3) . .
O8 Mo32 S10 85.1(3) . .
S9 Mo32 S10 102.09(14) . .
O101 Mo32 Mo10 100.2(4) . .
O86 Mo32 Mo10 138.6(3) . .
O99 Mo32 Mo10 139.7(3) . .
O8 Mo32 Mo10 93.5(2) . .
S9 Mo32 Mo10 52.16(10) . .
S10 Mo32 Mo10 52.11(10) . .
O110 Mo33 O99 101.6(5) . .
O110 Mo33 O86 101.9(5) . .
O99 Mo33 O86 71.5(5) . .
O110 Mo33 S8 101.6(4) . .
O99 Mo33 S8 151.3(3) . .
O86 Mo33 S8 87.4(4) . .
O110 Mo33 S31 102.3(4) . .
O99 Mo33 S31 88.1(4) . .
O86 Mo33 S31 151.0(3) . .
S8 Mo33 S31 103.07(17) . .
O110 Mo33 O8 167.1(5) . .
O99 Mo33 O8 68.7(4) . .
O86 Mo33 O8 67.4(4) . .
S8 Mo33 O8 85.6(3) . .
S31 Mo33 O8 86.2(3) . .
O110 Mo33 Mo42 99.7(5) . .
O99 Mo33 Mo42 138.4(3) . .
O86 Mo33 Mo42 137.0(4) . .
S8 Mo33 Mo42 51.86(12) . .
S31 Mo33 Mo42 52.51(12) . .
O8 Mo33 Mo42 93.1(3) . .
O88 Mo34 O71 99.9(5) . .
O88 Mo34 O73 98.0(5) . .
O71 Mo34 O73 68.6(4) . .
O88 Mo34 S18 103.8(4) . .
O71 Mo34 S18 88.6(4) . .
O73 Mo34 S18 150.9(3) . .
O88 Mo34 S30 103.1(4) . .
O71 Mo34 S30 150.9(3) . .
O73 Mo34 S30 90.6(3) . .
S18 Mo34 S30 102.83(17) . .
O88 Mo34 O10 164.5(5) . .
O71 Mo34 O10 68.9(4) . .
O73 Mo34 O10 68.3(4) . .
S18 Mo34 O10 87.1(3) . .
S30 Mo34 O10 84.8(3) . .
O88 Mo34 Mo45 102.4(4) . .
O71 Mo34 Mo45 138.3(3) . .
O73 Mo34 Mo45 140.4(3) . .
S18 Mo34 Mo45 52.06(12) . .
S30 Mo34 Mo45 52.01(12) . .
O10 Mo34 Mo45 93.0(3) . .
O90 Mo35 O106 104.3(6) . .
O90 Mo35 O108 107.7(6) . .
O106 Mo35 O108 103.7(6) . .
O90 Mo35 O40 104.6(6) . .
O106 Mo35 O40 85.6(5) . .
O108 Mo35 O40 142.7(4) . .
O90 Mo35 O42 106.1(6) . .
O106 Mo35 O42 142.0(4) . .
O108 Mo35 O42 88.2(5) . .
O40 Mo35 O42 65.0(4) . .
O90 Mo35 Mo15 127.8(5) . .
O106 Mo35 Mo15 105.2(3) . .
O108 Mo35 Mo15 105.8(3) . .
O40 Mo35 Mo15 37.6(3) . .
O42 Mo35 Mo15 37.1(2) . .
O127 Mo36 O76 98.9(5) . .
O127 Mo36 O83 102.8(5) . .
O76 Mo36 O83 68.9(4) . .
O127 Mo36 O69 168.2(6) . .
O76 Mo36 O69 70.1(4) . .
O83 Mo36 O69 69.7(4) . .
O127 Mo36 S15 104.8(5) . .
O76 Mo36 S15 150.4(3) . .
O83 Mo36 S15 88.4(4) . .
O69 Mo36 S15 84.6(3) . .
O127 Mo36 S14 101.4(4) . .
O76 Mo36 S14 90.6(3) . .
O83 Mo36 S14 150.3(3) . .
O69 Mo36 S14 83.3(3) . .
S15 Mo36 S14 101.76(16) . .
O127 Mo36 Mo37 100.3(5) . .
O76 Mo36 Mo37 140.2(3) . .
O83 Mo36 Mo37 138.0(3) . .
O69 Mo36 Mo37 91.1(3) . .
S15 Mo36 Mo37 51.86(11) . .
S14 Mo36 Mo37 51.53(12) . .
O111 Mo37 O81 98.6(6) . .
O111 Mo37 O92 93.9(5) . .
O81 Mo37 O92 81.2(4) . .
O111 Mo37 S14 104.0(5) . .
O81 Mo37 S14 154.1(3) . .
O92 Mo37 S14 84.7(3) . .
O111 Mo37 S15 101.6(4) . .
O81 Mo37 S15 85.4(3) . .
O92 Mo37 S15 160.9(3) . .
S14 Mo37 S15 102.15(17) . .
O111 Mo37 O54 164.2(5) . .
O81 Mo37 O54 69.1(4) . .
O92 Mo37 O54 74.9(3) . .
S14 Mo37 O54 86.3(3) . .
S15 Mo37 O54 87.7(2) . .
O111 Mo37 Mo36 99.8(4) . .
O81 Mo37 Mo36 135.8(3) . .
O92 Mo37 Mo36 136.5(3) . .
S14 Mo37 Mo36 52.05(11) . .
S15 Mo37 Mo36 51.74(13) . .
O54 Mo37 Mo36 96.0(2) . .
O119 Mo38 O70 98.4(6) . .
O119 Mo38 O106 93.3(5) . .
O70 Mo38 O106 79.2(5) . .
O119 Mo38 S5 102.1(4) . .
O70 Mo38 S5 84.9(3) . .
O106 Mo38 S5 159.3(3) . .
O119 Mo38 S6 104.2(5) . .
O70 Mo38 S6 154.2(3) . .
O106 Mo38 S6 87.0(4) . .
S5 Mo38 S6 102.28(17) . .
O119 Mo38 O55 162.4(5) . .
O70 Mo38 O55 68.3(4) . .
O106 Mo38 O55 73.4(4) . .
S5 Mo38 O55 88.5(3) . .
S6 Mo38 O55 86.9(3) . .
O119 Mo38 Mo40 100.7(4) . .
O70 Mo38 Mo40 135.4(3) . .
O106 Mo38 Mo40 138.7(4) . .
S5 Mo38 Mo40 51.80(13) . .
S6 Mo38 Mo40 52.03(12) . .
O55 Mo38 Mo40 96.9(2) . .
O97 Mo39 O76 101.2(5) . .
O97 Mo39 O83 100.6(5) . .
O76 Mo39 O83 69.4(4) . .
O97 Mo39 S12 102.8(5) . .
O76 Mo39 S12 149.7(3) . .
O83 Mo39 S12 88.1(3) . .
O97 Mo39 S13 101.9(4) . .
O76 Mo39 S13 90.7(3) . .
O83 Mo39 S13 152.4(3) . .
S12 Mo39 S13 102.06(15) . .
O97 Mo39 O69 167.2(5) . .
O76 Mo39 O69 69.2(4) . .
O83 Mo39 O69 68.5(4) . .
S12 Mo39 O69 84.0(3) . .
S13 Mo39 O69 86.9(3) . .
O97 Mo39 Mo13 100.2(4) . .
O76 Mo39 Mo13 139.9(3) . .
O83 Mo39 Mo13 138.0(3) . .
S12 Mo39 Mo13 51.68(11) . .
S13 Mo39 Mo13 51.73(11) . .
O69 Mo39 Mo13 92.6(2) . .
O97 Mo39 K6 43.2(4) . 1_655
O76 Mo39 K6 108.3(3) . 1_655
O83 Mo39 K6 143.7(3) . 1_655
S12 Mo39 K6 101.83(15) . 1_655
S13 Mo39 K6 59.65(14) . 1_655
O69 Mo39 K6 146.5(3) . 1_655
Mo13 Mo39 K6 67.62(9) . 1_655
O126 Mo40 O96 101.0(6) . .
O126 Mo40 O107 103.3(5) . .
O96 Mo40 O107 69.5(4) . .
O126 Mo40 O64 168.4(6) . .
O96 Mo40 O64 68.8(4) . .
O107 Mo40 O64 68.4(4) . .
O126 Mo40 S5 103.1(6) . .
O96 Mo40 S5 150.9(3) . .
O107 Mo40 S5 89.1(3) . .
O64 Mo40 S5 85.3(3) . .
O126 Mo40 S6 101.9(5) . .
O96 Mo40 S6 88.9(3) . .
O107 Mo40 S6 149.4(3) . .
O64 Mo40 S6 84.0(3) . .
S5 Mo40 S6 101.77(17) . .
O126 Mo40 Mo38 99.6(5) . .
O96 Mo40 Mo38 138.7(3) . .
O107 Mo40 Mo38 138.1(3) . .
O64 Mo40 Mo38 91.9(3) . .
S5 Mo40 Mo38 51.39(12) . .
S6 Mo40 Mo38 51.91(13) . .
O120 Mo41 O93 97.0(5) . .
O120 Mo41 O108 95.1(5) . .
O93 Mo41 O108 80.6(4) . .
O120 Mo41 S4 101.9(4) . .
O93 Mo41 S4 84.6(3) . .
O108 Mo41 S4 158.7(3) . .
O120 Mo41 S3 103.7(5) . .
O93 Mo41 S3 156.4(3) . .
O108 Mo41 S3 86.3(4) . .
S4 Mo41 S3 101.84(18) . .
O120 Mo41 O59 162.7(6) . .
O93 Mo41 O59 69.0(4) . .
O108 Mo41 O59 73.2(4) . .
S4 Mo41 O59 87.2(3) . .
S3 Mo41 O59 88.5(3) . .
O120 Mo41 Mo46 100.0(5) . .
O93 Mo41 Mo46 135.4(3) . .
O108 Mo41 Mo46 137.7(3) . .
S4 Mo41 Mo46 51.65(13) . .
S3 Mo41 Mo46 51.77(13) . .
O59 Mo41 Mo46 97.2(3) . .
O114 Mo42 O124 99.8(5) . .
O114 Mo42 O87 99.3(5) . .
O124 Mo42 O87 69.3(5) . .
O114 Mo42 S8 104.0(5) . .
O124 Mo42 S8 149.8(3) . .
O87 Mo42 S8 88.5(3) . .
O114 Mo42 S31 103.2(4) . .
O124 Mo42 S31 89.8(4) . .
O87 Mo42 S31 151.5(3) . .
S8 Mo42 S31 102.53(17) . .
O114 Mo42 O47 165.6(5) . .
O124 Mo42 O47 68.1(4) . .
O87 Mo42 O47 69.7(4) . .
S8 Mo42 O47 85.3(3) . .
S31 Mo42 O47 84.9(3) . .
O114 Mo42 Mo33 102.5(5) . .
O124 Mo42 Mo33 139.1(4) . .
O87 Mo42 Mo33 138.2(3) . .
S8 Mo42 Mo33 51.90(12) . .
S31 Mo42 Mo33 51.92(12) . .
O47 Mo42 Mo33 91.8(3) . .
O113 Mo43 O107 100.8(5) . .
O113 Mo43 O96 100.6(6) . .
O107 Mo43 O96 69.1(4) . .
O113 Mo43 S7 104.6(5) . .
O107 Mo43 S7 88.5(3) . .
O96 Mo43 S7 149.0(4) . .
O113 Mo43 S32 101.5(5) . .
O107 Mo43 S32 151.6(3) . .
O96 Mo43 S32 89.7(3) . .
S7 Mo43 S32 102.53(15) . .
O113 Mo43 O64 166.2(5) . .
O107 Mo43 O64 68.3(4) . .
O96 Mo43 O64 68.1(4) . .
S7 Mo43 O64 84.1(3) . .
S32 Mo43 O64 86.7(3) . .
O113 Mo43 Mo16 101.4(4) . .
O107 Mo43 Mo16 138.2(3) . .
O96 Mo43 Mo16 138.9(3) . .
S7 Mo43 Mo16 51.76(11) . .
S32 Mo43 Mo16 52.09(11) . .
O64 Mo43 Mo16 92.4(3) . .
O113 Mo43 K4 43.6(4) . .
O107 Mo43 K4 144.2(3) . .
O96 Mo43 K4 107.8(4) . .
S7 Mo43 K4 102.91(14) . .
S32 Mo43 K4 59.02(13) . .
O64 Mo43 K4 145.7(3) . .
Mo16 Mo43 K4 68.18(9) . .
O103 Mo44 O91 98.2(6) . .
O103 Mo44 O82 94.2(5) . .
O91 Mo44 O82 79.9(4) . .
O103 Mo44 S17 104.0(5) . .
O91 Mo44 S17 155.2(3) . .
O82 Mo44 S17 87.5(4) . .
O103 Mo44 S16 102.0(4) . .
O91 Mo44 S16 83.1(3) . .
O82 Mo44 S16 158.0(3) . .
S17 Mo44 S16 102.70(18) . .
O103 Mo44 O46 163.2(5) . .
O91 Mo44 O46 68.0(4) . .
O82 Mo44 O46 74.5(4) . .
S17 Mo44 O46 88.1(3) . .
S16 Mo44 O46 86.3(2) . .
O103 Mo44 Mo47 100.9(5) . .
O91 Mo44 Mo47 133.5(3) . .
O82 Mo44 Mo47 139.4(4) . .
S17 Mo44 Mo47 52.43(12) . .
S16 Mo44 Mo47 51.72(13) . .
O46 Mo44 Mo47 95.8(2) . .
O95 Mo45 O125 99.4(5) . .
O95 Mo45 O129 100.0(5) . .
O125 Mo45 O129 71.2(5) . .
O95 Mo45 S30 103.0(5) . .
O125 Mo45 S30 152.1(3) . .
O129 Mo45 S30 88.6(3) . .
O95 Mo45 S18 102.4(4) . .
O125 Mo45 S18 87.7(4) . .
O129 Mo45 S18 151.3(3) . .
S30 Mo45 S18 103.35(17) . .
O95 Mo45 O26 165.7(5) . .
O125 Mo45 O26 69.1(4) . .
O129 Mo45 O26 68.6(4) . .
S30 Mo45 O26 86.0(3) . .
S18 Mo45 O26 86.1(3) . .
O95 Mo45 Mo34 101.2(4) . .
O125 Mo45 Mo34 138.0(4) . .
O129 Mo45 Mo34 138.8(3) . .
S30 Mo45 Mo34 52.34(12) . .
S18 Mo45 Mo34 52.26(12) . .
O26 Mo45 Mo34 93.1(3) . .
O130 Mo46 O109 99.1(6) . .
O130 Mo46 O115 102.6(6) . .
O109 Mo46 O115 71.5(5) . .
O130 Mo46 S4 103.4(5) . .
O109 Mo46 S4 152.3(4) . .
O115 Mo46 S4 87.8(4) . .
O130 Mo46 O100 166.6(6) . .
O109 Mo46 O100 68.9(4) . .
O115 Mo46 O100 68.6(4) . .
S4 Mo46 O100 86.7(3) . .
O130 Mo46 S3 103.6(5) . .
O109 Mo46 S3 87.8(4) . .
O115 Mo46 S3 148.8(3) . .
S4 Mo46 S3 102.27(17) . .
O100 Mo46 S3 82.5(3) . .
O130 Mo46 Mo41 101.1(5) . .
O109 Mo46 Mo41 138.5(4) . .
O115 Mo46 Mo41 136.7(4) . .
S4 Mo46 Mo41 51.48(12) . .
O100 Mo46 Mo41 92.0(3) . .
S3 Mo46 Mo41 52.38(13) . .
O122 Mo47 O118 100.7(6) . .
O122 Mo47 O98 101.0(5) . .
O118 Mo47 O98 68.3(5) . .
O122 Mo47 S16 102.7(5) . .
O118 Mo47 S16 149.8(4) . .
O98 Mo47 S16 88.6(4) . .
O122 Mo47 O41 167.6(6) . .
O118 Mo47 O41 68.9(4) . .
O98 Mo47 O41 69.2(4) . .
S16 Mo47 O41 85.1(3) . .
O122 Mo47 S17 103.9(5) . .
O118 Mo47 S17 90.7(4) . .
O98 Mo47 S17 150.0(3) . .
S16 Mo47 S17 101.81(17) . .
O41 Mo47 S17 83.6(3) . .
O122 Mo47 Mo44 101.3(5) . .
O118 Mo47 Mo44 139.7(3) . .
O98 Mo47 Mo44 137.9(4) . .
S16 Mo47 Mo44 51.87(12) . .
O41 Mo47 Mo44 91.1(3) . .
S17 Mo47 Mo44 51.37(14) . .
O122 Mo47 K13 37.3(5) . .
O118 Mo47 K13 70.1(4) . .
O98 Mo47 K13 107.6(4) . .
S16 Mo47 K13 138.1(3) . .
O41 Mo47 K13 136.6(4) . .
S17 Mo47 K13 83.4(3) . .
Mo44 Mo47 K13 111.8(2) . .
O121 Mo48 O115 101.8(5) . .
O121 Mo48 O109 100.1(6) . .
O115 Mo48 O109 69.5(5) . .
O121 Mo48 S2 103.3(5) . .
O115 Mo48 S2 87.9(4) . .
O109 Mo48 S2 150.3(4) . .
O121 Mo48 O100 166.1(5) . .
O115 Mo48 O100 68.3(4) . .
O109 Mo48 O100 67.7(4) . .
S2 Mo48 O100 86.5(3) . .
O121 Mo48 S1 101.9(4) . .
O115 Mo48 S1 151.1(4) . .
O109 Mo48 S1 90.3(3) . .
S2 Mo48 S1 102.45(16) . .
O100 Mo48 S1 85.3(3) . .
O121 Mo48 Mo25 101.3(4) . .
O115 Mo48 Mo25 137.0(4) . .
O109 Mo48 Mo25 139.6(3) . .
S2 Mo48 Mo25 51.70(11) . .
O100 Mo48 Mo25 92.4(3) . .
S1 Mo48 Mo25 51.87(13) . .
O121 Mo48 K6 38.3(5) . .
O115 Mo48 K6 109.1(4) . .
O109 Mo48 K6 138.4(3) . .
S2 Mo48 K6 66.30(15) . .
O100 Mo48 K6 152.8(3) . .
S1 Mo48 K6 99.66(16) . .
Mo25 Mo48 K6 70.86(9) . .
Mo25 S1 Mo48 76.20(15) . .
Mo48 S2 Mo25 77.00(16) . .
Mo48 S2 K6 78.74(17) . .
Mo25 S2 K6 81.45(16) . .
Mo46 S3 Mo41 75.85(15) . .
Mo41 S4 Mo46 76.87(15) . .
Mo38 S5 Mo40 76.81(16) . .
Mo38 S6 Mo40 76.07(15) . .
Mo16 S7 Mo43 76.42(15) . .
Mo42 S8 Mo33 76.24(13) . .
Mo42 S8 K13 92.7(3) . 2_645
Mo33 S8 K13 167.8(3) . 2_645
Mo42 S8 K5' 139.0(4) . 1_545
Mo33 S8 K5' 142.8(4) . 1_545
K13 S8 K5' 49.2(4) 2_645 1_545
Mo10 S9 Mo32 75.55(13) . .
Mo10 S10 Mo32 75.52(13) . .
Mo28 S11 Mo27 75.38(13) . .
Mo28 S11 K13 90.1(3) . 2_645
Mo27 S11 K13 164.6(3) . 2_645
Mo13 S12 Mo39 76.48(14) . .
Mo13 S13 Mo39 76.34(14) . .
Mo13 S13 K6 83.28(16) . 1_655
Mo39 S13 K6 85.14(15) . 1_655
Mo37 S14 Mo36 76.42(14) . .
Mo36 S15 Mo37 76.40(14) . .
Mo47 S16 Mo44 76.41(14) . .
Mo44 S17 Mo47 76.20(14) . .
Mo45 S18 Mo34 75.68(13) . .
Mo24 S19 Mo3 76.90(15) . .
Mo24 S19 K4 81.62(15) . 1_655
Mo3 S19 K4 79.98(16) . 1_655
Mo24 S20 Mo3 76.50(15) . .
Mo29 S21 Mo26 75.32(14) . .
Mo6 S22 Mo9 76.04(12) . .
Mo6 S22 K3 83.67(13) . .
Mo9 S22 K3 84.46(12) . .
Mo7 S23 Mo8 76.06(13) . .
Mo7 S23 K3 83.97(13) . 3_665
Mo8 S23 K3 84.54(12) . 3_665
Mo19 S24 Mo14 76.65(12) . .
Mo18 S25 Mo11 76.54(12) . .
Mo9 S26 Mo6 76.70(13) . .
Mo14 S27 Mo19 75.96(12) . .
Mo14 S27 K11 83.42(16) . 3_665
Mo19 S27 K11 85.12(15) . 3_665
Mo8 S28 Mo7 76.51(13) . .
Mo11 S29 Mo18 75.80(12) . .
Mo11 S29 K11 83.34(15) . .
Mo18 S29 K11 85.43(16) . .
Mo45 S30 Mo34 75.66(13) . .
Mo33 S31 Mo42 75.57(13) . .
Mo43 S32 Mo16 75.98(14) . .
Mo43 S32 K4 85.64(15) . .
Mo16 S32 K4 84.40(16) . .
Mo12 S33 Mo31 75.40(12) . .
Mo29 S34 Mo26 75.52(14) . .
Mo28 S35 Mo27 75.72(13) . .
Mo12 S36 Mo31 75.59(13) . .
O165 K1 O94 74.4(6) . .
O165 K1 O60 78.9(6) . .
O94 K1 O60 153.3(2) . .
O165 K1 O132 122.6(5) . .
O94 K1 O132 127.3(4) . .
O60 K1 O132 69.8(4) . .
O165 K1 O133 122.9(5) . .
O94 K1 O133 70.7(4) . .
O60 K1 O133 124.7(4) . .
O132 K1 O133 114.5(3) . .
O165 K1 O37 80.3(6) . .
O94 K1 O37 96.7(3) . .
O60 K1 O37 76.9(3) . .
O132 K1 O37 133.1(4) . .
O133 K1 O37 61.0(4) . .
O165 K1 O50 76.5(6) . .
O94 K1 O50 77.6(3) . .
O60 K1 O50 98.0(3) . .
O132 K1 O50 62.4(4) . .
O133 K1 O50 134.4(4) . .
O37 K1 O50 156.8(2) . .
O165 K1 O52 141.3(7) . .
O94 K1 O52 76.1(3) . .
O60 K1 O52 128.3(3) . .
O132 K1 O52 60.9(4) . .
O133 K1 O52 68.2(4) . .
O37 K1 O52 127.9(3) . .
O50 K1 O52 73.1(3) . .
O165 K1 O74 145.0(7) . .
O94 K1 O74 128.2(3) . .
O60 K1 O74 74.9(3) . .
O132 K1 O74 68.6(4) . .
O133 K1 O74 59.4(4) . .
O37 K1 O74 71.5(3) . .
O50 K1 O74 129.6(3) . .
O52 K1 O74 73.6(2) . .
O226 K2 O249 75.4(8) 2_655 .
O204 K3 O149 141.0(7) . 3_665
O204 K3 O201 76.8(7) . .
O149 K3 O201 65.4(4) 3_665 .
O204 K3 O35 67.8(7) . 3_665
O149 K3 O35 137.0(4) 3_665 3_665
O201 K3 O35 135.9(5) . 3_665
O204 K3 O33 133.3(7) . 3_665
O149 K3 O33 65.7(4) 3_665 3_665
O201 K3 O33 120.6(5) . 3_665
O35 K3 O33 72.4(3) 3_665 3_665
O204 K3 O36 74.8(6) . .
O149 K3 O36 135.9(4) 3_665 .
O201 K3 O36 125.9(5) . .
O35 K3 O36 69.3(2) 3_665 .
O33 K3 O36 112.5(3) 3_665 .
O204 K3 O6 143.5(7) . .
O149 K3 O6 65.4(4) 3_665 .
O201 K3 O6 112.0(5) . .
O35 K3 O6 112.1(3) 3_665 .
O33 K3 O6 74.40(19) 3_665 .
O36 K3 O6 71.8(3) . .
O204 K3 S23 80.0(6) . 3_665
O149 K3 S23 90.3(4) 3_665 3_665
O201 K3 S23 90.0(5) . 3_665
O35 K3 S23 59.2(2) 3_665 3_665
O33 K3 S23 58.9(2) 3_665 3_665
O36 K3 S23 128.0(2) . 3_665
O6 K3 S23 133.2(2) . 3_665
O204 K3 S22 91.9(6) . .
O149 K3 S22 89.0(4) 3_665 .
O201 K3 S22 77.1(5) . .
O35 K3 S22 127.9(2) 3_665 .
O33 K3 S22 132.5(2) 3_665 .
O36 K3 S22 59.1(2) . .
O6 K3 S22 58.3(2) . .
S23 K3 S22 166.12(13) 3_665 .
O204 K3 Mo7 73.1(6) . 3_665
O149 K3 Mo7 118.3(4) 3_665 3_665
O201 K3 Mo7 121.3(5) . 3_665
O35 K3 Mo7 23.4(2) 3_665 3_665
O33 K3 Mo7 60.8(2) 3_665 3_665
O36 K3 Mo7 92.7(2) . 3_665
O6 K3 Mo7 122.2(2) . 3_665
S23 K3 Mo7 36.11(9) 3_665 3_665
S22 K3 Mo7 151.06(12) . 3_665
O204 K3 Mo6 83.4(6) . .
O149 K3 Mo6 117.0(4) 3_665 .
O201 K3 Mo6 109.0(4) . .
O35 K3 Mo6 92.6(2) 3_665 .
O33 K3 Mo6 122.2(2) 3_665 .
O36 K3 Mo6 23.38(19) . .
O6 K3 Mo6 60.1(2) . .
S23 K3 Mo6 151.14(13) 3_665 .
S22 K3 Mo6 35.98(8) . .
Mo7 K3 Mo6 116.04(8) 3_665 .
O204 K3 Mo8 111.6(6) . 3_665
O149 K3 Mo8 76.7(4) 3_665 3_665
O201 K3 Mo8 113.1(4) . 3_665
O35 K3 Mo8 60.8(2) 3_665 3_665
O33 K3 Mo8 23.25(18) 3_665 3_665
O36 K3 Mo8 119.9(2) . 3_665
O6 K3 Mo8 97.60(19) . 3_665
S23 K3 Mo8 36.00(8) 3_665 3_665
S22 K3 Mo8 155.72(12) . 3_665
Mo7 K3 Mo8 42.74(6) 3_665 3_665
Mo6 K3 Mo8 137.48(9) . 3_665
O136 K4 O198 87.9(8) . .
O136 K4 O1 136.6(6) . 1_455
O198 K4 O1 128.5(7) . 1_455
O136 K4 O140 109.4(7) . 2
O198 K4 O140 74.6(8) . 2
O1 K4 O140 67.5(4) 1_455 2
O136 K4 O102 69.1(6) . 1_455
O198 K4 O102 155.4(8) . 1_455
O1 K4 O102 76.0(4) 1_455 1_455
O140 K4 O102 120.3(4) 2 1_455
O136 K4 O84 71.0(7) . .
O198 K4 O84 87.5(8) . .
O1 K4 O84 125.3(4) 1_455 .
O140 K4 O84 162.0(4) 2 .
O102 K4 O84 77.1(3) 1_455 .
O136 K4 O113 136.3(7) . .
O198 K4 O113 68.3(7) . .
O1 K4 O113 84.5(4) 1_455 .
O140 K4 O113 99.2(4) 2 .
O102 K4 O113 122.8(4) 1_455 .
O84 K4 O113 71.9(4) . .
O136 K4 S32 117.3(6) . .
O198 K4 S32 121.7(7) . .
O1 K4 S32 67.1(3) 1_455 .
O140 K4 S32 130.2(4) 2 .
O102 K4 S32 65.7(3) 1_455 .
O84 K4 S32 58.5(2) . .
O113 K4 S32 57.2(2) . .
O136 K4 S19 82.2(6) . 1_455
O198 K4 S19 131.0(7) . 1_455
O1 K4 S19 56.8(3) 1_455 1_455
O140 K4 S19 64.1(3) 2 1_455
O102 K4 S19 56.5(3) 1_455 1_455
O84 K4 S19 132.4(3) . 1_455
O113 K4 S19 141.0(3) . 1_455
S32 K4 S19 105.15(16) . 1_455
O136 K4 Mo3 114.7(6) . 1_455
O198 K4 Mo3 140.2(7) . 1_455
O1 K4 Mo3 22.2(2) 1_455 1_455
O140 K4 Mo3 67.2(3) 2 1_455
O102 K4 Mo3 61.8(3) 1_455 1_455
O84 K4 Mo3 129.8(2) . 1_455
O113 K4 Mo3 106.5(3) . 1_455
S32 K4 Mo3 78.09(13) . 1_455
S19 K4 Mo3 35.28(9) 1_455 1_455
O136 K4 Mo16 90.8(7) . .
O198 K4 Mo16 99.9(7) . .
O1 K4 Mo16 102.8(3) 1_455 .
O140 K4 Mo16 158.5(3) 2 .
O102 K4 Mo16 72.8(3) 1_455 .
O84 K4 Mo16 23.0(2) . .
O113 K4 Mo16 60.0(2) . .
S32 K4 Mo16 35.76(9) . .
S19 K4 Mo16 127.92(14) 1_455 .
Mo3 K4 Mo16 111.36(12) 1_455 .
O136 K4 Mo43 130.7(7) . .
O198 K4 Mo43 87.6(7) . .
O1 K4 Mo43 79.7(3) 1_455 .
O140 K4 Mo43 116.5(3) 2 .
O102 K4 Mo43 100.6(3) 1_455 .
O84 K4 Mo43 59.8(3) . .
O113 K4 Mo43 22.4(2) . .
S32 K4 Mo43 35.34(9) . .
S19 K4 Mo43 133.44(17) 1_455 .
Mo3 K4 Mo43 99.14(12) 1_455 .
Mo16 K4 Mo43 42.10(6) . .
K5 K5' O164 98.7(9) . 2
K5 K5' K13 142.1(10) . 2_655
O164 K5' K13 116.3(8) 2 2_655
K5 K5' O174 86.0(8) . 2_655
O164 K5' O174 78.6(6) 2 2_655
K13 K5' O174 87.1(7) 2_655 2_655
K5 K5' O221 82.2(8) . 1_565
O164 K5' O221 88.3(7) 2 1_565
K13 K5' O221 111.3(8) 2_655 1_565
O174 K5' O221 160.9(8) 2_655 1_565
K5 K5' S8 103.5(8) . 1_565
O164 K5' S8 136.1(8) 2 1_565
K13 K5' S8 61.2(5) 2_655 1_565
O174 K5' S8 139.6(7) 2_655 1_565
O221 K5' S8 58.4(4) 1_565 1_565
K5' K5 O259 117.0(9) . 2
K5' K5 K13 22.6(6) . 2_655
O259 K5 K13 96.2(6) 2 2_655
O233 K6 O135 89.3(9) . .
O233 K6 O121 132.7(9) . .
O135 K6 O121 133.0(5) . .
O233 K6 O145 76.2(11) . 2_545
O135 K6 O145 105.3(8) . 2_545
O121 K6 O145 73.0(6) . 2_545
O233 K6 O63 80.8(9) . 1_455
O135 K6 O63 74.8(5) . 1_455
O121 K6 O63 124.3(4) . 1_455
O145 K6 O63 157.0(6) 2_545 1_455
O233 K6 O62 152.1(9) . .
O135 K6 O62 67.6(5) . .
O121 K6 O62 75.0(4) . .
O145 K6 O62 123.6(7) 2_545 .
O63 K6 O62 78.2(3) 1_455 .
O233 K6 O97 64.8(9) . 1_455
O135 K6 O97 139.9(5) . 1_455
O121 K6 O97 84.8(4) . 1_455
O145 K6 O97 97.8(7) 2_545 1_455
O63 K6 O97 71.4(4) 1_455 1_455
O62 K6 O97 123.8(4) . 1_455
O233 K6 S13 115.9(9) . 1_455
O135 K6 S13 118.9(5) . 1_455
O121 K6 S13 66.8(3) . 1_455
O145 K6 S13 133.5(6) 2_545 1_455
O63 K6 S13 57.9(2) 1_455 1_455
O62 K6 S13 66.8(3) . 1_455
O97 K6 S13 57.1(2) 1_455 1_455
O233 K6 S2 138.3(9) . .
O135 K6 S2 78.5(4) . .
O121 K6 S2 56.6(3) . .
O145 K6 S2 69.1(6) 2_545 .
O63 K6 S2 131.8(3) 1_455 .
O62 K6 S2 54.6(3) . .
O97 K6 S2 141.1(3) 1_455 .
S13 K6 S2 104.78(17) 1_455 .
O233 K6 Mo48 146.7(9) . .
O135 K6 Mo48 111.0(4) . .
O121 K6 Mo48 22.2(3) . .
O145 K6 Mo48 73.1(6) 2_545 .
O63 K6 Mo48 128.9(3) 1_455 .
O62 K6 Mo48 60.4(3) . .
O97 K6 Mo48 106.8(3) 1_455 .
S13 K6 Mo48 78.00(14) 1_455 .
S2 K6 Mo48 34.95(10) . .
O233 K6 Mo13 92.8(9) . 1_455
O135 K6 Mo13 93.8(5) . 1_455
O121 K6 Mo13 102.4(3) . 1_455
O145 K6 Mo13 157.7(6) 2_545 1_455
O63 K6 Mo13 22.5(2) 1_455 1_455
O62 K6 Mo13 74.2(3) . 1_455
O97 K6 Mo13 59.8(2) 1_455 1_455
S13 K6 Mo13 35.66(9) 1_455 1_455
S2 K6 Mo13 127.39(16) . 1_455
Mo48 K6 Mo13 111.06(14) . 1_455
O233 K6 Mo39 83.0(9) . 1_455
O135 K6 Mo39 134.4(5) . 1_455
O121 K6 Mo39 79.4(3) . 1_455
O145 K6 Mo39 116.2(6) 2_545 1_455
O63 K6 Mo39 59.6(2) 1_455 1_455
O62 K6 Mo39 101.7(3) . 1_455
O97 K6 Mo39 22.3(2) 1_455 1_455
S13 K6 Mo39 35.21(9) 1_455 1_455
S2 K6 Mo39 132.96(18) . 1_455
Mo48 K6 Mo39 99.00(13) . 1_455
Mo13 K6 Mo39 42.21(7) 1_455 1_455
O141 K7 O140 81.2(5) . .
O141 K7 O142 113.2(5) . .
O140 K7 O142 94.3(5) . .
O141 K7 O131 132.2(6) . .
O140 K7 O131 73.4(6) . .
O142 K7 O131 108.5(6) . .
O141 K7 O116 70.2(4) . 2_645
O140 K7 O116 134.9(5) . 2_645
O142 K7 O116 67.7(5) . 2_645
O131 K7 O116 150.6(6) . 2_645
O141 K7 O111 63.2(4) . .
O140 K7 O111 84.6(4) . .
O142 K7 O111 176.3(5) . .
O131 K7 O111 74.5(5) . .
O116 K7 O111 110.8(4) 2_645 .
O141 K7 K4 95.0(3) . 2_545
O140 K7 K4 33.7(3) . 2_545
O142 K7 K4 60.5(4) . 2_545
O131 K7 K4 85.8(5) . 2_545
O116 K7 K4 113.9(3) 2_645 2_545
O111 K7 K4 118.2(3) . 2_545
O189 K8 O202 106.8(6) . .
O189 K8 O144 132.3(7) . .
O202 K8 O144 80.0(9) . .
O189 K8 O143 114.2(6) . .
O202 K8 O143 107.2(8) . .
O144 K8 O143 108.0(8) . .
O189 K8 O145 89.8(7) . .
O202 K8 O145 150.4(7) . .
O144 K8 O145 70.9(10) . .
O143 K8 O145 87.0(9) . .
O189 K8 O101 72.3(4) . 2
O202 K8 O101 72.3(5) . 2
O144 K8 O101 148.1(9) . 2
O143 K8 O101 67.1(7) . 2
O145 K8 O101 137.1(7) . 2
O189 K8 O119 64.6(4) . .
O202 K8 O119 76.8(6) . .
O144 K8 O119 71.7(7) . .
O143 K8 O119 176.0(8) . .
O145 K8 O119 89.2(7) . .
O101 K8 O119 115.4(5) 2 .
O189 K8 K6 95.4(4) . 2
O202 K8 K6 157.4(5) . 2
O144 K8 K6 88.5(9) . 2
O143 K8 K6 57.9(7) . 2
O145 K8 K6 30.0(6) . 2
O101 K8 K6 111.5(4) 2 2
O119 K8 K6 118.1(4) . 2
O149 K9 O147 75.2(4) . .
O149 K9 O25 131.4(5) . 3_665
O147 K9 O25 81.5(4) . 3_665
O149 K9 O139 144.6(4) . .
O147 K9 O139 80.1(4) . .
O25 K9 O139 67.6(4) 3_665 .
O149 K9 O33 69.3(4) . .
O147 K9 O33 143.6(3) . .
O25 K9 O33 116.6(3) 3_665 .
O139 K9 O33 135.2(4) . .
O149 K9 O44 132.2(5) . .
O147 K9 O44 150.5(3) . .
O25 K9 O44 84.2(2) 3_665 .
O139 K9 O44 70.7(4) . .
O33 K9 O44 65.8(3) . .
O149 K9 O6 68.9(4) . 3_665
O147 K9 O6 81.4(3) . 3_665
O25 K9 O6 65.9(3) 3_665 3_665
O139 K9 O6 131.8(4) . 3_665
O33 K9 O6 78.59(19) . 3_665
O44 K9 O6 115.6(3) . 3_665
O149 K9 O148 75.3(5) . .
O147 K9 O148 96.3(2) . .
O25 K9 O148 150.2(3) 3_665 .
O139 K9 O148 82.7(4) . .
O33 K9 O148 82.6(4) . .
O44 K9 O148 83.7(4) . .
O6 K9 O148 143.5(3) 3_665 .
O149 K9 K12 63.7(3) . .
O147 K9 K12 48.9(4) . .
O25 K9 K12 125.4(3) 3_665 .
O139 K9 K12 80.9(3) . .
O33 K9 K12 117.3(3) . .
O44 K9 K12 126.4(3) . .
O6 K9 K12 117.2(3) 3_665 .
O148 K9 K12 47.6(4) . .
O149 K9 K11 176.5(3) . .
O147 K9 K11 106.7(3) . .
O25 K9 K11 46.9(2) 3_665 .
O139 K9 K11 38.9(3) . .
O33 K9 K11 108.3(3) . .
O44 K9 K11 46.5(2) . .
O6 K9 K11 108.4(2) 3_665 .
O148 K9 K11 107.2(3) . .
K12 K9 K11 119.75(17) . .
O149 K9 K3 41.7(3) . 3_665
O147 K9 K3 102.7(3) . 3_665
O25 K9 K3 106.7(2) 3_665 3_665
O139 K9 K3 173.4(3) . 3_665
O33 K9 K3 43.5(2) . 3_665
O44 K9 K3 106.1(2) . 3_665
O6 K9 K3 43.84(19) 3_665 3_665
O148 K9 K3 102.8(3) . 3_665
K12 K9 K3 105.42(15) . 3_665
K11 K9 K3 134.83(11) . 3_665
O199 K10 O247 73.1(7) . .
O199 K10 O146 141.3(5) . .
O247 K10 O146 83.7(6) . .
O199 K10 O35 137.2(4) . .
O247 K10 O35 125.2(7) . .
O146 K10 O35 81.5(5) . .
O199 K10 O36 77.5(4) . 3_665
O247 K10 O36 77.7(7) . 3_665
O146 K10 O36 127.7(7) . 3_665
O35 K10 O36 71.0(2) . 3_665
O199 K10 O203 92.4(6) . .
O247 K10 O203 156.5(9) . .
O146 K10 O203 97.6(8) . .
O35 K10 O203 77.9(6) . .
O36 K10 O203 117.9(6) 3_665 .
O199 K10 K3 116.7(4) . 3_665
O247 K10 K3 91.2(7) . 3_665
O146 K10 K3 93.9(6) . 3_665
O35 K10 K3 38.3(2) . 3_665
O36 K10 K3 39.2(2) 3_665 3_665
O203 K10 K3 112.0(5) . 3_665
O139 K11 O138 119.4(5) . .
O139 K11 O39 136.0(5) . .
O138 K11 O39 90.3(5) . .
O139 K11 O65 131.2(5) . 3_665
O138 K11 O65 87.8(6) . 3_665
O39 K11 O65 76.7(3) . 3_665
O139 K11 O44 67.9(4) . .
O138 K11 O44 144.6(7) . .
O39 K11 O44 69.5(3) . .
O65 K11 O44 113.8(4) 3_665 .
O139 K11 O25 64.3(4) . 3_665
O138 K11 O25 140.5(7) . 3_665
O39 K11 O25 113.7(3) . 3_665
O65 K11 O25 69.4(3) 3_665 3_665
O44 K11 O25 74.9(2) . 3_665
O139 K11 S29 89.3(5) . .
O138 K11 S29 88.5(6) . .
O39 K11 S29 57.7(3) . .
O65 K11 S29 134.2(3) 3_665 .
O44 K11 S29 56.2(3) . .
O25 K11 S29 130.6(3) 3_665 .
O139 K11 S27 84.9(5) . 3_665
O138 K11 S27 85.0(6) . 3_665
O39 K11 S27 132.6(3) . 3_665
O65 K11 S27 56.0(3) 3_665 3_665
O44 K11 S27 130.2(3) . 3_665
O25 K11 S27 55.6(2) 3_665 3_665
S29 K11 S27 167.7(2) . 3_665
O139 K11 Mo11 117.4(5) . .
O138 K11 Mo11 91.9(5) . .
O39 K11 Mo11 22.8(2) . .
O65 K11 Mo11 99.5(3) 3_665 .
O44 K11 Mo11 58.3(2) . .
O25 K11 Mo11 122.6(3) 3_665 .
S29 K11 Mo11 35.02(11) . .
S27 K11 Mo11 155.4(2) 3_665 .
O139 K11 Mo14 113.0(5) . 3_665
O138 K11 Mo14 88.8(6) . 3_665
O39 K11 Mo14 98.2(3) . 3_665
O65 K11 Mo14 21.5(2) 3_665 3_665
O44 K11 Mo14 121.8(3) . 3_665
O25 K11 Mo14 58.3(2) 3_665 3_665
S29 K11 Mo14 155.7(2) . 3_665
S27 K11 Mo14 34.72(11) 3_665 3_665
Mo11 K11 Mo14 120.97(17) . 3_665
O139 K11 Mo18 77.6(4) . .
O138 K11 Mo18 122.7(6) . .
O39 K11 Mo18 58.6(2) . .
O65 K11 Mo18 123.1(3) 3_665 .
O44 K11 Mo18 21.88(19) . .
O25 K11 Mo18 96.8(2) 3_665 .
S29 K11 Mo18 34.59(11) . .
S27 K11 Mo18 152.0(2) 3_665 .
Mo11 K11 Mo18 41.25(10) . .
Mo14 K11 Mo18 137.84(17) 3_665 .
O139 K11 Mo19 73.7(4) . 3_665
O138 K11 Mo19 118.9(6) . 3_665
O39 K11 Mo19 121.9(3) . 3_665
O65 K11 Mo19 57.5(3) 3_665 3_665
O44 K11 Mo19 96.6(3) . 3_665
O25 K11 Mo19 21.71(18) 3_665 3_665
S29 K11 Mo19 152.2(2) . 3_665
S27 K11 Mo19 34.30(10) 3_665 3_665
Mo11 K11 Mo19 137.98(17) . 3_665
Mo14 K11 Mo19 41.02(10) 3_665 3_665
Mo18 K11 Mo19 118.44(17) . 3_665
K12 K12 O148 128.8(9) 3_665 .
K12 K12 O147 130.5(9) 3_665 .
O148 K12 O147 97.0(4) . .
K12 K12 O250 77.0(5) 3_665 3_665
O148 K12 O250 108.2(8) . 3_665
O147 K12 O250 108.8(8) . 3_665
K12 K12 O196 66.4(7) 3_665 .
O148 K12 O196 94.3(11) . .
O147 K12 O196 96.2(11) . .
O250 K12 O196 143.4(7) 3_665 .
K12 K12 O165 66.9(7) 3_665 3_665
O148 K12 O165 160.6(7) . 3_665
O147 K12 O165 64.8(6) . 3_665
O250 K12 O165 85.2(8) 3_665 3_665
O196 K12 O165 81.8(12) . 3_665
K12 K12 O196 63.4(7) 3_665 3_665
O148 K12 O196 116.9(11) . 3_665
O147 K12 O196 116.1(11) . 3_665
O250 K12 O196 13.7(6) 3_665 3_665
O196 K12 O196 129.8(6) . 3_665
O165 K12 O196 79.1(12) 3_665 3_665
K12 K12 O165 63.1(7) 3_665 .
O148 K12 O165 66.9(6) . .
O147 K12 O165 162.4(6) . .
O250 K12 O165 84.0(8) 3_665 .
O196 K12 O165 78.8(12) . .
O165 K12 O165 130.0(3) 3_665 .
O196 K12 O165 79.1(12) 3_665 .
K12 K12 K9 168.2(5) 3_665 .
O148 K12 K9 49.2(3) . .
O147 K12 K9 48.0(3) . .
O250 K12 K9 114.8(5) 3_665 .
O196 K12 K9 101.8(7) . .
O165 K12 K9 112.8(6) 3_665 .
O196 K12 K9 128.4(7) 3_665 .
O165 K12 K9 116.1(6) . .
O87 K13 O249 84.8(8) 2_655 2_645
O87 K13 O122 110.0(7) 2_655 .
O249 K13 O122 100.1(9) 2_645 .
O87 K13 K5' 128.2(8) 2_655 2_645
O249 K13 K5' 96.1(9) 2_645 2_645
O122 K13 K5' 120.7(7) . 2_645
O87 K13 S8 59.2(4) 2_655 2_655
O249 K13 S8 99.1(8) 2_645 2_655
O122 K13 S8 156.9(6) . 2_655
K5' K13 S8 69.6(6) 2_645 2_655
O87 K13 S11 55.7(4) 2_655 2_655
O249 K13 S11 127.7(8) 2_645 2_655
O122 K13 S11 69.0(4) . 2_655
K5' K13 S11 134.4(7) 2_645 2_655
S8 K13 S11 89.1(4) 2_655 2_655
O87 K13 Mo47 129.8(6) 2_655 .
O249 K13 Mo47 93.2(7) 2_645 .
O122 K13 Mo47 21.3(3) . .
K5' K13 Mo47 101.9(6) 2_645 .
S8 K13 Mo47 165.7(5) 2_655 .
S11 K13 Mo47 89.2(4) 2_655 .
O87 K13 K5 120.6(6) 2_655 2_645
O249 K13 K5 82.0(7) 2_645 2_645
O122 K13 K5 129.4(6) . 2_645
K5' K13 K5 15.3(4) 2_645 2_645
S8 K13 K5 66.2(3) 2_655 2_645
S11 K13 K5 145.3(5) 2_655 2_645
Mo47 K13 K5 108.6(4) . 2_645
Mo3 O1 K4 116.5(6) . 1_655
Mo8 O2 Mo18 132.6(4) . .
Mo1 O3 Mo12 160.6(5) . .
Mo17 O4 Mo1 109.4(4) . .
Mo17 O4 Mo20 108.6(4) . .
Mo1 O4 Mo20 141.9(5) . .
Mo7 O5 Mo16 102.0(4) . .
Mo9 O6 K9 141.2(5) . 3_665
Mo9 O6 K3 113.7(4) . .
K9 O6 K3 94.7(3) 3_665 .
Mo2 O7 Mo18 129.4(5) . .
C13 O8 Mo32 133.3(10) . .
C13 O8 Mo33 136.5(10) . .
Mo32 O8 Mo33 90.2(4) . .
Mo1 O9 Mo19 129.0(5) . .
C11 O10 Mo31 135.2(9) . .
C11 O10 Mo34 134.6(10) . .
Mo31 O10 Mo34 90.1(4) . .
C21 O11 Mo1 128.5(9) . .
C21 O11 Mo19 125.2(9) . .
Mo1 O11 Mo19 92.8(3) . .
Mo19 O12 Mo9 132.2(5) . .
Mo4 O13 Mo27 158.8(5) . .
Mo15 O14 Mo2 106.4(4) . .
Mo15 O14 Mo5 106.3(4) . .
Mo2 O14 Mo5 143.5(5) . .
Mo5 O15 Mo8 128.5(5) . .
Mo4 O16 Mo9 129.6(5) . .
Mo17 O17 Mo4 106.5(4) . .
Mo17 O17 Mo1 105.6(4) . .
Mo4 O17 Mo1 144.3(5) . .
Mo15 O19 Mo5 109.8(4) . .
Mo15 O19 Mo22 109.2(4) . .
Mo5 O19 Mo22 141.0(5) . .
C5 O20 Mo5 128.9(9) . .
C5 O20 Mo8 127.4(9) . .
Mo5 O20 Mo8 92.8(3) . .
C20 O21 Mo4 128.8(9) . .
C20 O21 Mo9 124.5(9) . .
Mo4 O21 Mo9 94.0(3) . .
C12 O22 Mo12 125.1(9) . .
Mo6 O23 Mo13 102.5(4) . .
Mo19 O25 K9 143.6(6) . 3_665
Mo19 O25 K11 114.7(5) . 3_665
K9 O25 K11 92.0(3) 3_665 3_665
C10 O26 Mo29 133.3(9) . .
C10 O26 Mo45 135.8(10) . .
Mo29 O26 Mo45 90.9(3) . .
C15 O27 Mo27 122.5(10) . .
C2 O28 Mo2 129.5(9) . .
C2 O28 Mo18 124.8(9) . .
Mo2 O28 Mo18 92.9(3) . .
Mo5 O29 Mo26 158.5(6) . .
Mo15 O30 Mo2 110.3(4) . .
Mo15 O30 Mo23 109.0(4) . .
Mo2 O30 Mo23 140.7(5) . .
Mo4 O31 Mo17 111.1(4) . .
Mo4 O31 Mo21 140.9(5) . .
Mo17 O31 Mo21 108.0(5) . .
C22 O32 Mo14 135.2(9) . .
C22 O32 Mo24 132.9(9) . .
Mo14 O32 Mo24 91.4(4) . .
Mo8 O33 K9 141.7(5) . .
Mo8 O33 K3 113.0(4) . 3_665
K9 O33 K3 95.5(3) . 3_665
Mo30 O34 Mo17 103.8(5) . .
Mo30 O34 Mo20 141.2(5) . .
Mo17 O34 Mo20 110.0(5) . .
Mo7 O35 K10 134.3(5) . .
Mo7 O35 K3 113.0(5) . 3_665
K10 O35 K3 104.5(4) . 3_665
Mo6 O36 K10 137.1(5) . 3_665
Mo6 O36 K3 112.1(5) . .
K10 O36 K3 102.6(3) 3_665 .
Mo2 O37 K1 139.0(5) . .
C8 O38 Mo7 135.5(10) . .
C8 O38 Mo16 134.1(10) . .
Mo7 O38 Mo16 90.1(4) . .
Mo11 O39 K11 114.5(5) . .
Mo15 O40 Mo35 104.1(5) . .
Mo15 O40 Mo22 109.9(5) . .
Mo35 O40 Mo22 139.6(5) . .
C23 O41 Mo47 135.0(10) . .
C23 O41 Mo3 135.6(10) . .
Mo47 O41 Mo3 89.4(3) . .
Mo15 O42 Mo23 111.6(4) . .
Mo15 O42 Mo35 104.2(4) . .
Mo23 O42 Mo35 138.3(5) . .
Mo2 O43 Mo10 158.4(6) . .
Mo18 O44 K9 141.8(6) . .
Mo18 O44 K11 114.6(5) . .
K9 O44 K11 91.9(3) . .
Mo6 O45 Mo13 102.4(4) . .
C24 O46 Mo44 128.8(9) . .
C24 O46 Mo20 127.1(9) . .
Mo44 O46 Mo20 92.5(3) . .
C16 O47 Mo28 133.4(10) . .
C16 O47 Mo42 137.1(11) . .
Mo28 O47 Mo42 89.5(3) . .
C9 O49 Mo26 124.4(9) . .
Mo1 O50 K1 138.4(5) . .
Mo16 O51 Mo7 101.8(5) . .
Mo17 O52 K1 125.9(5) . .
C3 O53 Mo11 135.8(9) . .
C3 O53 Mo25 134.2(9) . .
Mo11 O53 Mo25 90.0(3) . .
C17 O54 Mo37 129.5(9) . .
C17 O54 Mo21 124.9(9) . .
Mo37 O54 Mo21 92.8(4) . .
C6 O55 Mo38 127.2(8) . .
C6 O55 Mo22 127.2(9) . .
Mo38 O55 Mo22 93.0(3) . .
Mo23 O56 Mo10 159.7(5) . .
Mo17 O58 Mo21 111.0(4) . .
Mo17 O58 Mo30 103.5(5) . .
Mo21 O58 Mo30 140.0(5) . .
C1 O59 Mo23 126.0(9) . .
C1 O59 Mo41 126.6(10) . .
Mo23 O59 Mo41 92.7(4) . .
Mo5 O60 K1 141.5(5) . .
Mo22 O61 Mo26 160.1(6) . .
Mo25 O62 K6 117.9(5) . .
Mo13 O63 K6 116.1(5) . 1_655
C7 O64 Mo40 132.8(10) . .
C7 O64 Mo43 136.6(10) . .
Mo40 O64 Mo43 90.4(4) . .
Mo14 O65 K11 115.9(6) . 3_665
Mo24 O66 Mo14 101.3(5) . .
Mo24 O67 Mo14 102.5(4) . .
C18 O69 Mo36 134.9(10) . .
C18 O69 Mo39 134.8(10) . .
Mo36 O69 Mo39 89.8(3) . .
Mo22 O70 Mo38 125.5(5) . .
Mo34 O71 Mo31 102.4(4) . .
Mo20 O72 Mo12 161.4(6) . .
Mo31 O73 Mo34 101.2(4) . .
Mo15 O74 K1 127.7(4) . .
C19 O75 Mo6 136.4(9) . .
C19 O75 Mo13 134.8(8) . .
Mo6 O75 Mo13 88.6(4) . .
Mo39 O76 Mo36 102.9(5) . .
Mo11 O77 Mo25 102.7(4) . .
Mo21 O81 Mo37 124.8(6) . .
Mo30 O82 Mo44 153.1(7) . .
Mo39 O83 Mo36 100.6(5) . .
Mo16 O84 K4 112.1(6) . .
Mo21 O85 Mo27 160.6(5) . .
Mo32 O86 Mo33 100.2(5) . .
Mo28 O87 Mo42 100.8(4) . .
Mo28 O87 K13 125.1(6) . 2_645
Mo42 O87 K13 118.1(6) . 2_645
Mo11 O89 Mo25 101.4(5) . .
Mo20 O91 Mo44 126.9(6) . .
Mo30 O92 Mo37 148.5(7) . .
Mo23 O93 Mo41 125.5(6) . .
Mo4 O94 K1 140.6(5) . .
Mo40 O96 Mo43 102.7(5) . .
Mo39 O97 K6 114.5(5) . 1_655
Mo3 O98 Mo47 101.2(4) . .
Mo33 O99 Mo32 99.9(5) . .
C4 O100 Mo48 135.0(10) . .
C4 O100 Mo46 134.1(11) . .
Mo48 O100 Mo46 90.8(4) . .
Mo32 O101 K8 140.2(7) . 2_545
Mo24 O102 K4 115.5(6) . 1_655
Mo35 O106 Mo38 154.4(7) . .
Mo43 O107 Mo40 102.2(4) . .
Mo35 O108 Mo41 148.5(7) . .
Mo46 O109 Mo48 101.3(6) . .
Mo37 O111 K7 170.6(7) . .
Mo43 O113 K4 114.0(5) . .
Mo46 O115 Mo48 101.6(5) . .
Mo31 O116 K7 144.0(6) . 2_655
Mo3 O118 Mo47 103.4(6) . .
Mo38 O119 K8 170.9(8) . .
Mo48 O121 K6 119.4(6) . .
Mo47 O122 K13 121.4(7) . .
Mo42 O124 Mo28 102.0(5) . .
Mo45 O125 Mo29 101.0(5) . .
Mo29 O129 Mo45 98.0(4) . .
K11 O139 K9 100.7(4) . .
K7 O140 K4 114.1(5) . 2_545
K6 O145 K8 119.0(10) 2 .
K9 O147 K12 83.1(4) . .
K12 O148 K9 83.1(4) . .
K9 O149 K3 98.9(3) . 3_665
K1 O165 K12 159.2(10) . 3_665
K1 O165 K12 150.8(10) . .
K12 O165 K12 50.0(3) 3_665 .
O250 O196 K12 115(4) . .
O250 O196 K12 65(3) . 3_665
K12 O196 K12 50.2(6) . 3_665
O230 O202 K8 99.6(13) . .
O257 O230 O202 152(4) . .
K13 O249 K2 126.6(10) 2_655 .
O196 O250 K12 102(3) . 3_665
C28 N1 C26 105.0(14) . .
C28 N1 C25 109.8(15) . .
C26 N1 C25 108.9(10) . .
C28 N1 C27 110.4(9) . .
C26 N1 C27 114.8(14) . .
C25 N1 C27 107.8(15) . .
C30 N2 C32 131(2) . .
C30 N2 C31 114(2) . .
C32 N2 C31 105.5(15) . .
C34 N3 C35 105(2) . .
C34 N3 C33 101(2) . .
C35 N3 C33 143(3) . .
C34 N3 C36 100(2) . .
C35 N3 C36 94(2) . .
C33 N3 C36 106(2) . .
O59 C1 C2 137.8(14) . .
O59 C1 C4 134.6(13) . .
C2 C1 C4 87.6(11) . .
O28 C2 C3 132.9(13) . .
O28 C2 C1 136.4(15) . .
C3 C2 C1 90.6(12) . .
O28 C2 C4 176.8(13) . .
C3 C2 C4 44.1(9) . .
C1 C2 C4 46.5(8) . .
O53 C3 C4 131.8(14) . .
O53 C3 C2 137.8(13) . .
C4 C3 C2 90.3(13) . .
O100 C4 C3 133.3(16) . .
O100 C4 C1 135.3(14) . .
C3 C4 C1 91.4(12) . .
O100 C4 C2 178.8(15) . .
C3 C4 C2 45.6(9) . .
C1 C4 C2 45.9(8) . .
O20 C5 C6 142.0(14) . .
O20 C5 C8 130.1(13) . .
C6 C5 C8 87.6(11) . .
O55 C6 C5 135.1(13) . .
O55 C6 C7 131.4(12) . .
C5 C6 C7 93.0(12) . .
O55 C6 C8 174.4(11) . .
C5 C6 C8 47.4(9) . .
C7 C6 C8 45.6(8) . .
O64 C7 C8 132.3(15) . .
O64 C7 C6 139.1(14) . .
C8 C7 C6 88.7(12) . .
O38 C8 C7 131.0(15) . .
O38 C8 C5 138.3(14) . .
C7 C8 C5 90.7(12) . .
O38 C8 C6 176.7(14) . .
C7 C8 C6 45.7(9) . .
C5 C8 C6 45.0(8) . .
O49 C9 C10 135.2(14) . .
O49 C9 C12 135.0(12) . .
C10 C9 C12 89.8(12) . .
O26 C10 C11 130.3(13) . .
O26 C10 C9 137.2(14) . .
C11 C10 C9 92.5(12) . .
O10 C11 C10 133.2(13) . .
O10 C11 C12 136.4(14) . .
C10 C11 C12 90.3(12) . .
O22 C12 C9 139.5(12) . .
O22 C12 C11 133.1(14) . .
C9 C12 C11 87.3(11) . .
O8 C13 C14 137.4(15) . .
O8 C13 C16 128.3(13) . .
C14 C13 C16 94.3(11) . .
O24 C14 C13 139.4(14) . .
O24 C14 C15 133.3(13) . .
C13 C14 C15 87.3(11) . .
O27 C15 C16 139.1(16) . .
O27 C15 C14 134.3(13) . .
C16 C15 C14 86.4(12) . .
O47 C16 C13 133.1(14) . .
O47 C16 C15 134.9(16) . .
C13 C16 C15 92.0(12) . .
O54 C17 C18 132.4(13) . .
O54 C17 C20 140.5(14) . .
C18 C17 C20 87.1(11) . .
O69 C18 C19 131.8(14) . .
O69 C18 C17 135.2(14) . .
C19 C18 C17 92.7(11) . .
O69 C18 C20 175.6(14) . .
C19 C18 C20 45.7(8) . .
C17 C18 C20 47.0(8) . .
O75 C19 C18 133.2(12) . .
O75 C19 C20 136.8(12) . .
C18 C19 C20 89.8(11) . .
O21 C20 C19 133.8(13) . .
O21 C20 C17 135.8(14) . .
C19 C20 C17 90.3(10) . .
O21 C20 C18 177.7(12) . .
C19 C20 C18 44.5(8) . .
C17 C20 C18 45.8(8) . .
O11 C21 C22 134.8(13) . .
O11 C21 C24 137.2(14) . .
C22 C21 C24 88.0(12) . .
O32 C22 C21 136.0(13) . .
O32 C22 C23 132.1(14) . .
C21 C22 C23 91.9(12) . .
O41 C23 C24 136.4(13) . .
O41 C23 C22 132.9(14) . .
C24 C23 C22 90.6(11) . .
O46 C24 C23 132.4(12) . .
O46 C24 C21 137.9(15) . .
C23 C24 C21 89.5(12) . .

loop_
_geom_bond_atom_site_label_1
_geom_bond_atom_site_label_2
_geom_bond_distance
_geom_bond_site_symmetry_2
Mo1 O50 1.681(11) .
Mo1 O3 1.776(9) .
Mo1 O9 1.830(9) .
Mo1 O4 2.034(9) .
Mo1 O17 2.153(9) .
Mo1 O11 2.442(10) .
Mo2 O37 1.696(11) .
Mo2 O43 1.786(9) .
Mo2 O7 1.797(9) .
Mo2 O30 2.042(9) .
Mo2 O14 2.142(9) .
Mo2 O28 2.426(11) .
Mo3 O1 1.666(12) .
Mo3 O118 2.068(15) .
Mo3 O98 2.122(11) .
Mo3 S19 2.318(5) .
Mo3 S20 2.328(4) .
Mo3 O41 2.342(11) .
Mo3 Mo24 2.882(2) .
Mo3 K4 3.952(6) 1_655
Mo4 O94 1.714(12) .
Mo4 O13 1.778(9) .
Mo4 O16 1.808(9) .
Mo4 O31 2.012(10) .
Mo4 O17 2.148(9) .
Mo4 O21 2.396(10) .
Mo5 O60 1.666(11) .
Mo5 O29 1.786(9) .
Mo5 O15 1.815(10) .
Mo5 O19 2.042(9) .
Mo5 O14 2.158(9) .
Mo5 O20 2.418(11) .
Mo6 O36 1.682(9) .
Mo6 O45 2.097(11) .
Mo6 O23 2.100(9) .
Mo6 S26 2.312(4) .
Mo6 S22 2.322(4) .
Mo6 O75 2.335(10) .
Mo6 Mo9 2.8647(17) .
Mo6 K3 3.928(5) .
Mo7 O35 1.692(11) .
Mo7 O5 2.114(9) .
Mo7 O51 2.129(12) .
Mo7 O38 2.293(11) .
Mo7 S28 2.319(4) .
Mo7 S23 2.323(4) .
Mo7 Mo8 2.8657(17) .
Mo7 K3 3.920(5) 3_665
Mo8 O33 1.691(9) .
Mo8 O2 2.073(8) .
Mo8 O15 2.127(11) .
Mo8 S28 2.309(4) .
Mo8 S23 2.328(4) .
Mo8 O20 2.490(9) .
Mo8 K3 3.943(5) 3_665
Mo9 O6 1.675(9) .
Mo9 O12 2.109(9) .
Mo9 O16 2.127(9) .
Mo9 S26 2.305(4) .
Mo9 S22 2.329(4) .
Mo9 O21 2.475(10) .
Mo9 K3 3.959(5) .
Mo10 O117 1.673(14) .
Mo10 O56 2.049(10) .
Mo10 O43 2.094(10) .
Mo10 S10 2.315(4) .
Mo10 S9 2.317(4) .
Mo10 Mo32 2.8407(18) .
Mo11 O39 1.714(9) .
Mo11 O77 2.106(9) .
Mo11 O89 2.134(12) .
Mo11 O53 2.310(9) .
Mo11 S25 2.314(4) .
Mo11 S29 2.321(4) .
Mo11 Mo18 2.8591(18) .
Mo11 K11 4.017(9) .
Mo12 O104 1.651(12) .
Mo12 O72 2.076(10) .
Mo12 O3 2.089(9) .
Mo12 S36 2.315(4) .
Mo12 S33 2.320(4) .
Mo12 O22 2.511(11) .
Mo12 Mo31 2.8436(17) .
Mo13 O63 1.678(10) .
Mo13 O23 2.128(11) .
Mo13 O45 2.134(9) .
Mo13 S12 2.313(4) .
Mo13 S13 2.316(4) .
Mo13 O75 2.383(10) .
Mo13 Mo39 2.8663(19) .
Mo13 K6 3.944(6) 1_655
Mo14 O65 1.651(10) .
Mo14 O67 2.128(10) .
Mo14 O66 2.137(12) .
Mo14 O32 2.290(10) .
Mo14 S24 2.310(4) .
Mo14 S27 2.324(4) .
Mo14 Mo19 2.8629(18) .
Mo14 K11 4.054(10) 3_665
Mo15 O57 1.684(11) .
Mo15 O42 1.983(8) .
Mo15 O14 1.989(9) .
Mo15 O30 1.990(9) .
Mo15 O40 2.008(9) .
Mo15 O19 2.014(10) .
Mo15 O74 2.307(12) .
Mo15 Mo35 3.1895(18) .
Mo16 O84 1.675(12) .
Mo16 O51 2.116(10) .
Mo16 O5 2.123(11) .
Mo16 S7 2.314(4) .
Mo16 S32 2.329(5) .
Mo16 O38 2.360(10) .
Mo16 Mo43 2.864(2) .
Mo16 K4 3.966(5) .
Mo17 O18 1.690(10) .
Mo17 O17 1.996(9) .
Mo17 O58 2.008(10) .
Mo17 O31 2.015(10) .
Mo17 O4 2.017(9) .
Mo17 O34 2.033(10) .
Mo17 O52 2.346(12) .
Mo17 Mo30 3.1932(17) .
Mo18 O44 1.679(10) .
Mo18 O2 2.116(9) .
Mo18 O7 2.123(11) .
Mo18 S25 2.302(4) .
Mo18 S29 2.333(4) .
Mo18 O28 2.471(9) .
Mo18 K11 4.097(10) .
Mo19 O25 1.676(9) .
Mo19 O12 2.086(9) .
Mo19 O9 2.114(11) .
Mo19 S24 2.307(4) .
Mo19 S27 2.328(4) .
Mo19 O11 2.476(9) .
Mo19 K11 4.116(9) 3_665
Mo20 O78 1.673(13) .
Mo20 O72 1.755(10) .
Mo20 O91 1.791(10) .
Mo20 O34 2.036(10) .
Mo20 O4 2.086(9) .
Mo20 O46 2.422(10) .
Mo21 O80 1.700(12) .
Mo21 O85 1.774(10) .
Mo21 O81 1.809(10) .
Mo21 O58 2.026(10) .
Mo21 O31 2.094(10) .
Mo21 O54 2.406(11) .
Mo22 O79 1.699(14) .
Mo22 O61 1.752(10) .
Mo22 O70 1.788(11) .
Mo22 O40 2.057(10) .
Mo22 O19 2.070(9) .
Mo22 O55 2.395(11) .
Mo23 O112 1.698(13) .
Mo23 O56 1.792(10) .
Mo23 O93 1.852(9) .
Mo23 O42 2.041(9) .
Mo23 O30 2.098(9) .
Mo23 O59 2.399(12) .
Mo24 O102 1.708(13) .
Mo24 O67 2.111(11) .
Mo24 O66 2.136(9) .
Mo24 S19 2.316(4) .
Mo24 S20 2.326(5) .
Mo24 O32 2.330(11) .
Mo24 K4 4.011(5) 1_655
Mo25 O62 1.648(12) .
Mo25 O77 2.130(11) .
Mo25 O89 2.141(10) .
Mo25 S2 2.315(4) .
Mo25 S1 2.328(5) .
Mo25 O53 2.366(10) .
Mo25 Mo48 2.874(2) .
Mo25 K6 4.044(6) .
Mo26 O68 1.688(10) .
Mo26 O61 2.078(11) .
Mo26 O29 2.107(9) .
Mo26 S34 2.330(4) .
Mo26 S21 2.332(5) .
Mo26 O49 2.456(11) .
Mo26 Mo29 2.8481(18) .
Mo27 O48 1.654(13) .
Mo27 O85 2.058(10) .
Mo27 O13 2.113(8) .
Mo27 S35 2.318(4) .
Mo27 S11 2.329(4) .
Mo27 O27 2.445(11) .
Mo27 Mo28 2.8452(17) .
Mo28 O128 1.692(13) .
Mo28 O124 2.102(12) .
Mo28 O87 2.104(10) .
Mo28 O47 2.282(11) .
Mo28 S35 2.317(4) .
Mo28 S11 2.324(5) .
Mo29 O123 1.678(12) .
Mo29 O125 2.148(11) .
Mo29 O129 2.153(12) .
Mo29 O26 2.222(11) .
Mo29 S34 2.321(5) .
Mo29 S21 2.330(4) .
Mo30 O105 1.722(13) .
Mo30 O82 1.762(12) .
Mo30 O92 1.786(11) .
Mo30 O34 2.024(10) .
Mo30 O58 2.057(9) .
Mo31 O116 1.690(13) .
Mo31 O71 2.109(11) .
Mo31 O73 2.113(10) .
Mo31 O10 2.251(11) .
Mo31 S36 2.325(4) .
Mo31 S33 2.330(4) .
Mo32 O101 1.687(13) .
Mo32 O86 2.120(10) .
Mo32 O99 2.138(12) .
Mo32 O8 2.248(11) .
Mo32 S9 2.321(5) .
Mo32 S10 2.323(4) .
Mo33 O110 1.675(11) .
Mo33 O99 2.129(12) .
Mo33 O86 2.141(12) .
Mo33 S8 2.308(5) .
Mo33 S31 2.315(5) .
Mo33 O8 2.363(9) .
Mo33 Mo42 2.848(2) .
Mo34 O88 1.681(10) .
Mo34 O71 2.085(11) .
Mo34 O73 2.118(11) .
Mo34 S18 2.326(5) .
Mo34 S30 2.329(5) .
Mo34 O10 2.368(9) .
Mo34 Mo45 2.850(2) .
Mo35 O90 1.667(12) .
Mo35 O106 1.769(11) .
Mo35 O108 1.784(12) .
Mo35 O40 2.035(11) .
Mo35 O42 2.058(9) .
Mo36 O127 1.665(9) .
Mo36 O76 2.122(11) .
Mo36 O83 2.147(11) .
Mo36 O69 2.307(9) .
Mo36 S15 2.319(5) .
Mo36 S14 2.329(4) .
Mo36 Mo37 2.871(2) .
Mo37 O111 1.661(10) .
Mo37 O81 2.107(13) .
Mo37 O92 2.165(11) .
Mo37 S14 2.312(5) .
Mo37 S15 2.324(4) .
Mo37 O54 2.392(9) .
Mo38 O119 1.707(11) .
Mo38 O70 2.116(12) .
Mo38 O106 2.136(10) .
Mo38 S5 2.309(5) .
Mo38 S6 2.333(5) .
Mo38 O55 2.395(9) .
Mo38 Mo40 2.877(2) .
Mo39 O97 1.673(11) .
Mo39 O76 2.099(11) .
Mo39 O83 2.144(11) .
Mo39 S12 2.318(5) .
Mo39 S13 2.322(4) .
Mo39 O69 2.371(11) .
Mo39 K6 4.013(6) 1_655
Mo40 O126 1.682(12) .
Mo40 O96 2.091(14) .
Mo40 O107 2.118(11) .
Mo40 O64 2.313(10) .
Mo40 S5 2.322(5) .
Mo40 S6 2.336(4) .
Mo41 O120 1.698(11) .
Mo41 O93 2.071(13) .
Mo41 O108 2.157(12) .
Mo41 S4 2.303(5) .
Mo41 S3 2.342(5) .
Mo41 O59 2.422(10) .
Mo41 Mo46 2.867(2) .
Mo42 O114 1.693(11) .
Mo42 O124 2.091(12) .
Mo42 O87 2.127(11) .
Mo42 S8 2.307(5) .
Mo42 S31 2.334(5) .
Mo42 O47 2.348(9) .
Mo43 O113 1.671(12) .
Mo43 O107 2.109(11) .
Mo43 O96 2.123(12) .
Mo43 S7 2.317(5) .
Mo43 S32 2.325(4) .
Mo43 O64 2.325(11) .
Mo43 K4 4.007(6) .
Mo44 O103 1.670(11) .
Mo44 O91 2.110(12) .
Mo44 O82 2.131(11) .
Mo44 S17 2.304(5) .
Mo44 S16 2.318(4) .
Mo44 O46 2.413(9) .
Mo44 Mo47 2.864(2) .
Mo45 O95 1.688(9) .
Mo45 O125 2.083(13) .
Mo45 O129 2.172(12) .
Mo45 S30 2.318(5) .
Mo45 S18 2.320(5) .
Mo45 O26 2.356(9) .
Mo46 O130 1.680(11) .
Mo46 O109 2.086(13) .
Mo46 O115 2.110(14) .
Mo46 S4 2.309(5) .
Mo46 O100 2.312(10) .
Mo46 S3 2.323(5) .
Mo47 O122 1.698(11) .
Mo47 O118 2.121(16) .
Mo47 O98 2.131(12) .
Mo47 S16 2.313(5) .
Mo47 O41 2.334(10) .
Mo47 S17 2.338(5) .
Mo47 K13 3.986(17) .
Mo48 O121 1.711(12) .
Mo48 O115 2.133(13) .
Mo48 O109 2.166(14) .
Mo48 S2 2.302(5) .
Mo48 O100 2.305(12) .
Mo48 S1 2.329(5) .
Mo48 K6 3.940(6) .
S2 K6 3.679(8) .
S8 K13 3.406(18) 2_645
S8 K5' 3.65(2) 1_545
S11 K13 3.646(17) 2_645
S13 K6 3.475(7) 1_655
S19 K4 3.630(7) 1_655
S22 K3 3.435(6) .
S23 K3 3.411(6) 3_665
S27 K11 3.598(11) 3_665
S29 K11 3.559(11) .
S32 K4 3.446(7) .
K1 O165 2.676(12) .
K1 O94 2.739(12) .
K1 O60 2.777(11) .
K1 O132 2.846(13) .
K1 O133 2.851(12) .
K1 O37 2.903(12) .
K1 O50 2.905(12) .
K1 O52 2.970(12) .
K1 O74 2.986(12) .
K2 O226 3.28(4) 2_655
K2 O249 3.41(3) .
K3 O204 2.82(3) .
K3 O149 2.883(12) 3_665
K3 O201 2.896(19) .
K3 O35 2.936(12) 3_665
K3 O33 2.961(10) 3_665
K3 O36 2.973(12) .
K3 O6 2.977(10) .
K3 S23 3.411(6) 3_665
K3 Mo7 3.920(5) 3_665
K3 Mo8 3.943(5) 3_665
K4 O136 2.65(3) .
K4 O198 2.76(3) .
K4 O1 2.916(14) 1_455
K4 O140 2.952(15) 2
K4 O102 2.966(12) 1_455
K4 O84 3.021(14) .
K4 O113 3.026(15) .
K4 S19 3.630(7) 1_455
K4 Mo3 3.952(6) 1_455
K5' K5 2.02(2) .
K5' O164 2.80(3) 2
K5' K13 2.94(3) 2_655
K5' O174 3.04(2) 2_655
K5' O221 3.34(3) 1_565
K5' S8 3.65(2) 1_565
K5 O259 3.08(3) 2
K5 K13 4.70(2) 2_655
K6 O233 2.68(4) .
K6 O135 2.689(18) .
K6 O121 2.807(15) .
K6 O145 2.84(3) 2_545
K6 O63 2.907(14) 1_455
K6 O62 3.002(12) .
K6 O97 3.019(14) 1_455
K6 S13 3.476(7) 1_455
K6 Mo13 3.945(6) 1_455
K6 Mo39 4.013(6) 1_455
K7 O141 2.770(15) .
K7 O140 2.831(17) .
K7 O142 2.89(2) .
K7 O131 2.91(2) .
K7 O116 2.990(13) 2_645
K7 O111 3.063(12) .
K7 K4 4.854(10) 2_545
K8 O189 2.644(18) .
K8 O202 2.76(2) .
K8 O144 2.82(2) .
K8 O143 2.92(3) .
K8 O145 2.94(3) .
K8 O101 2.999(17) 2
K8 O119 3.054(15) .
K8 K6 4.982(14) 2
K9 O149 2.752(10) .
K9 O147 2.797(13) .
K9 O25 2.811(10) 3_665
K9 O139 2.820(11) .
K9 O33 2.824(10) .
K9 O44 2.836(11) .
K9 O6 2.845(10) 3_665
K9 O148 2.850(13) .
K9 K12 3.737(9) .
K9 K11 4.273(8) .
K9 K3 4.283(4) 3_665
K10 O199 2.739(17) .
K10 O247 2.80(3) .
K10 O146 2.81(2) .
K10 O35 2.871(13) .
K10 O36 2.908(12) 3_665
K10 O203 2.96(3) .
K10 K3 4.591(7) 3_665
K11 O139 2.730(15) .
K11 O138 2.91(2) .
K11 O39 2.990(14) .
K11 O65 3.049(15) 3_665
K11 O44 3.103(13) .
K11 O25 3.123(13) 3_665
K11 S27 3.598(11) 3_665
K11 Mo14 4.054(10) 3_665
K11 Mo19 4.116(9) 3_665
K12 K12 2.772(17) 3_665
K12 O148 2.781(19) .
K12 O147 2.837(18) .
K12 O250 3.05(2) 3_665
K12 O196 3.23(4) .
K12 O165 3.23(2) 3_665
K12 O196 3.31(4) 3_665
K12 O165 3.33(2) .
K13 O87 2.76(2) 2_655
K13 O249 2.80(3) 2_645
K13 O122 2.83(2) .
K13 K5' 2.94(3) 2_645
K13 S8 3.406(18) 2_655
K13 S11 3.646(17) 2_655
K13 K5 4.70(2) 2_645
O1 K4 2.916(14) 1_655
O6 K9 2.845(10) 3_665
O8 C13 1.267(17) .
O10 C11 1.268(18) .
O11 C21 1.218(17) .
O20 C5 1.238(16) .
O21 C20 1.268(16) .
O22 C12 1.271(18) .
O24 C14 1.207(16) .
O25 K9 2.811(10) 3_665
O25 K11 3.123(13) 3_665
O26 C10 1.284(17) .
O27 C15 1.240(18) .
O28 C2 1.280(17) .
O32 C22 1.268(19) .
O33 K3 2.961(10) 3_665
O35 K3 2.936(12) 3_665
O36 K10 2.908(12) 3_665
O38 C8 1.284(18) .
O41 C23 1.198(16) .
O46 C24 1.226(18) .
O47 C16 1.229(17) .
O49 C9 1.245(18) .
O53 C3 1.232(18) .
O54 C17 1.227(17) .
O55 C6 1.313(17) .
O59 C1 1.257(17) .
O63 K6 2.907(14) 1_655
O64 C7 1.252(18) .
O65 K11 3.050(15) 3_665
O69 C18 1.244(16) .
O75 C19 1.213(17) .
O87 K13 2.76(2) 2_645
O97 K6 3.020(14) 1_655
O100 C4 1.287(18) .
O101 K8 2.999(17) 2_545
O102 K4 2.966(12) 1_655
O116 K7 2.990(13) 2_655
O140 K4 2.952(15) 2_545
O145 K6 2.84(3) 2
O149 K3 2.883(12) 3_665
O164 K5' 2.80(3) 2_545
O165 K12 3.23(2) 3_665
O174 K5' 3.04(2) 2_645
O182 O225 0.91(3) .
O196 O250 0.80(4) .
O196 K12 3.31(4) 3_665
O202 O230 1.82(4) .
O211 O217 0.88(4) .
O214 O215 1.41(4) .
O216 O220 1.70(4) 2_655
O220 O216 1.70(4) 2_645
O221 K5' 3.34(3) 1_545
O223 O224 1.25(3) .
O226 K2 3.28(4) 2_645
O230 O257 1.08(4) .
O241 O242 0.97(3) .
O249 K13 2.80(3) 2_655
O250 K12 3.05(2) 3_665
O259 K5 3.08(3) 2_545
N1 C28 1.48(2) .
N1 C26 1.488(16) .
N1 C25 1.512(14) .
N1 C27 1.54(2) .
N2 C30 1.40(4) .
N2 C32 1.43(2) .
N2 C31 1.54(3) .
N3 C34 1.42(3) .
N3 C35 1.57(5) .
N3 C33 1.57(4) .
N3 C36 1.72(5) .
C1 C2 1.445(18) .
C1 C4 1.46(2) .
C2 C3 1.44(2) .
C2 C4 2.01(2) .
C3 C4 1.40(2) .
C5 C6 1.406(19) .
C5 C8 1.46(2) .
C6 C7 1.42(2) .
C6 C8 1.99(2) .
C7 C8 1.42(2) .
C9 C10 1.433(19) .
C9 C12 1.48(2) .
C10 C11 1.40(2) .
C11 C12 1.492(18) .
C13 C14 1.421(18) .
C13 C16 1.43(2) .
C14 C15 1.58(2) .
C15 C16 1.462(19) .
C17 C18 1.46(2) .
C17 C20 1.487(19) .
C18 C19 1.423(19) .
C18 C20 2.030(19) .
C19 C20 1.45(2) .
C21 C22 1.46(2) .
C21 C24 1.541(19) .
C22 C23 1.477(18) .
C23 C24 1.46(2) .
